data_7010631
loop_
_publ_author_name
'Habata, Yoichi'
'Yamashita, Yoshitomo'
'Akabori, Sadatoshi'

_publ_section_title
;
 A [3.3]paracyclophane-like silver complex with 4'-pyridylmethyl-armed
 monoaza 15-crown-5 ether
;
_journal_issue 7
_journal_name_full 'Journal of the Chemical Society, Dalton Transactions'
_journal_page_first 966
_journal_paper_doi 10.1039/b101391m
_journal_year 2001
_chemical_formula_sum 'C17 H26 Ag F3 N2 O7 S'
_chemical_formula_weight 567.32
_space_group_IT_number 14
_symmetry_cell_setting monoclinic
_symmetry_Int_Tables_number 14
_symmetry_space_group_name_Hall '-P 2yn'
_symmetry_space_group_name_H-M 'P 1 21/n 1'
_cell_angle_alpha 90
_cell_angle_beta 113.61(3)
_cell_angle_gamma 90
_cell_formula_units_Z 4
_cell_length_a 12.00(1)
_cell_length_b 14.988(5)
_cell_length_c 13.697(6)
_cell_measurement_reflns_used 25
_cell_measurement_temperature 296.2
_cell_measurement_theta_max 14.9
_cell_measurement_theta_min 14.2
_cell_volume 2257(2)
_computing_cell_refinement 'MSC/AFC Diffractometer Control'
_computing_data_collection 'MSC/AFC Diffractometer Control'
_computing_data_reduction 'teXsan Ver. 1.10'
_computing_publication_material 'teXsan Ver. 1.10'
_computing_structure_refinement 'teXsan Ver. 1.10'
_computing_structure_solution SIR92
_diffrn_measured_fraction_theta_full 0.9971
_diffrn_measured_fraction_theta_max 0.9971
_diffrn_measurement_device_type 'Rigaku AFC5S'
_diffrn_measurement_method \w-2\q
_diffrn_radiation_type 'Mo K\a'
_diffrn_radiation_wavelength 0.7107
_diffrn_reflns_av_R_equivalents 0.017
_diffrn_reflns_limit_h_max 0
_diffrn_reflns_limit_h_min -15
_diffrn_reflns_limit_k_max 19
_diffrn_reflns_limit_k_min 0
_diffrn_reflns_limit_l_max 17
_diffrn_reflns_limit_l_min -16
_diffrn_reflns_number 5629
_diffrn_reflns_theta_full 27.50
_diffrn_reflns_theta_max 27.50
_diffrn_standards_decay_% 0.20
_diffrn_standards_interval_count 150
_diffrn_standards_number 3
_exptl_absorpt_coefficient_mu 1.047
_exptl_absorpt_correction_T_max 0.999
_exptl_absorpt_correction_T_min 0.918
_exptl_absorpt_correction_type psi-scan
_exptl_absorpt_process_details '(North, Phillips & Mathews, 1968)'
_exptl_crystal_colour colorless
_exptl_crystal_density_diffrn 1.669
_exptl_crystal_density_method 'not measured'
_exptl_crystal_description prismatic
_exptl_crystal_size_max 0.500
_exptl_crystal_size_mid 0.400
_exptl_crystal_size_min 0.300
_refine_diff_density_max 0.78
_refine_diff_density_min -0.86
_refine_ls_extinction_method none
_refine_ls_goodness_of_fit_ref 1.376
_refine_ls_hydrogen_treatment noref
_refine_ls_number_parameters 280
_refine_ls_number_reflns 5155
_refine_ls_R_factor_gt 0.0530
_refine_ls_shift/su_max 0.0019
_refine_ls_structure_factor_coef Fsqd
_refine_ls_weighting_details 'w = 1/[\s^2^(Fo^2^) + (0.05000(Max(Fo^2^,0) + 2Fc^2^)/3)^2^]'
_refine_ls_weighting_scheme calc
_refine_ls_wR_factor_ref 0.1512
_reflns_number_gt 2916
_reflns_number_total 5171
_reflns_threshold_expression F^2^>2.0\s(F^2^)
_cod_data_source_file b101391m.txt
_cod_data_source_block haba068_aza15pPyAgTf
_cod_original_cell_volume 2257(1)
_cod_original_formula_sum 'C17 H26 Ag F3 N2 O7 S '
_cod_database_code 7010631

loop_
_symmetry_equiv_pos_as_xyz
x,y,z
1/2-x,1/2+y,1/2-z
-x,-y,-z
1/2+x,1/2-y,1/2+z

loop_
_atom_site_label
_atom_site_type_symbol
_atom_site_fract_x
_atom_site_fract_y
_atom_site_fract_z
_atom_site_U_iso_or_equiv
_atom_site_adp_type
_atom_site_occupancy
_atom_site_calc_flag
_atom_site_refinement_flags
_atom_site_disorder_assembly
_atom_site_disorder_group
Ag(1) Ag 0.59154(4) 0.44611(3) 0.26393(3) 0.0631(1) Uani 1.00 d . . .
S(1) S 0.4431(1) 0.0689(1) 0.7347(1) 0.0597(4) Uani 1.00 d . . .
F(1) F 0.5300(5) 0.0803(6) 0.5902(5) 0.194(3) Uani 1.00 d . . .
F(2) F 0.3852(8) 0.1624(5) 0.5620(4) 0.186(3) Uani 1.00 d . . .
F(3) F 0.3594(4) 0.0232(3) 0.5337(3) 0.108(2) Uani 1.00 d . . .
O(1) O 0.3885(4) 0.5029(3) 0.2716(3) 0.071(1) Uani 1.00 d . . .
O(2) O 0.4295(6) 0.3240(5) 0.318(1) 0.254(5) Uani 1.00 d . . .
O(3) O 0.6727(4) 0.2898(3) 0.3829(4) 0.079(1) Uani 1.00 d . . .
O(4) O 0.7370(4) 0.4659(3) 0.4473(3) 0.066(1) Uani 1.00 d . . .
O(5) O 0.5337(3) 0.1316(3) 0.7950(3) 0.070(1) Uani 1.00 d . . .
O(6) O 0.4750(7) -0.0201(4) 0.7578(5) 0.144(2) Uani 1.00 d . . .
O(7) O 0.3239(4) 0.0897(4) 0.7238(4) 0.104(2) Uani 1.00 d . . .
N(1) N 0.6078(4) 0.6103(3) 0.3022(3) 0.053(1) Uani 1.00 d . . .
N(2) N 0.4955(4) 0.6079(3) -0.0980(3) 0.049(1) Uani 1.00 d . . .
C(1) C 0.4848(6) 0.6439(4) 0.2843(5) 0.070(2) Uani 1.00 d . . .
C(2) C 0.4127(6) 0.5842(5) 0.3269(5) 0.082(2) Uani 1.00 d . . .
C(3) C 0.3146(7) 0.4468(7) 0.3054(8) 0.109(3) Uani 1.00 d . . .
C(4) C 0.3162(7) 0.3559(6) 0.2676(8) 0.103(3) Uani 1.00 d . . .
C(5) C 0.4671(7) 0.2480(6) 0.3280(8) 0.110(3) Uani 1.00 d . . .
C(6) C 0.5891(8) 0.2211(5) 0.3795(9) 0.130(4) Uani 1.00 d . . .
C(7) C 0.7524(7) 0.3121(5) 0.4866(5) 0.078(2) Uani 1.00 d . . .
C(8) C 0.8214(6) 0.3934(5) 0.4834(5) 0.078(2) Uani 1.00 d . . .
C(9) C 0.7916(6) 0.5513(5) 0.4495(4) 0.072(2) Uani 1.00 d . . .
C(10) C 0.6917(6) 0.6189(4) 0.4150(4) 0.067(2) Uani 1.00 d . . .
C(11) C 0.6575(5) 0.6649(4) 0.2378(4) 0.058(2) Uani 1.00 d . . .
C(12) C 0.5987(4) 0.6460(3) 0.1207(4) 0.047(1) Uani 1.00 d . . .
C(13) C 0.4988(5) 0.6932(3) 0.0501(4) 0.054(2) Uani 1.00 d . . .
C(14) C 0.4501(5) 0.6708(4) -0.0567(4) 0.056(2) Uani 1.00 d . . .
C(15) C 0.5933(4) 0.5638(3) -0.0321(4) 0.048(1) Uani 1.00 d . . .
C(16) C 0.6451(4) 0.5797(3) 0.0769(4) 0.049(1) Uani 1.00 d . . .
C(17) C 0.4328(7) 0.0799(6) 0.6010(6) 0.084(2) Uani 1.00 d . . .
H(1) H 0.4943 0.7017 0.3164 0.0870 Uiso 1.00 calc . . .
H(2) H 0.4406 0.6497 0.2097 0.0870 Uiso 1.00 calc . . .
H(3) H 0.3382 0.6123 0.3214 0.0939 Uiso 1.00 calc . . .
H(4) H 0.4590 0.5734 0.4040 0.0939 Uiso 1.00 calc . . .
H(5) H 0.3453 0.4459 0.3833 0.1275 Uiso 1.00 calc . . .
H(6) H 0.2333 0.4694 0.2801 0.1275 Uiso 1.00 calc . . .
H(7) H 0.2973 0.3571 0.1932 0.1188 Uiso 1.00 calc . . .
H(8) H 0.2569 0.3195 0.2794 0.1188 Uiso 1.00 calc . . .
H(9) H 0.4234 0.2161 0.3656 0.1368 Uiso 1.00 calc . . .
H(10) H 0.4373 0.2273 0.2584 0.1368 Uiso 1.00 calc . . .
H(11) H 0.6013 0.1719 0.3426 0.1582 Uiso 1.00 calc . . .
H(12) H 0.6049 0.2044 0.4514 0.1582 Uiso 1.00 calc . . .
H(13) H 0.7096 0.3245 0.5313 0.0902 Uiso 1.00 calc . . .
H(14) H 0.8089 0.2648 0.5192 0.0902 Uiso 1.00 calc . . .
H(15) H 0.8608 0.3849 0.4351 0.0929 Uiso 1.00 calc . . .
H(16) H 0.8841 0.4073 0.5523 0.0929 Uiso 1.00 calc . . .
H(17) H 0.8506 0.5648 0.5197 0.0871 Uiso 1.00 calc . . .
H(18) H 0.8325 0.5522 0.4019 0.0871 Uiso 1.00 calc . . .
H(19) H 0.7264 0.6773 0.4266 0.0787 Uiso 1.00 calc . . .
H(20) H 0.6466 0.6117 0.4584 0.0787 Uiso 1.00 calc . . .
H(21) H 0.6469 0.7268 0.2493 0.0701 Uiso 1.00 calc . . .
H(22) H 0.7426 0.6533 0.2616 0.0701 Uiso 1.00 calc . . .
H(23) H 0.4637 0.7421 0.0771 0.0646 Uiso 1.00 calc . . .
H(24) H 0.3792 0.7039 -0.1046 0.0666 Uiso 1.00 calc . . .
H(25) H 0.6293 0.5196 -0.0617 0.0592 Uiso 1.00 calc . . .
H(26) H 0.7118 0.5441 0.1228 0.0584 Uiso 1.00 calc . . .

loop_
_atom_site_aniso_label
_atom_site_aniso_U_11
_atom_site_aniso_U_22
_atom_site_aniso_U_33
_atom_site_aniso_U_12
_atom_site_aniso_U_13
_atom_site_aniso_U_23
Ag(1) 0.0571(3) 0.0731(3) 0.0475(2) -0.0050(2) 0.0087(2) -0.0065(2)
S(1) 0.0605(8) 0.0636(10) 0.0508(7) -0.0060(7) 0.0178(6) -0.0069(6)
F(1) 0.122(4) 0.37(1) 0.128(4) -0.109(6) 0.089(4) -0.123(6)
F(2) 0.33(1) 0.136(5) 0.089(4) -0.004(6) 0.077(5) 0.008(4)
F(3) 0.111(3) 0.148(4) 0.067(2) -0.055(3) 0.039(2) -0.049(3)
O(1) 0.062(2) 0.086(3) 0.075(3) -0.007(2) 0.040(2) 0.001(2)
O(2) 0.086(4) 0.135(6) 0.55(2) 0.041(4) 0.139(7) 0.175(9)
O(3) 0.073(3) 0.072(3) 0.091(3) 0.002(2) 0.031(2) 0.009(2)
O(4) 0.062(2) 0.068(3) 0.056(2) 0.007(2) 0.012(2) -0.003(2)
O(5) 0.066(2) 0.074(3) 0.061(2) -0.013(2) 0.016(2) -0.014(2)
O(6) 0.212(7) 0.070(3) 0.093(4) 0.015(4) 0.001(4) -0.003(3)
O(7) 0.063(3) 0.164(5) 0.092(3) -0.026(3) 0.037(3) -0.049(3)
N(1) 0.060(3) 0.053(3) 0.046(2) -0.002(2) 0.021(2) -0.005(2)
N(2) 0.044(2) 0.047(3) 0.049(2) -0.006(2) 0.011(2) 0.000(2)
C(1) 0.075(4) 0.073(4) 0.073(4) 0.005(3) 0.039(3) -0.007(3)
C(2) 0.080(4) 0.112(6) 0.072(4) 0.016(4) 0.049(4) 0.011(4)
C(3) 0.073(5) 0.152(9) 0.117(6) -0.012(5) 0.052(5) 0.020(6)
C(4) 0.074(5) 0.087(6) 0.165(8) 0.009(4) 0.067(5) 0.038(6)
C(5) 0.082(5) 0.077(5) 0.164(8) -0.004(4) 0.041(6) -0.003(6)
C(6) 0.087(6) 0.067(5) 0.23(1) -0.005(4) 0.054(7) 0.045(6)
C(7) 0.104(5) 0.075(4) 0.060(4) 0.037(4) 0.039(4) 0.020(3)
C(8) 0.068(4) 0.094(5) 0.052(3) 0.022(4) 0.003(3) -0.011(3)
C(9) 0.074(4) 0.084(5) 0.044(3) -0.016(4) 0.008(3) -0.009(3)
C(10) 0.090(4) 0.057(4) 0.052(3) -0.016(3) 0.026(3) -0.020(3)
C(11) 0.062(3) 0.058(3) 0.046(3) -0.013(3) 0.014(2) -0.006(2)
C(12) 0.048(3) 0.045(3) 0.045(2) -0.009(2) 0.015(2) 0.001(2)
C(13) 0.056(3) 0.050(3) 0.056(3) 0.004(2) 0.020(2) -0.001(3)
C(14) 0.051(3) 0.053(3) 0.054(3) 0.005(3) 0.012(2) 0.003(3)
C(15) 0.046(3) 0.049(3) 0.047(3) 0.000(2) 0.017(2) -0.004(2)
C(16) 0.039(2) 0.052(3) 0.050(3) 0.000(2) 0.012(2) 0.007(2)
C(17) 0.091(5) 0.092(6) 0.074(4) -0.024(4) 0.036(4) -0.028(4)

loop_
_atom_type_symbol
_atom_type_description
_atom_type_scat_dispersion_real
_atom_type_scat_dispersion_imag
_atom_type_scat_source
C C 0.003 0.002
;International Tables for Crystallography
(1992, Vol. C, Tables 4.2.6.8 and 6.1.1.1)
;
H H 0.000 0.000
;International Tables for Crystallography
(1992, Vol. C, Table 6.1.1.2)
;
N N 0.006 0.003
;International Tables for Crystallography
(1992, Vol. C, Tables 4.2.6.8 and 6.1.1.1)
;
O O 0.011 0.006
;International Tables for Crystallography
(1992, Vol. C, Tables 4.2.6.8 and 6.1.1.1)
;
F F 0.017 0.010
;International Tables for Crystallography
(1992, Vol. C, Tables 4.2.6.8 and 6.1.1.1)
;
Ag Ag -0.897 1.101
;International Tables for Crystallography
(1992, Vol. C, Tables 4.2.6.8 and 6.1.1.1)
;
S S 0.125 0.123
;International Tables for Crystallography
(1992, Vol. C, Tables 4.2.6.8 and 6.1.1.1)
;

loop_
_geom_angle_atom_site_label_1
_geom_angle_atom_site_label_2
_geom_angle_atom_site_label_3
_geom_angle
_geom_angle_site_symmetry_1
_geom_angle_site_symmetry_2
_geom_angle_site_symmetry_3
_geom_angle_publ_flag
O(1) Ag(1) O(2) 58.6(2) . 1_555 1_555 yes
O(1) Ag(1) O(3) 111.2(1) . 1_555 1_555 yes
O(1) Ag(1) O(4) 102.3(1) . 1_555 1_555 yes
O(1) Ag(1) O(7) 168.6(1) . 1_555 4_554 yes
O(1) Ag(1) N(1) 70.6(1) . 1_555 1_555 yes
O(1) Ag(1) N(2) 95.5(1) . 1_555 3_665 yes
O(1) Ag(1) C(9) 103.1(2) . 1_555 1_555 yes
O(1) Ag(1) C(15) 76.0(1) . 1_555 3_665 yes
O(1) Ag(1) H(25) 59.5 . 1_555 3_665 no
O(2) Ag(1) O(3) 56.5(2) . 1_555 1_555 yes
O(2) Ag(1) O(4) 95.0(3) . 1_555 1_555 yes
O(2) Ag(1) O(7) 131.5(2) . 1_555 4_554 yes
O(2) Ag(1) N(1) 123.7(2) . 1_555 1_555 yes
O(2) Ag(1) N(2) 86.9(3) . 1_555 3_665 yes
O(2) Ag(1) C(9) 118.1(3) . 1_555 1_555 yes
O(2) Ag(1) C(15) 87.5(3) . 1_555 3_665 yes
O(2) Ag(1) H(25) 85.0 . 1_555 3_665 no
O(3) Ag(1) O(4) 64.1(1) . 1_555 1_555 yes
O(3) Ag(1) O(7) 80.2(1) . 1_555 4_554 yes
O(3) Ag(1) N(1) 136.1(1) . 1_555 1_555 yes
O(3) Ag(1) N(2) 101.6(1) . 1_555 3_665 yes
O(3) Ag(1) C(9) 88.5(2) . 1_555 1_555 yes
O(3) Ag(1) C(15) 120.1(1) . 1_555 3_665 yes
O(3) Ag(1) H(25) 130.6 . 1_555 3_665 no
O(4) Ag(1) O(7) 83.1(1) . 1_555 4_554 yes
O(4) Ag(1) N(1) 72.6(1) . 1_555 1_555 yes
O(4) Ag(1) N(2) 160.3(1) . 1_555 3_665 yes
O(4) Ag(1) C(9) 26.2(1) . 1_555 1_555 yes
O(4) Ag(1) C(15) 175.8(1) . 1_555 3_665 yes
O(4) Ag(1) H(25) 158.5 . 1_555 3_665 no
O(7) Ag(1) N(1) 102.0(2) . 4_554 1_555 yes
O(7) Ag(1) N(2) 81.0(1) . 4_554 3_665 yes
O(7) Ag(1) C(9) 77.3(2) . 4_554 1_555 yes
O(7) Ag(1) C(15) 97.9(1) . 4_554 3_665 yes
O(7) Ag(1) H(25) 112.9 . 4_554 3_665 no
N(1) Ag(1) N(2) 122.2(1) . 1_555 3_665 yes
N(1) Ag(1) C(9) 50.7(2) . 1_555 1_555 yes
N(1) Ag(1) C(15) 103.2(1) . 1_555 3_665 yes
N(1) Ag(1) H(25) 89.5 . 1_555 3_665 no
N(2) Ag(1) C(9) 154.1(2) . 3_665 1_555 yes
N(2) Ag(1) C(15) 23.1(1) . 3_665 3_665 yes
N(2) Ag(1) H(25) 41.2 . 3_665 3_665 no
C(9) Ag(1) C(15) 150.1(2) . 1_555 3_665 yes
C(9) Ag(1) H(25) 140.0 . 1_555 3_665 no
C(15) Ag(1) H(25) 18.3 . 3_665 3_665 no
F(1) S(1) F(2) 46.3(2) . 1_555 1_555 yes
F(1) S(1) F(3) 46.7(2) . 1_555 1_555 yes
F(1) S(1) O(5) 87.2(2) . 1_555 1_555 yes
F(1) S(1) O(6) 94.5(4) . 1_555 1_555 yes
F(1) S(1) O(7) 127.3(3) . 1_555 1_555 yes
F(1) S(1) C(17) 25.3(3) . 1_555 1_555 yes
F(1) S(1) H(26) 102.4 . 1_555 4_455 no
F(2) S(1) F(3) 48.1(2) . 1_555 1_555 yes
F(2) S(1) O(5) 92.0(2) . 1_555 1_555 yes
F(2) S(1) O(6) 132.5(3) . 1_555 1_555 yes
F(2) S(1) O(7) 83.9(3) . 1_555 1_555 yes
F(2) S(1) C(17) 30.1(3) . 1_555 1_555 yes
F(2) S(1) H(26) 89.1 . 1_555 4_455 no
F(3) S(1) O(5) 131.6(2) . 1_555 1_555 yes
F(3) S(1) O(6) 86.7(3) . 1_555 1_555 yes
F(3) S(1) O(7) 90.0(2) . 1_555 1_555 yes
F(3) S(1) C(17) 27.0(2) . 1_555 1_555 yes
F(3) S(1) H(26) 56.2 . 1_555 4_455 no
O(5) S(1) O(6) 115.2(3) . 1_555 1_555 yes
O(5) S(1) O(7) 114.9(3) . 1_555 1_555 yes
O(5) S(1) C(17) 104.8(3) . 1_555 1_555 yes
O(5) S(1) H(26) 167.6 . 1_555 4_455 no
O(6) S(1) O(7) 114.4(4) . 1_555 1_555 yes
O(6) S(1) C(17) 102.7(4) . 1_555 1_555 yes
O(6) S(1) H(26) 72.4 . 1_555 4_455 no
O(7) S(1) C(17) 102.6(4) . 1_555 1_555 yes
O(7) S(1) H(26) 52.9 . 1_555 4_455 no
C(17) S(1) H(26) 82.1 . 1_555 4_455 no
S(1) F(1) F(2) 67.0(2) . 1_555 1_555 yes
S(1) F(1) F(3) 67.4(2) . 1_555 1_555 yes
S(1) F(1) F(3) 144.1(4) . 1_555 3_656 yes
S(1) F(1) O(5) 29.49(10) . 1_555 1_555 yes
S(1) F(1) O(6) 27.2(1) . 1_555 1_555 yes
S(1) F(1) C(17) 38.5(4) . 1_555 1_555 yes
S(1) F(1) H(6) 75.2 . 1_555 4_555 no
S(1) F(1) H(7) 109.5 . 1_555 4_555 no
S(1) F(1) H(12) 146.1 . 1_555 1_555 no
F(2) F(1) F(3) 62.3(3) . 1_555 1_555 yes
F(2) F(1) F(3) 138.5(3) . 1_555 3_656 yes
F(2) F(1) O(5) 72.8(2) . 1_555 1_555 yes
F(2) F(1) O(6) 90.9(3) . 1_555 1_555 yes
F(2) F(1) C(17) 41.4(5) . 1_555 1_555 yes
F(2) F(1) H(6) 133.0 . 1_555 4_555 no
F(2) F(1) H(7) 123.7 . 1_555 4_555 no
F(2) F(1) H(12) 87.5 . 1_555 1_555 no
F(3) F(1) F(3) 99.9(3) . 1_555 3_656 yes
F(3) F(1) O(5) 95.8(2) . 1_555 1_555 yes
F(3) F(1) O(6) 66.0(2) . 1_555 1_555 yes
F(3) F(1) C(17) 36.7(4) . 1_555 1_555 yes
F(3) F(1) H(6) 126.1 . 1_555 4_555 no
F(3) F(1) H(7) 172.3 . 1_555 4_555 no
F(3) F(1) H(12) 121.1 . 1_555 1_555 no
F(3) F(1) O(5) 148.7(3) . 3_656 1_555 yes
F(3) F(1) O(6) 117.1(3) . 3_656 1_555 yes
F(3) F(1) C(17) 136.4(5) . 3_656 1_555 yes
F(3) F(1) H(6) 88.3 . 3_656 4_555 no
F(3) F(1) H(7) 78.5 . 3_656 4_555 no
F(3) F(1) H(12) 69.6 . 3_656 1_555 no
O(5) F(1) O(6) 47.2(2) . 1_555 1_555 yes
O(5) F(1) C(17) 62.2(4) . 1_555 1_555 yes
O(5) F(1) H(6) 60.7 . 1_555 4_555 no
O(5) F(1) H(7) 82.3 . 1_555 4_555 no
O(5) F(1) H(12) 123.4 . 1_555 1_555 no
O(6) F(1) C(17) 53.4(5) . 1_555 1_555 yes
O(6) F(1) H(6) 63.1 . 1_555 4_555 no
O(6) F(1) H(7) 107.8 . 1_555 4_555 no
O(6) F(1) H(12) 170.3 . 1_555 1_555 no
C(17) F(1) H(6) 113.1 . 1_555 4_555 no
C(17) F(1) H(7) 143.8 . 1_555 4_555 no
C(17) F(1) H(12) 127.5 . 1_555 1_555 no
H(6) F(1) H(7) 46.6 . 4_555 4_555 no
H(6) F(1) H(12) 111.7 . 4_555 1_555 no
H(7) F(1) H(12) 65.6 . 4_555 1_555 no
S(1) F(2) F(1) 66.7(3) . 1_555 1_555 yes
S(1) F(2) F(3) 66.5(2) . 1_555 1_555 yes
S(1) F(2) O(5) 28.3(1) . 1_555 1_555 yes
S(1) F(2) O(7) 29.9(1) . 1_555 1_555 yes
S(1) F(2) C(17) 40.8(3) . 1_555 1_555 yes
S(1) F(2) H(1) 87.9 . 1_555 3_666 no
S(1) F(2) H(9) 151.4 . 1_555 1_555 no
S(1) F(2) H(19) 112.0 . 1_555 3_666 no
F(1) F(2) F(3) 59.4(3) . 1_555 1_555 yes
F(1) F(2) O(5) 66.9(2) . 1_555 1_555 yes
F(1) F(2) O(7) 95.1(3) . 1_555 1_555 yes
F(1) F(2) C(17) 36.3(4) . 1_555 1_555 yes
F(1) F(2) H(1) 97.8 . 1_555 3_666 no
F(1) F(2) H(9) 84.7 . 1_555 1_555 no
F(1) F(2) H(19) 154.6 . 1_555 3_666 no
F(3) F(2) O(5) 91.4(3) . 1_555 1_555 yes
F(3) F(2) O(7) 72.5(2) . 1_555 1_555 yes
F(3) F(2) C(17) 36.4(4) . 1_555 1_555 yes
F(3) F(2) H(1) 150.4 . 1_555 3_666 no
F(3) F(2) H(9) 99.4 . 1_555 1_555 no
F(3) F(2) H(19) 145.1 . 1_555 3_666 no
O(5) F(2) O(7) 48.4(2) . 1_555 1_555 yes
O(5) F(2) C(17) 58.2(4) . 1_555 1_555 yes
O(5) F(2) H(1) 60.7 . 1_555 3_666 no
O(5) F(2) H(9) 138.8 . 1_555 1_555 no
O(5) F(2) H(19) 99.6 . 1_555 3_666 no
O(7) F(2) C(17) 63.1(4) . 1_555 1_555 yes
O(7) F(2) H(1) 92.9 . 1_555 3_666 no
O(7) F(2) H(9) 170.4 . 1_555 1_555 no
O(7) F(2) H(19) 90.4 . 1_555 3_666 no
C(17) F(2) H(1) 114.1 . 1_555 3_666 no
C(17) F(2) H(9) 113.5 . 1_555 1_555 no
C(17) F(2) H(19) 152.5 . 1_555 3_666 no
H(1) F(2) H(9) 96.6 . 3_666 1_555 no
H(1) F(2) H(19) 57.2 . 3_666 3_666 no
H(9) F(2) H(19) 93.9 . 1_555 3_666 no
S(1) F(3) F(1) 65.9(2) . 1_555 1_555 yes
S(1) F(3) F(1) 131.8(2) . 1_555 3_656 yes
S(1) F(3) F(2) 65.4(2) . 1_555 1_555 yes
S(1) F(3) O(6) 28.6(1) . 1_555 1_555 yes
S(1) F(3) O(7) 28.3(1) . 1_555 1_555 yes
S(1) F(3) C(17) 38.7(4) . 1_555 1_555 yes
S(1) F(3) H(25) 118.2 . 1_555 4_455 no
S(1) F(3) H(26) 70.6 . 1_555 4_455 no
F(1) F(3) F(1) 80.1(3) . 1_555 3_656 yes
F(1) F(3) F(2) 58.2(3) . 1_555 1_555 yes
F(1) F(3) O(6) 73.3(3) . 1_555 1_555 yes
F(1) F(3) O(7) 90.1(2) . 1_555 1_555 yes
F(1) F(3) C(17) 34.4(4) . 1_555 1_555 yes
F(1) F(3) H(25) 168.3 . 1_555 4_455 no
F(1) F(3) H(26) 135.5 . 1_555 4_455 no
F(1) F(3) F(2) 123.5(3) . 3_656 1_555 yes
F(1) F(3) O(6) 110.8(3) . 3_656 1_555 yes
F(1) F(3) O(7) 158.0(3) . 3_656 1_555 yes
F(1) F(3) C(17) 114.5(4) . 3_656 1_555 yes
F(1) F(3) H(25) 102.1 . 3_656 4_455 no
F(1) F(3) H(26) 125.6 . 3_656 4_455 no
F(2) F(3) O(6) 93.1(2) . 1_555 1_555 yes
F(2) F(3) O(7) 64.7(2) . 1_555 1_555 yes
F(2) F(3) C(17) 38.9(4) . 1_555 1_555 yes
F(2) F(3) H(25) 112.3 . 1_555 4_455 no
F(2) F(3) H(26) 110.9 . 1_555 4_455 no
O(6) F(3) O(7) 47.3(2) . 1_555 1_555 yes
O(6) F(3) C(17) 59.6(4) . 1_555 1_555 yes
O(6) F(3) H(25) 115.9 . 1_555 4_455 no
O(6) F(3) H(26) 64.0 . 1_555 4_455 no
O(7) F(3) C(17) 57.0(4) . 1_555 1_555 yes
O(7) F(3) H(25) 91.5 . 1_555 4_455 no
O(7) F(3) H(26) 51.9 . 1_555 4_455 no
C(17) F(3) H(25) 142.4 . 1_555 4_455 no
C(17) F(3) H(26) 107.6 . 1_555 4_455 no
H(25) F(3) H(26) 52.1 . 4_455 4_455 no
Ag(1) O(1) O(2) 67.1(2) . 1_555 1_555 yes
Ag(1) O(1) N(1) 52.9(1) . 1_555 1_555 yes
Ag(1) O(1) C(1) 81.9(2) . 1_555 1_555 yes
Ag(1) O(1) C(2) 108.0(3) . 1_555 1_555 yes
Ag(1) O(1) C(3) 122.0(5) . 1_555 1_555 yes
Ag(1) O(1) C(4) 92.0(2) . 1_555 1_555 yes
Ag(1) O(1) H(2) 84.9 . 1_555 1_555 no
Ag(1) O(1) H(3) 134.9 . 1_555 1_555 no
Ag(1) O(1) H(4) 98.5 . 1_555 1_555 no
Ag(1) O(1) H(5) 115.0 . 1_555 1_555 no
Ag(1) O(1) H(6) 146.3 . 1_555 1_555 no
Ag(1) O(1) H(7) 87.3 . 1_555 1_555 no
Ag(1) O(1) H(25) 67.2 . 1_555 3_665 no
O(2) O(1) N(1) 115.4(2) . 1_555 1_555 yes
O(2) O(1) C(1) 144.1(3) . 1_555 1_555 yes
O(2) O(1) C(2) 137.8(5) . 1_555 1_555 yes
O(2) O(1) C(3) 55.1(4) . 1_555 1_555 yes
O(2) O(1) C(4) 29.1(2) . 1_555 1_555 yes
O(2) O(1) H(2) 151.8 . 1_555 1_555 no
O(2) O(1) H(3) 141.6 . 1_555 1_555 no
O(2) O(1) H(4) 109.6 . 1_555 1_555 no
O(2) O(1) H(5) 58.7 . 1_555 1_555 no
O(2) O(1) H(6) 79.8 . 1_555 1_555 no
O(2) O(1) H(7) 41.6 . 1_555 1_555 no
O(2) O(1) H(25) 93.1 . 1_555 3_665 no
N(1) O(1) C(1) 29.7(2) . 1_555 1_555 yes
N(1) O(1) C(2) 58.2(3) . 1_555 1_555 yes
N(1) O(1) C(3) 154.7(5) . 1_555 1_555 yes
N(1) O(1) C(4) 143.7(3) . 1_555 1_555 yes
N(1) O(1) H(2) 41.4 . 1_555 1_555 no
N(1) O(1) H(3) 82.9 . 1_555 1_555 no
N(1) O(1) H(4) 63.3 . 1_555 1_555 no
N(1) O(1) H(5) 127.7 . 1_555 1_555 no
N(1) O(1) H(6) 158.8 . 1_555 1_555 no
N(1) O(1) H(7) 138.5 . 1_555 1_555 no
N(1) O(1) H(25) 84.8 . 1_555 3_665 no
C(1) O(1) C(2) 36.9(3) . 1_555 1_555 yes
C(1) O(1) C(3) 147.7(5) . 1_555 1_555 yes
C(1) O(1) C(4) 173.3(3) . 1_555 1_555 yes
C(1) O(1) H(2) 22.0 . 1_555 1_555 no
C(1) O(1) H(3) 56.0 . 1_555 1_555 no
C(1) O(1) H(4) 56.0 . 1_555 1_555 no
C(1) O(1) H(5) 126.3 . 1_555 1_555 no
C(1) O(1) H(6) 131.5 . 1_555 1_555 no
C(1) O(1) H(7) 158.2 . 1_555 1_555 no
C(1) O(1) H(25) 91.0 . 1_555 3_665 no
C(2) O(1) C(3) 110.9(6) . 1_555 1_555 yes
C(2) O(1) C(4) 144.9(4) . 1_555 1_555 yes
C(2) O(1) H(2) 53.1 . 1_555 1_555 no
C(2) O(1) H(3) 27.4 . 1_555 1_555 no
C(2) O(1) H(4) 28.1 . 1_555 1_555 no
C(2) O(1) H(5) 91.1 . 1_555 1_555 no
C(2) O(1) H(6) 100.7 . 1_555 1_555 no
C(2) O(1) H(7) 163.1 . 1_555 1_555 no
C(2) O(1) H(25) 124.8 . 1_555 3_665 no
C(3) O(1) C(4) 35.6(4) . 1_555 1_555 yes
C(3) O(1) H(2) 153.1 . 1_555 1_555 no
C(3) O(1) H(3) 93.5 . 1_555 1_555 no
C(3) O(1) H(4) 96.3 . 1_555 1_555 no
C(3) O(1) H(5) 27.4 . 1_555 1_555 no
C(3) O(1) H(6) 26.9 . 1_555 1_555 no
C(3) O(1) H(7) 53.1 . 1_555 1_555 no
C(3) O(1) H(25) 117.3 . 1_555 3_665 no
C(4) O(1) H(2) 160.7 . 1_555 1_555 no
C(4) O(1) H(3) 128.8 . 1_555 1_555 no
C(4) O(1) H(4) 122.6 . 1_555 1_555 no
C(4) O(1) H(5) 53.9 . 1_555 1_555 no
C(4) O(1) H(6) 54.4 . 1_555 1_555 no
C(4) O(1) H(7) 22.5 . 1_555 1_555 no
C(4) O(1) H(25) 89.3 . 1_555 3_665 no
H(2) O(1) H(3) 62.7 . 1_555 1_555 no
H(2) O(1) H(4) 76.7 . 1_555 1_555 no
H(2) O(1) H(5) 143.8 . 1_555 1_555 no
H(2) O(1) H(6) 127.4 . 1_555 1_555 no
H(2) O(1) H(7) 138.3 . 1_555 1_555 no
H(2) O(1) H(25) 71.9 . 1_555 3_665 no
H(3) O(1) H(4) 46.5 . 1_555 1_555 no
H(3) O(1) H(5) 83.2 . 1_555 1_555 no
H(3) O(1) H(6) 76.3 . 1_555 1_555 no
H(3) O(1) H(7) 137.8 . 1_555 1_555 no
H(3) O(1) H(25) 123.2 . 1_555 3_665 no
H(4) O(1) H(5) 70.8 . 1_555 1_555 no
H(4) O(1) H(6) 98.6 . 1_555 1_555 no
H(4) O(1) H(7) 145.1 . 1_555 1_555 no
H(4) O(1) H(25) 146.3 . 1_555 3_665 no
H(5) O(1) H(6) 46.0 . 1_555 1_555 no
H(5) O(1) H(7) 75.5 . 1_555 1_555 no
H(5) O(1) H(25) 142.7 . 1_555 3_665 no
H(6) O(1) H(7) 62.6 . 1_555 1_555 no
H(6) O(1) H(25) 110.0 . 1_555 3_665 no
H(7) O(1) H(25) 67.3 . 1_555 3_665 no
Ag(1) O(2) O(1) 54.3(1) . 1_555 1_555 yes
Ag(1) O(2) O(3) 58.5(2) . 1_555 1_555 yes
Ag(1) O(2) C(3) 85.3(3) . 1_555 1_555 yes
Ag(1) O(2) C(4) 106.2(5) . 1_555 1_555 yes
Ag(1) O(2) C(5) 110.7(6) . 1_555 1_555 yes
Ag(1) O(2) C(6) 88.4(3) . 1_555 1_555 yes
Ag(1) O(2) H(5) 92.2 . 1_555 1_555 no
Ag(1) O(2) H(6) 93.1 . 1_555 1_555 no
Ag(1) O(2) H(7) 90.3 . 1_555 1_555 no
Ag(1) O(2) H(8) 133.8 . 1_555 1_555 no
Ag(1) O(2) H(9) 142.0 . 1_555 1_555 no
Ag(1) O(2) H(10) 103.7 . 1_555 1_555 no
Ag(1) O(2) H(11) 90.4 . 1_555 1_555 no
Ag(1) O(2) H(12) 99.2 . 1_555 1_555 no
O(1) O(2) O(3) 109.0(2) . 1_555 1_555 yes
O(1) O(2) C(3) 31.1(2) . 1_555 1_555 yes
O(1) O(2) C(4) 58.9(4) . 1_555 1_555 yes
O(1) O(2) C(5) 164.4(8) . 1_555 1_555 yes
O(1) O(2) C(6) 140.3(3) . 1_555 1_555 yes
O(1) O(2) H(5) 44.7 . 1_555 1_555 no
O(1) O(2) H(6) 39.0 . 1_555 1_555 no
O(1) O(2) H(7) 61.5 . 1_555 1_555 no
O(1) O(2) H(8) 84.1 . 1_555 1_555 no
O(1) O(2) H(9) 162.4 . 1_555 1_555 no
O(1) O(2) H(10) 139.7 . 1_555 1_555 no
O(1) O(2) H(11) 144.6 . 1_555 1_555 no
O(1) O(2) H(12) 142.1 . 1_555 1_555 no
O(3) O(2) C(3) 135.6(4) . 1_555 1_555 yes
O(3) O(2) C(4) 164.0(6) . 1_555 1_555 yes
O(3) O(2) C(5) 59.1(5) . 1_555 1_555 yes
O(3) O(2) C(6) 31.4(2) . 1_555 1_555 yes
O(3) O(2) H(5) 124.8 . 1_555 1_555 no
O(3) O(2) H(6) 145.8 . 1_555 1_555 no
O(3) O(2) H(7) 138.2 . 1_555 1_555 no
O(3) O(2) H(8) 166.9 . 1_555 1_555 no
O(3) O(2) H(9) 84.5 . 1_555 1_555 no
O(3) O(2) H(10) 74.7 . 1_555 1_555 no
O(3) O(2) H(11) 39.3 . 1_555 1_555 no
O(3) O(2) H(12) 41.1 . 1_555 1_555 no
C(3) O(2) C(4) 37.9(5) . 1_555 1_555 yes
C(3) O(2) C(5) 163.9(6) . 1_555 1_555 yes
C(3) O(2) C(6) 161.9(7) . 1_555 1_555 yes
C(3) O(2) H(5) 23.8 . 1_555 1_555 no
C(3) O(2) H(6) 10.3 . 1_555 1_555 no
C(3) O(2) H(7) 56.5 . 1_555 1_555 no
C(3) O(2) H(8) 56.8 . 1_555 1_555 no
C(3) O(2) H(9) 131.6 . 1_555 1_555 no
C(3) O(2) H(10) 144.2 . 1_555 1_555 no
C(3) O(2) H(11) 174.9 . 1_555 1_555 no
C(3) O(2) H(12) 147.6 . 1_555 1_555 no
C(4) O(2) C(5) 130.2(10) . 1_555 1_555 yes
C(4) O(2) C(6) 159.2(8) . 1_555 1_555 yes
C(4) O(2) H(5) 55.7 . 1_555 1_555 no
C(4) O(2) H(6) 28.1 . 1_555 1_555 no
C(4) O(2) H(7) 28.7 . 1_555 1_555 no
C(4) O(2) H(8) 27.6 . 1_555 1_555 no
C(4) O(2) H(9) 109.6 . 1_555 1_555 no
C(4) O(2) H(10) 107.2 . 1_555 1_555 no
C(4) O(2) H(11) 146.7 . 1_555 1_555 no
C(4) O(2) H(12) 154.6 . 1_555 1_555 no
C(5) O(2) C(6) 29.0(5) . 1_555 1_555 yes
C(5) O(2) H(5) 149.4 . 1_555 1_555 no
C(5) O(2) H(6) 154.7 . 1_555 1_555 no
C(5) O(2) H(7) 119.3 . 1_555 1_555 no
C(5) O(2) H(8) 108.1 . 1_555 1_555 no
C(5) O(2) H(9) 33.2 . 1_555 1_555 no
C(5) O(2) H(10) 32.3 . 1_555 1_555 no
C(5) O(2) H(11) 20.8 . 1_555 1_555 no
C(5) O(2) H(12) 35.0 . 1_555 1_555 no
C(6) O(2) H(5) 140.2 . 1_555 1_555 no
C(6) O(2) H(6) 169.7 . 1_555 1_555 no
C(6) O(2) H(7) 140.6 . 1_555 1_555 no
C(6) O(2) H(8) 135.5 . 1_555 1_555 no
C(6) O(2) H(9) 53.8 . 1_555 1_555 no
C(6) O(2) H(10) 53.9 . 1_555 1_555 no
C(6) O(2) H(11) 14.4 . 1_555 1_555 no
C(6) O(2) H(12) 18.7 . 1_555 1_555 no
H(5) O(2) H(6) 29.6 . 1_555 1_555 no
H(5) O(2) H(7) 79.1 . 1_555 1_555 no
H(5) O(2) H(8) 64.3 . 1_555 1_555 no
H(5) O(2) H(9) 118.4 . 1_555 1_555 no
H(5) O(2) H(10) 159.9 . 1_555 1_555 no
H(5) O(2) H(11) 154.3 . 1_555 1_555 no
H(5) O(2) H(12) 123.9 . 1_555 1_555 no
H(6) O(2) H(7) 49.6 . 1_555 1_555 no
H(6) O(2) H(8) 46.8 . 1_555 1_555 no
H(6) O(2) H(9) 124.8 . 1_555 1_555 no
H(6) O(2) H(10) 135.2 . 1_555 1_555 no
H(6) O(2) H(11) 174.7 . 1_555 1_555 no
H(6) O(2) H(12) 151.7 . 1_555 1_555 no
H(7) O(2) H(8) 48.2 . 1_555 1_555 no
H(7) O(2) H(9) 115.9 . 1_555 1_555 no
H(7) O(2) H(10) 88.5 . 1_555 1_555 no
H(7) O(2) H(11) 126.4 . 1_555 1_555 no
H(7) O(2) H(12) 154.3 . 1_555 1_555 no
H(8) O(2) H(9) 82.6 . 1_555 1_555 no
H(8) O(2) H(10) 95.6 . 1_555 1_555 no
H(8) O(2) H(11) 128.3 . 1_555 1_555 no
H(8) O(2) H(12) 127.0 . 1_555 1_555 no
H(9) O(2) H(10) 53.6 . 1_555 1_555 no
H(9) O(2) H(11) 52.2 . 1_555 1_555 no
H(9) O(2) H(12) 45.9 . 1_555 1_555 no
H(10) O(2) H(11) 39.8 . 1_555 1_555 no
H(10) O(2) H(12) 66.1 . 1_555 1_555 no
H(11) O(2) H(12) 30.7 . 1_555 1_555 no
Ag(1) O(3) O(2) 65.0(2) . 1_555 1_555 yes
Ag(1) O(3) O(4) 51.7(1) . 1_555 1_555 yes
Ag(1) O(3) C(5) 87.8(3) . 1_555 1_555 yes
Ag(1) O(3) C(6) 120.7(4) . 1_555 1_555 yes
Ag(1) O(3) C(7) 109.1(4) . 1_555 1_555 yes
Ag(1) O(3) C(8) 78.1(2) . 1_555 1_555 yes
Ag(1) O(3) H(9) 98.8 . 1_555 1_555 no
Ag(1) O(3) H(10) 84.0 . 1_555 1_555 no
Ag(1) O(3) H(11) 125.8 . 1_555 1_555 no
Ag(1) O(3) H(12) 135.8 . 1_555 1_555 no
Ag(1) O(3) H(13) 105.2 . 1_555 1_555 no
Ag(1) O(3) H(14) 132.6 . 1_555 1_555 no
Ag(1) O(3) H(15) 75.8 . 1_555 1_555 no
O(2) O(3) O(4) 92.8(2) . 1_555 1_555 yes
O(2) O(3) C(5) 26.2(2) . 1_555 1_555 yes
O(2) O(3) C(6) 58.6(4) . 1_555 1_555 yes
O(2) O(3) C(7) 119.4(5) . 1_555 1_555 yes
O(2) O(3) C(8) 121.8(3) . 1_555 1_555 yes
O(2) O(3) H(9) 34.2 . 1_555 1_555 no
O(2) O(3) H(10) 35.3 . 1_555 1_555 no
O(2) O(3) H(11) 77.7 . 1_555 1_555 no
O(2) O(3) H(12) 71.4 . 1_555 1_555 no
O(2) O(3) H(13) 93.1 . 1_555 1_555 no
O(2) O(3) H(14) 135.8 . 1_555 1_555 no
O(2) O(3) H(15) 134.7 . 1_555 1_555 no
O(4) O(3) C(5) 118.3(3) . 1_555 1_555 yes
O(4) O(3) C(6) 142.7(5) . 1_555 1_555 yes
O(4) O(3) C(7) 57.5(3) . 1_555 1_555 yes
O(4) O(3) C(8) 30.8(2) . 1_555 1_555 yes
O(4) O(3) H(9) 119.7 . 1_555 1_555 no
O(4) O(3) H(10) 126.1 . 1_555 1_555 no
O(4) O(3) H(11) 169.5 . 1_555 1_555 no
O(4) O(3) H(12) 125.8 . 1_555 1_555 no
O(4) O(3) H(13) 60.3 . 1_555 1_555 no
O(4) O(3) H(14) 82.0 . 1_555 1_555 no
O(4) O(3) H(15) 43.3 . 1_555 1_555 no
C(5) O(3) C(6) 33.4(4) . 1_555 1_555 yes
C(5) O(3) C(7) 126.2(5) . 1_555 1_555 yes
C(5) O(3) C(8) 144.6(3) . 1_555 1_555 yes
C(5) O(3) H(9) 13.8 . 1_555 1_555 no
C(5) O(3) H(10) 18.0 . 1_555 1_555 no
C(5) O(3) H(11) 51.9 . 1_555 1_555 no
C(5) O(3) H(12) 52.7 . 1_555 1_555 no
C(5) O(3) H(13) 100.0 . 1_555 1_555 no
C(5) O(3) H(14) 128.2 . 1_555 1_555 no
C(5) O(3) H(15) 160.9 . 1_555 1_555 no
C(6) O(3) C(7) 113.1(7) . 1_555 1_555 yes
C(6) O(3) C(8) 148.9(6) . 1_555 1_555 yes
C(6) O(3) H(9) 25.5 . 1_555 1_555 no
C(6) O(3) H(10) 38.4 . 1_555 1_555 no
C(6) O(3) H(11) 27.1 . 1_555 1_555 no
C(6) O(3) H(12) 27.9 . 1_555 1_555 no
C(6) O(3) H(13) 95.1 . 1_555 1_555 no
C(6) O(3) H(14) 101.5 . 1_555 1_555 no
C(6) O(3) H(15) 163.1 . 1_555 1_555 no
C(7) O(3) C(8) 36.6(3) . 1_555 1_555 yes
C(7) O(3) H(9) 114.1 . 1_555 1_555 no
C(7) O(3) H(10) 143.9 . 1_555 1_555 no
C(7) O(3) H(11) 123.4 . 1_555 1_555 no
C(7) O(3) H(12) 85.2 . 1_555 1_555 no
C(7) O(3) H(13) 27.0 . 1_555 1_555 no
C(7) O(3) H(14) 27.1 . 1_555 1_555 no
C(7) O(3) H(15) 53.5 . 1_555 1_555 no
C(8) O(3) H(9) 139.6 . 1_555 1_555 no
C(8) O(3) H(10) 156.6 . 1_555 1_555 no
C(8) O(3) H(11) 155.7 . 1_555 1_555 no
C(8) O(3) H(12) 121.2 . 1_555 1_555 no
C(8) O(3) H(13) 54.3 . 1_555 1_555 no
C(8) O(3) H(14) 54.7 . 1_555 1_555 no
C(8) O(3) H(15) 22.5 . 1_555 1_555 no
H(9) O(3) H(10) 29.9 . 1_555 1_555 no
H(9) O(3) H(11) 49.8 . 1_555 1_555 no
H(9) O(3) H(12) 39.5 . 1_555 1_555 no
H(9) O(3) H(13) 89.1 . 1_555 1_555 no
H(9) O(3) H(14) 114.5 . 1_555 1_555 no
H(9) O(3) H(15) 161.5 . 1_555 1_555 no
H(10) O(3) H(11) 45.9 . 1_555 1_555 no
H(10) O(3) H(12) 64.0 . 1_555 1_555 no
H(10) O(3) H(13) 118.0 . 1_555 1_555 no
H(10) O(3) H(14) 139.9 . 1_555 1_555 no
H(10) O(3) H(15) 158.3 . 1_555 1_555 no
H(11) O(3) H(12) 47.0 . 1_555 1_555 no
H(11) O(3) H(13) 115.1 . 1_555 1_555 no
H(11) O(3) H(14) 101.6 . 1_555 1_555 no
H(11) O(3) H(15) 146.9 . 1_555 1_555 no
H(12) O(3) H(13) 69.0 . 1_555 1_555 no
H(12) O(3) H(14) 76.4 . 1_555 1_555 no
H(12) O(3) H(15) 137.3 . 1_555 1_555 no
H(13) O(3) H(14) 46.5 . 1_555 1_555 no
H(13) O(3) H(15) 75.6 . 1_555 1_555 no
H(14) O(3) H(15) 61.8 . 1_555 1_555 no
Ag(1) O(4) O(3) 64.3(1) . 1_555 1_555 yes
Ag(1) O(4) N(1) 54.8(1) . 1_555 1_555 yes
Ag(1) O(4) C(7) 94.3(2) . 1_555 1_555 yes
Ag(1) O(4) C(8) 112.3(3) . 1_555 1_555 yes
Ag(1) O(4) C(9) 105.3(3) . 1_555 1_555 yes
Ag(1) O(4) C(10) 84.8(2) . 1_555 1_555 yes
Ag(1) O(4) H(13) 101.5 . 1_555 1_555 no
Ag(1) O(4) H(15) 95.2 . 1_555 1_555 no
Ag(1) O(4) H(16) 139.2 . 1_555 1_555 no
Ag(1) O(4) H(17) 132.1 . 1_555 1_555 no
Ag(1) O(4) H(18) 91.3 . 1_555 1_555 no
Ag(1) O(4) H(20) 91.2 . 1_555 1_555 no
O(3) O(4) N(1) 118.7(2) . 1_555 1_555 yes
O(3) O(4) C(7) 30.0(2) . 1_555 1_555 yes
O(3) O(4) C(8) 57.3(3) . 1_555 1_555 yes
O(3) O(4) C(9) 156.6(4) . 1_555 1_555 yes
O(3) O(4) C(10) 147.8(2) . 1_555 1_555 yes
O(3) O(4) H(13) 43.3 . 1_555 1_555 no
O(3) O(4) H(15) 61.0 . 1_555 1_555 no
O(3) O(4) H(16) 82.1 . 1_555 1_555 no
O(3) O(4) H(17) 155.5 . 1_555 1_555 no
O(3) O(4) H(18) 129.7 . 1_555 1_555 no
O(3) O(4) H(20) 141.5 . 1_555 1_555 no
N(1) O(4) C(7) 148.2(3) . 1_555 1_555 yes
N(1) O(4) C(8) 154.8(4) . 1_555 1_555 yes
N(1) O(4) C(9) 57.8(3) . 1_555 1_555 yes
N(1) O(4) C(10) 30.0(2) . 1_555 1_555 yes
N(1) O(4) H(13) 144.0 . 1_555 1_555 no
N(1) O(4) H(15) 127.5 . 1_555 1_555 no
N(1) O(4) H(16) 153.7 . 1_555 1_555 no
N(1) O(4) H(17) 81.9 . 1_555 1_555 no
N(1) O(4) H(18) 61.4 . 1_555 1_555 no
N(1) O(4) H(20) 42.4 . 1_555 1_555 no
C(7) O(4) C(8) 36.8(4) . 1_555 1_555 yes
C(7) O(4) C(9) 151.1(4) . 1_555 1_555 yes
C(7) O(4) C(10) 170.1(3) . 1_555 1_555 yes
C(7) O(4) H(13) 22.6 . 1_555 1_555 no
C(7) O(4) H(15) 55.0 . 1_555 1_555 no
C(7) O(4) H(16) 55.6 . 1_555 1_555 no
C(7) O(4) H(17) 129.7 . 1_555 1_555 no
C(7) O(4) H(18) 134.9 . 1_555 1_555 no
C(7) O(4) H(20) 147.8 . 1_555 1_555 no
C(8) O(4) C(9) 114.6(5) . 1_555 1_555 yes
C(8) O(4) C(10) 151.8(4) . 1_555 1_555 yes
C(8) O(4) H(13) 53.3 . 1_555 1_555 no
C(8) O(4) H(15) 27.3 . 1_555 1_555 no
C(8) O(4) H(16) 27.3 . 1_555 1_555 no
C(8) O(4) H(17) 98.3 . 1_555 1_555 no
C(8) O(4) H(18) 100.7 . 1_555 1_555 no
C(8) O(4) H(20) 156.5 . 1_555 1_555 no
C(9) O(4) C(10) 37.3(3) . 1_555 1_555 yes
C(9) O(4) H(13) 153.2 . 1_555 1_555 no
C(9) O(4) H(15) 101.4 . 1_555 1_555 no
C(9) O(4) H(16) 96.6 . 1_555 1_555 no
C(9) O(4) H(17) 26.8 . 1_555 1_555 no
C(9) O(4) H(18) 26.9 . 1_555 1_555 no
C(9) O(4) H(20) 54.4 . 1_555 1_555 no
C(10) O(4) H(13) 148.1 . 1_555 1_555 no
C(10) O(4) H(15) 134.9 . 1_555 1_555 no
C(10) O(4) H(16) 129.7 . 1_555 1_555 no
C(10) O(4) H(17) 55.2 . 1_555 1_555 no
C(10) O(4) H(18) 55.0 . 1_555 1_555 no
C(10) O(4) H(20) 22.7 . 1_555 1_555 no
H(13) O(4) H(15) 76.1 . 1_555 1_555 no
H(13) O(4) H(16) 62.1 . 1_555 1_555 no
H(13) O(4) H(17) 126.4 . 1_555 1_555 no
H(13) O(4) H(18) 153.7 . 1_555 1_555 no
H(13) O(4) H(20) 125.5 . 1_555 1_555 no
H(15) O(4) H(16) 46.2 . 1_555 1_555 no
H(15) O(4) H(17) 96.4 . 1_555 1_555 no
H(15) O(4) H(18) 80.0 . 1_555 1_555 no
H(15) O(4) H(20) 155.7 . 1_555 1_555 no
H(16) O(4) H(17) 74.6 . 1_555 1_555 no
H(16) O(4) H(18) 93.3 . 1_555 1_555 no
H(16) O(4) H(20) 129.3 . 1_555 1_555 no
H(17) O(4) H(18) 45.9 . 1_555 1_555 no
H(17) O(4) H(20) 62.6 . 1_555 1_555 no
H(18) O(4) H(20) 76.5 . 1_555 1_555 no
S(1) O(5) F(1) 63.3(2) . 1_555 1_555 yes
S(1) O(5) F(2) 59.7(2) . 1_555 1_555 yes
S(1) O(5) O(6) 31.9(2) . 1_555 1_555 yes
S(1) O(5) O(7) 32.4(2) . 1_555 1_555 yes
S(1) O(5) C(17) 42.7(2) . 1_555 1_555 yes
S(1) O(5) H(1) 111.5 . 1_555 3_666 no
S(1) O(5) H(6) 94.3 . 1_555 4_555 no
S(1) O(5) H(8) 130.2 . 1_555 4_555 no
S(1) O(5) H(17) 107.5 . 1_555 2_646 no
S(1) O(5) H(21) 91.6 . 1_555 3_666 no
S(1) O(5) H(23) 132.8 . 1_555 3_666 no
F(1) O(5) F(2) 40.3(2) . 1_555 1_555 yes
F(1) O(5) O(6) 69.5(2) . 1_555 1_555 yes
F(1) O(5) O(7) 86.0(2) . 1_555 1_555 yes
F(1) O(5) C(17) 25.2(2) . 1_555 1_555 yes
F(1) O(5) H(1) 76.3 . 1_555 3_666 no
F(1) O(5) H(6) 59.1 . 1_555 4_555 no
F(1) O(5) H(8) 69.3 . 1_555 4_555 no
F(1) O(5) H(17) 130.5 . 1_555 2_646 no
F(1) O(5) H(21) 105.7 . 1_555 3_666 no
F(1) O(5) H(23) 148.0 . 1_555 3_666 no
F(2) O(5) O(6) 85.4(2) . 1_555 1_555 yes
F(2) O(5) O(7) 61.8(2) . 1_555 1_555 yes
F(2) O(5) C(17) 27.2(2) . 1_555 1_555 yes
F(2) O(5) H(1) 53.8 . 1_555 3_666 no
F(2) O(5) H(6) 99.2 . 1_555 4_555 no
F(2) O(5) H(8) 93.2 . 1_555 4_555 no
F(2) O(5) H(17) 165.8 . 1_555 2_646 no
F(2) O(5) H(21) 65.9 . 1_555 3_666 no
F(2) O(5) H(23) 116.8 . 1_555 3_666 no
O(6) O(5) O(7) 59.2(3) . 1_555 1_555 yes
O(6) O(5) C(17) 60.7(3) . 1_555 1_555 yes
O(6) O(5) H(1) 139.1 . 1_555 3_666 no
O(6) O(5) H(6) 70.6 . 1_555 4_555 no
O(6) O(5) H(8) 115.8 . 1_555 4_555 no
O(6) O(5) H(17) 80.5 . 1_555 2_646 no
O(6) O(5) H(21) 121.3 . 1_555 3_666 no
O(6) O(5) H(23) 140.6 . 1_555 3_666 no
O(7) O(5) C(17) 60.9(2) . 1_555 1_555 yes
O(7) O(5) H(1) 97.5 . 1_555 3_666 no
O(7) O(5) H(6) 126.6 . 1_555 4_555 no
O(7) O(5) H(8) 154.1 . 1_555 4_555 no
O(7) O(5) H(17) 111.5 . 1_555 2_646 no
O(7) O(5) H(21) 62.2 . 1_555 3_666 no
O(7) O(5) H(23) 101.2 . 1_555 3_666 no
C(17) O(5) H(1) 78.8 . 1_555 3_666 no
C(17) O(5) H(6) 80.2 . 1_555 4_555 no
C(17) O(5) H(8) 93.9 . 1_555 4_555 no
C(17) O(5) H(17) 139.0 . 1_555 2_646 no
C(17) O(5) H(21) 90.1 . 1_555 3_666 no
C(17) O(5) H(23) 143.3 . 1_555 3_666 no
H(1) O(5) H(6) 109.8 . 3_666 4_555 no
H(1) O(5) H(8) 69.7 . 3_666 4_555 no
H(1) O(5) H(17) 140.2 . 3_666 2_646 no
H(1) O(5) H(21) 48.6 . 3_666 3_666 no
H(1) O(5) H(23) 71.9 . 3_666 3_666 no
H(6) O(5) H(8) 46.2 . 4_555 4_555 no
H(6) O(5) H(17) 74.4 . 4_555 2_646 no
H(6) O(5) H(21) 158.1 . 4_555 3_666 no
H(6) O(5) H(23) 130.2 . 4_555 3_666 no
H(8) O(5) H(17) 91.3 . 4_555 2_646 no
H(8) O(5) H(21) 115.9 . 4_555 3_666 no
H(8) O(5) H(23) 96.1 . 4_555 3_666 no
H(17) O(5) H(21) 123.6 . 2_646 3_666 no
H(17) O(5) H(23) 76.0 . 2_646 3_666 no
H(21) O(5) H(23) 54.0 . 3_666 3_666 no
S(1) O(6) F(1) 58.3(3) . 1_555 1_555 yes
S(1) O(6) F(3) 64.6(2) . 1_555 1_555 yes
S(1) O(6) O(5) 32.9(2) . 1_555 1_555 yes
S(1) O(6) O(7) 33.1(2) . 1_555 1_555 yes
S(1) O(6) C(17) 44.5(3) . 1_555 1_555 yes
S(1) O(6) H(6) 87.8 . 1_555 4_555 no
S(1) O(6) H(11) 134.9 . 1_555 3_656 no
S(1) O(6) H(16) 128.0 . 1_555 2_646 no
S(1) O(6) H(18) 96.9 . 1_555 4_455 no
S(1) O(6) H(26) 81.2 . 1_555 4_455 no
F(1) O(6) F(3) 40.7(2) . 1_555 1_555 yes
F(1) O(6) O(5) 63.3(2) . 1_555 1_555 yes
F(1) O(6) O(7) 83.5(3) . 1_555 1_555 yes
F(1) O(6) C(17) 23.3(2) . 1_555 1_555 yes
F(1) O(6) H(6) 55.8 . 1_555 4_555 no
F(1) O(6) H(11) 99.8 . 1_555 3_656 no
F(1) O(6) H(16) 133.5 . 1_555 2_646 no
F(1) O(6) H(18) 153.6 . 1_555 4_455 no
F(1) O(6) H(26) 95.1 . 1_555 4_455 no
F(3) O(6) O(5) 89.3(2) . 1_555 1_555 yes
F(3) O(6) O(7) 68.2(2) . 1_555 1_555 yes
F(3) O(6) C(17) 26.7(2) . 1_555 1_555 yes
F(3) O(6) H(6) 94.9 . 1_555 4_555 no
F(3) O(6) H(11) 73.7 . 1_555 3_656 no
F(3) O(6) H(16) 164.3 . 1_555 2_646 no
F(3) O(6) H(18) 123.7 . 1_555 4_455 no
F(3) O(6) H(26) 55.2 . 1_555 4_455 no
O(5) O(6) O(7) 60.8(2) . 1_555 1_555 yes
O(5) O(6) C(17) 63.3(2) . 1_555 1_555 yes
O(5) O(6) H(6) 62.8 . 1_555 4_555 no
O(5) O(6) H(11) 162.4 . 1_555 3_656 no
O(5) O(6) H(16) 99.3 . 1_555 2_646 no
O(5) O(6) H(18) 101.7 . 1_555 4_455 no
O(5) O(6) H(26) 113.5 . 1_555 4_455 no
O(7) O(6) C(17) 62.3(3) . 1_555 1_555 yes
O(7) O(6) H(6) 120.7 . 1_555 4_555 no
O(7) O(6) H(11) 115.0 . 1_555 3_656 no
O(7) O(6) H(16) 127.5 . 1_555 2_646 no
O(7) O(6) H(18) 70.1 . 1_555 4_455 no
O(7) O(6) H(26) 54.5 . 1_555 4_455 no
C(17) O(6) H(6) 77.7 . 1_555 4_555 no
C(17) O(6) H(11) 99.3 . 1_555 3_656 no
C(17) O(6) H(16) 154.6 . 1_555 2_646 no
C(17) O(6) H(18) 131.5 . 1_555 4_455 no
C(17) O(6) H(26) 74.9 . 1_555 4_455 no
H(6) O(6) H(11) 113.0 . 4_555 3_656 no
H(6) O(6) H(16) 77.7 . 4_555 2_646 no
H(6) O(6) H(18) 139.3 . 4_555 4_455 no
H(6) O(6) H(26) 150.0 . 4_555 4_455 no
H(11) O(6) H(16) 96.2 . 3_656 2_646 no
H(11) O(6) H(18) 91.9 . 3_656 4_455 no
H(11) O(6) H(26) 60.6 . 3_656 4_455 no
H(16) O(6) H(18) 67.6 . 2_646 4_455 no
H(16) O(6) H(26) 130.5 . 2_646 4_455 no
H(18) O(6) H(26) 70.1 . 4_455 4_455 no
Ag(1) O(7) S(1) 152.6(4) . 4_455 1_555 yes
Ag(1) O(7) F(2) 138.0(3) . 4_455 1_555 yes
Ag(1) O(7) F(3) 123.5(2) . 4_455 1_555 yes
Ag(1) O(7) O(5) 148.1(2) . 4_455 1_555 yes
Ag(1) O(7) O(6) 121.4(3) . 4_455 1_555 yes
Ag(1) O(7) C(17) 148.7(2) . 4_455 1_555 yes
Ag(1) O(7) H(15) 67.5 . 4_455 4_455 no
Ag(1) O(7) H(21) 102.9 . 4_455 3_666 no
Ag(1) O(7) H(24) 65.6 . 4_455 2_545 no
Ag(1) O(7) H(26) 68.7 . 4_455 4_455 no
S(1) O(7) F(2) 66.2(3) . 1_555 1_555 yes
S(1) O(7) F(3) 61.6(2) . 1_555 1_555 yes
S(1) O(7) O(5) 32.7(2) . 1_555 1_555 yes
S(1) O(7) O(6) 32.5(2) . 1_555 1_555 yes
S(1) O(7) C(17) 44.1(2) . 1_555 1_555 yes
S(1) O(7) H(15) 100.8 . 1_555 4_455 no
S(1) O(7) H(21) 97.9 . 1_555 3_666 no
S(1) O(7) H(24) 141.3 . 1_555 2_545 no
S(1) O(7) H(26) 100.3 . 1_555 4_455 no
F(2) O(7) F(3) 42.9(2) . 1_555 1_555 yes
F(2) O(7) O(5) 69.9(2) . 1_555 1_555 yes
F(2) O(7) O(6) 90.2(3) . 1_555 1_555 yes
F(2) O(7) C(17) 29.2(2) . 1_555 1_555 yes
F(2) O(7) H(15) 141.7 . 1_555 4_455 no
F(2) O(7) H(21) 70.3 . 1_555 3_666 no
F(2) O(7) H(24) 75.8 . 1_555 2_545 no
F(2) O(7) H(26) 97.3 . 1_555 4_455 no
F(3) O(7) O(5) 87.1(2) . 1_555 1_555 yes
F(3) O(7) O(6) 64.5(2) . 1_555 1_555 yes
F(3) O(7) C(17) 25.8(2) . 1_555 1_555 yes
F(3) O(7) H(15) 160.2 . 1_555 4_455 no
F(3) O(7) H(21) 113.2 . 1_555 3_666 no
F(3) O(7) H(24) 95.1 . 1_555 2_545 no
F(3) O(7) H(26) 58.7 . 1_555 4_455 no
O(5) O(7) O(6) 60.1(2) . 1_555 1_555 yes
O(5) O(7) C(17) 62.9(2) . 1_555 1_555 yes
O(5) O(7) H(15) 80.6 . 1_555 4_455 no
O(5) O(7) H(21) 68.3 . 1_555 3_666 no
O(5) O(7) H(24) 126.0 . 1_555 2_545 no
O(5) O(7) H(26) 133.0 . 1_555 4_455 no
O(6) O(7) C(17) 61.7(3) . 1_555 1_555 yes
O(6) O(7) H(15) 95.8 . 1_555 4_455 no
O(6) O(7) H(21) 128.3 . 1_555 3_666 no
O(6) O(7) H(24) 159.2 . 1_555 2_545 no
O(6) O(7) H(26) 75.5 . 1_555 4_455 no
C(17) O(7) H(15) 142.9 . 1_555 4_455 no
C(17) O(7) H(21) 94.3 . 1_555 3_666 no
C(17) O(7) H(24) 101.8 . 1_555 2_545 no
C(17) O(7) H(26) 83.8 . 1_555 4_455 no
H(15) O(7) H(21) 76.5 . 4_455 3_666 no
H(15) O(7) H(24) 104.7 . 4_455 2_545 no
H(15) O(7) H(26) 120.8 . 4_455 4_455 no
H(21) O(7) H(24) 61.4 . 3_666 2_545 no
H(21) O(7) H(26) 151.5 . 3_666 4_455 no
H(24) O(7) H(26) 91.0 . 2_545 4_455 no
Ag(1) N(1) O(1) 56.5(1) . 1_555 1_555 yes
Ag(1) N(1) O(4) 52.6(1) . 1_555 1_555 yes
Ag(1) N(1) C(1) 108.1(3) . 1_555 1_555 yes
Ag(1) N(1) C(2) 83.0(2) . 1_555 1_555 yes
Ag(1) N(1) C(9) 77.9(2) . 1_555 1_555 yes
Ag(1) N(1) C(10) 105.6(3) . 1_555 1_555 yes
Ag(1) N(1) C(11) 115.5(3) . 1_555 1_555 yes
Ag(1) N(1) C(12) 91.9(2) . 1_555 1_555 yes
Ag(1) N(1) H(1) 134.1 . 1_555 1_555 no
Ag(1) N(1) H(2) 100.6 . 1_555 1_555 no
Ag(1) N(1) H(4) 84.0 . 1_555 1_555 no
Ag(1) N(1) H(18) 76.2 . 1_555 1_555 no
Ag(1) N(1) H(19) 129.9 . 1_555 1_555 no
Ag(1) N(1) H(20) 101.5 . 1_555 1_555 no
Ag(1) N(1) H(21) 141.7 . 1_555 1_555 no
Ag(1) N(1) H(22) 105.1 . 1_555 1_555 no
O(1) N(1) O(4) 83.9(2) . 1_555 1_555 yes
O(1) N(1) C(1) 52.7(3) . 1_555 1_555 yes
O(1) N(1) C(2) 28.1(2) . 1_555 1_555 yes
O(1) N(1) C(9) 111.8(2) . 1_555 1_555 yes
O(1) N(1) C(10) 113.0(3) . 1_555 1_555 yes
O(1) N(1) C(11) 139.1(3) . 1_555 1_555 yes
O(1) N(1) C(12) 107.0(2) . 1_555 1_555 yes
O(1) N(1) H(1) 77.6 . 1_555 1_555 no
O(1) N(1) H(2) 57.2 . 1_555 1_555 no
O(1) N(1) H(4) 40.3 . 1_555 1_555 no
O(1) N(1) H(18) 124.1 . 1_555 1_555 no
O(1) N(1) H(19) 133.0 . 1_555 1_555 no
O(1) N(1) H(20) 88.3 . 1_555 1_555 no
O(1) N(1) H(21) 137.7 . 1_555 1_555 no
O(1) N(1) H(22) 154.0 . 1_555 1_555 no
O(4) N(1) C(1) 125.8(3) . 1_555 1_555 yes
O(4) N(1) C(2) 93.6(2) . 1_555 1_555 yes
O(4) N(1) C(9) 29.3(2) . 1_555 1_555 yes
O(4) N(1) C(10) 53.1(3) . 1_555 1_555 yes
O(4) N(1) C(11) 125.3(3) . 1_555 1_555 yes
O(4) N(1) C(12) 129.3(2) . 1_555 1_555 yes
O(4) N(1) H(1) 129.7 . 1_555 1_555 no
O(4) N(1) H(2) 141.1 . 1_555 1_555 no
O(4) N(1) H(4) 77.3 . 1_555 1_555 no
O(4) N(1) H(18) 41.4 . 1_555 1_555 no
O(4) N(1) H(19) 77.9 . 1_555 1_555 no
O(4) N(1) H(20) 56.5 . 1_555 1_555 no
O(4) N(1) H(21) 138.4 . 1_555 1_555 no
O(4) N(1) H(22) 99.1 . 1_555 1_555 no
C(1) N(1) C(2) 33.0(3) . 1_555 1_555 yes
C(1) N(1) C(9) 139.2(4) . 1_555 1_555 yes
C(1) N(1) C(10) 111.1(4) . 1_555 1_555 yes
C(1) N(1) C(11) 108.8(4) . 1_555 1_555 yes
C(1) N(1) C(12) 96.8(3) . 1_555 1_555 yes
C(1) N(1) H(1) 27.2 . 1_555 1_555 no
C(1) N(1) H(2) 27.1 . 1_555 1_555 no
C(1) N(1) H(4) 48.8 . 1_555 1_555 no
C(1) N(1) H(18) 160.3 . 1_555 1_555 no
C(1) N(1) H(19) 106.9 . 1_555 1_555 no
C(1) N(1) H(20) 87.9 . 1_555 1_555 no
C(1) N(1) H(21) 90.3 . 1_555 1_555 no
C(1) N(1) H(22) 134.4 . 1_555 1_555 no
C(2) N(1) C(9) 114.0(3) . 1_555 1_555 yes
C(2) N(1) C(10) 98.9(4) . 1_555 1_555 yes
C(2) N(1) C(11) 140.8(4) . 1_555 1_555 yes
C(2) N(1) C(12) 119.4(3) . 1_555 1_555 yes
C(2) N(1) H(1) 52.3 . 1_555 1_555 no
C(2) N(1) H(2) 51.5 . 1_555 1_555 no
C(2) N(1) H(4) 21.3 . 1_555 1_555 no
C(2) N(1) H(18) 133.7 . 1_555 1_555 no
C(2) N(1) H(19) 110.2 . 1_555 1_555 no
C(2) N(1) H(20) 71.9 . 1_555 1_555 no
C(2) N(1) H(21) 122.9 . 1_555 1_555 no
C(2) N(1) H(22) 167.3 . 1_555 1_555 no
C(9) N(1) C(10) 33.6(3) . 1_555 1_555 yes
C(9) N(1) C(11) 103.9(3) . 1_555 1_555 yes
C(9) N(1) C(12) 123.7(3) . 1_555 1_555 yes
C(9) N(1) H(1) 125.8 . 1_555 1_555 no
C(9) N(1) H(2) 165.3 . 1_555 1_555 no
C(9) N(1) H(4) 93.6 . 1_555 1_555 no
C(9) N(1) H(18) 21.4 . 1_555 1_555 no
C(9) N(1) H(19) 52.3 . 1_555 1_555 no
C(9) N(1) H(20) 51.9 . 1_555 1_555 no
C(9) N(1) H(21) 110.0 . 1_555 1_555 no
C(9) N(1) H(22) 77.8 . 1_555 1_555 no
C(10) N(1) C(11) 107.7(4) . 1_555 1_555 yes
C(10) N(1) C(12) 139.7(4) . 1_555 1_555 yes
C(10) N(1) H(1) 92.5 . 1_555 1_555 no
C(10) N(1) H(2) 137.2 . 1_555 1_555 no
C(10) N(1) H(4) 78.1 . 1_555 1_555 no
C(10) N(1) H(18) 50.1 . 1_555 1_555 no
C(10) N(1) H(19) 26.9 . 1_555 1_555 no
C(10) N(1) H(20) 26.9 . 1_555 1_555 no
C(10) N(1) H(21) 98.1 . 1_555 1_555 no
C(10) N(1) H(22) 88.5 . 1_555 1_555 no
C(11) N(1) C(12) 33.3(2) . 1_555 1_555 yes
C(11) N(1) H(1) 97.5 . 1_555 1_555 no
C(11) N(1) H(2) 90.0 . 1_555 1_555 no
C(11) N(1) H(4) 155.9 . 1_555 1_555 no
C(11) N(1) H(18) 85.3 . 1_555 1_555 no
C(11) N(1) H(19) 84.9 . 1_555 1_555 no
C(11) N(1) H(20) 130.5 . 1_555 1_555 no
C(11) N(1) H(21) 26.7 . 1_555 1_555 no
C(11) N(1) H(22) 26.6 . 1_555 1_555 no
C(12) N(1) H(1) 100.9 . 1_555 1_555 no
C(12) N(1) H(2) 70.8 . 1_555 1_555 no
C(12) N(1) H(4) 140.7 . 1_555 1_555 no
C(12) N(1) H(18) 102.4 . 1_555 1_555 no
C(12) N(1) H(19) 118.2 . 1_555 1_555 no
C(12) N(1) H(20) 163.7 . 1_555 1_555 no
C(12) N(1) H(21) 51.8 . 1_555 1_555 no
C(12) N(1) H(22) 51.5 . 1_555 1_555 no
H(1) N(1) H(2) 45.9 . 1_555 1_555 no
H(1) N(1) H(4) 58.5 . 1_555 1_555 no
H(1) N(1) H(18) 140.6 . 1_555 1_555 no
H(1) N(1) H(19) 81.5 . 1_555 1_555 no
H(1) N(1) H(20) 76.4 . 1_555 1_555 no
H(1) N(1) H(21) 72.9 . 1_555 1_555 no
H(1) N(1) H(22) 117.5 . 1_555 1_555 no
H(2) N(1) H(4) 71.6 . 1_555 1_555 no
H(2) N(1) H(18) 172.5 . 1_555 1_555 no
H(2) N(1) H(19) 125.9 . 1_555 1_555 no
H(2) N(1) H(20) 115.0 . 1_555 1_555 no
H(2) N(1) H(21) 80.5 . 1_555 1_555 no
H(2) N(1) H(22) 116.5 . 1_555 1_555 no
H(4) N(1) H(18) 114.3 . 1_555 1_555 no
H(4) N(1) H(19) 93.1 . 1_555 1_555 no
H(4) N(1) H(20) 51.3 . 1_555 1_555 no
H(4) N(1) H(21) 130.8 . 1_555 1_555 no
H(4) N(1) H(22) 165.6 . 1_555 1_555 no
H(18) N(1) H(19) 59.5 . 1_555 1_555 no
H(18) N(1) H(20) 72.4 . 1_555 1_555 no
H(18) N(1) H(21) 97.8 . 1_555 1_555 no
H(18) N(1) H(22) 58.7 . 1_555 1_555 no
H(19) N(1) H(20) 45.7 . 1_555 1_555 no
H(19) N(1) H(21) 71.5 . 1_555 1_555 no
H(19) N(1) H(22) 72.5 . 1_555 1_555 no
H(20) N(1) H(21) 112.8 . 1_555 1_555 no
H(20) N(1) H(22) 115.0 . 1_555 1_555 no
H(21) N(1) H(22) 45.2 . 1_555 1_555 no
Ag(1) N(2) C(12) 170.2(2) . 3_665 1_555 yes
Ag(1) N(2) C(13) 154.1(2) . 3_665 1_555 yes
Ag(1) N(2) C(14) 126.0(3) . 3_665 1_555 yes
Ag(1) N(2) C(15) 115.7(3) . 3_665 1_555 yes
Ag(1) N(2) C(16) 144.4(2) . 3_665 1_555 yes
Ag(1) N(2) H(24) 100.5 . 3_665 1_555 no
Ag(1) N(2) H(25) 90.8 . 3_665 1_555 no
C(12) N(2) C(13) 29.8(2) . 1_555 1_555 yes
C(12) N(2) C(14) 58.6(3) . 1_555 1_555 yes
C(12) N(2) C(15) 59.0(3) . 1_555 1_555 yes
C(12) N(2) C(16) 29.6(2) . 1_555 1_555 yes
C(12) N(2) H(24) 84.4 . 1_555 1_555 no
C(12) N(2) H(25) 84.4 . 1_555 1_555 no
C(13) N(2) C(14) 28.8(3) . 1_555 1_555 yes
C(13) N(2) C(15) 88.8(3) . 1_555 1_555 yes
C(13) N(2) C(16) 59.4(2) . 1_555 1_555 yes
C(13) N(2) H(24) 54.6 . 1_555 1_555 no
C(13) N(2) H(25) 114.1 . 1_555 1_555 no
C(14) N(2) C(15) 117.6(4) . 1_555 1_555 yes
C(14) N(2) C(16) 88.2(3) . 1_555 1_555 yes
C(14) N(2) H(24) 25.8 . 1_555 1_555 no
C(14) N(2) H(25) 142.9 . 1_555 1_555 no
C(15) N(2) C(16) 29.4(3) . 1_555 1_555 yes
C(15) N(2) H(24) 143.4 . 1_555 1_555 no
C(15) N(2) H(25) 25.3 . 1_555 1_555 no
C(16) N(2) H(24) 114.0 . 1_555 1_555 no
C(16) N(2) H(25) 54.7 . 1_555 1_555 no
H(24) N(2) H(25) 168.6 . 1_555 1_555 no
O(1) C(1) N(1) 97.6(4) . 1_555 1_555 yes
O(1) C(1) C(2) 33.7(3) . 1_555 1_555 yes
O(1) C(1) C(10) 103.8(3) . 1_555 1_555 yes
O(1) C(1) C(11) 122.5(3) . 1_555 1_555 yes
O(1) C(1) C(12) 107.6(2) . 1_555 1_555 yes
O(1) C(1) H(1) 143.3 . 1_555 1_555 no
O(1) C(1) H(2) 87.4 . 1_555 1_555 no
O(1) C(1) H(3) 51.7 . 1_555 1_555 no
O(1) C(1) H(4) 52.0 . 1_555 1_555 no
O(1) C(1) H(19) 122.9 . 1_555 1_555 no
O(1) C(1) H(20) 93.9 . 1_555 1_555 no
O(1) C(1) H(21) 144.6 . 1_555 1_555 no
O(1) C(1) H(23) 119.5 . 1_555 1_555 no
N(1) C(1) C(2) 114.8(5) . 1_555 1_555 yes
N(1) C(1) C(10) 34.3(3) . 1_555 1_555 yes
N(1) C(1) C(11) 35.7(3) . 1_555 1_555 yes
N(1) C(1) C(12) 54.4(3) . 1_555 1_555 yes
N(1) C(1) H(1) 107.7 . 1_555 1_555 no
N(1) C(1) H(2) 107.4 . 1_555 1_555 no
N(1) C(1) H(3) 140.1 . 1_555 1_555 no
N(1) C(1) H(4) 98.6 . 1_555 1_555 no
N(1) C(1) H(19) 42.8 . 1_555 1_555 no
N(1) C(1) H(20) 54.8 . 1_555 1_555 no
N(1) C(1) H(21) 53.5 . 1_555 1_555 no
N(1) C(1) H(23) 91.4 . 1_555 1_555 no
C(2) C(1) C(10) 101.4(4) . 1_555 1_555 yes
C(2) C(1) C(11) 149.2(5) . 1_555 1_555 yes
C(2) C(1) C(12) 141.3(4) . 1_555 1_555 yes
C(2) C(1) H(1) 109.9 . 1_555 1_555 no
C(2) C(1) H(2) 108.0 . 1_555 1_555 no
C(2) C(1) H(3) 25.6 . 1_555 1_555 no
C(2) C(1) H(4) 26.6 . 1_555 1_555 no
C(2) C(1) H(19) 115.3 . 1_555 1_555 no
C(2) C(1) H(20) 82.0 . 1_555 1_555 no
C(2) C(1) H(21) 166.4 . 1_555 1_555 no
C(2) C(1) H(23) 141.1 . 1_555 1_555 no
C(10) C(1) C(11) 59.1(2) . 1_555 1_555 yes
C(10) C(1) C(12) 85.3(2) . 1_555 1_555 yes
C(10) C(1) H(1) 84.5 . 1_555 1_555 no
C(10) C(1) H(2) 140.4 . 1_555 1_555 no
C(10) C(1) H(3) 120.0 . 1_555 1_555 no
C(10) C(1) H(4) 76.8 . 1_555 1_555 no
C(10) C(1) H(19) 19.3 . 1_555 1_555 no
C(10) C(1) H(20) 22.6 . 1_555 1_555 no
C(10) C(1) H(21) 65.0 . 1_555 1_555 no
C(10) C(1) H(23) 115.4 . 1_555 1_555 no
C(11) C(1) C(12) 28.9(2) . 1_555 1_555 yes
C(11) C(1) H(1) 92.7 . 1_555 1_555 no
C(11) C(1) H(2) 82.7 . 1_555 1_555 no
C(11) C(1) H(3) 174.1 . 1_555 1_555 no
C(11) C(1) H(4) 133.5 . 1_555 1_555 no
C(11) C(1) H(19) 53.6 . 1_555 1_555 no
C(11) C(1) H(20) 81.6 . 1_555 1_555 no
C(11) C(1) H(21) 22.3 . 1_555 1_555 no
C(11) C(1) H(23) 57.7 . 1_555 1_555 no
C(12) C(1) H(1) 108.8 . 1_555 1_555 no
C(12) C(1) H(2) 55.3 . 1_555 1_555 no
C(12) C(1) H(3) 148.7 . 1_555 1_555 no
C(12) C(1) H(4) 146.8 . 1_555 1_555 no
C(12) C(1) H(19) 82.4 . 1_555 1_555 no
C(12) C(1) H(20) 107.7 . 1_555 1_555 no
C(12) C(1) H(21) 41.1 . 1_555 1_555 no
C(12) C(1) H(23) 39.1 . 1_555 1_555 no
H(1) C(1) H(2) 109.0 . 1_555 1_555 no
H(1) C(1) H(3) 92.9 . 1_555 1_555 no
H(1) C(1) H(4) 97.2 . 1_555 1_555 no
H(1) C(1) H(19) 67.7 . 1_555 1_555 no
H(1) C(1) H(20) 80.2 . 1_555 1_555 no
H(1) C(1) H(21) 71.4 . 1_555 1_555 no
H(1) C(1) H(23) 86.7 . 1_555 1_555 no
H(2) C(1) H(3) 97.0 . 1_555 1_555 no
H(2) C(1) H(4) 134.5 . 1_555 1_555 no
H(2) C(1) H(19) 135.0 . 1_555 1_555 no
H(2) C(1) H(20) 162.2 . 1_555 1_555 no
H(2) C(1) H(21) 83.8 . 1_555 1_555 no
H(2) C(1) H(23) 33.8 . 1_555 1_555 no
H(3) C(1) H(4) 43.9 . 1_555 1_555 no
H(3) C(1) H(19) 127.7 . 1_555 1_555 no
H(3) C(1) H(20) 97.8 . 1_555 1_555 no
H(3) C(1) H(21) 163.5 . 1_555 1_555 no
H(3) C(1) H(23) 124.3 . 1_555 1_555 no
H(4) C(1) H(19) 89.0 . 1_555 1_555 no
H(4) C(1) H(20) 56.0 . 1_555 1_555 no
H(4) C(1) H(21) 140.8 . 1_555 1_555 no
H(4) C(1) H(23) 167.6 . 1_555 1_555 no
H(19) C(1) H(20) 33.4 . 1_555 1_555 no
H(19) C(1) H(21) 51.9 . 1_555 1_555 no
H(19) C(1) H(23) 103.4 . 1_555 1_555 no
H(20) C(1) H(21) 84.9 . 1_555 1_555 no
H(20) C(1) H(23) 136.4 . 1_555 1_555 no
H(21) C(1) H(23) 51.6 . 1_555 1_555 no
O(1) C(2) N(1) 93.7(3) . 1_555 1_555 yes
O(1) C(2) C(1) 109.4(5) . 1_555 1_555 yes
O(1) C(2) C(3) 34.9(3) . 1_555 1_555 yes
O(1) C(2) C(10) 108.2(4) . 1_555 1_555 yes
O(1) C(2) H(1) 135.3 . 1_555 1_555 no
O(1) C(2) H(2) 93.3 . 1_555 1_555 no
O(1) C(2) H(3) 110.7 . 1_555 1_555 no
O(1) C(2) H(4) 110.0 . 1_555 1_555 no
O(1) C(2) H(5) 54.2 . 1_555 1_555 no
O(1) C(2) H(6) 47.7 . 1_555 1_555 no
O(1) C(2) H(20) 115.4 . 1_555 1_555 no
N(1) C(2) C(1) 32.2(3) . 1_555 1_555 yes
N(1) C(2) C(3) 124.6(4) . 1_555 1_555 yes
N(1) C(2) C(10) 27.9(2) . 1_555 1_555 yes
N(1) C(2) H(1) 50.4 . 1_555 1_555 no
N(1) C(2) H(2) 50.3 . 1_555 1_555 no
N(1) C(2) H(3) 143.4 . 1_555 1_555 no
N(1) C(2) H(4) 90.7 . 1_555 1_555 no
N(1) C(2) H(5) 127.7 . 1_555 1_555 no
N(1) C(2) H(6) 141.4 . 1_555 1_555 no
N(1) C(2) H(20) 44.9 . 1_555 1_555 no
C(1) C(2) C(3) 144.2(5) . 1_555 1_555 yes
C(1) C(2) C(10) 50.1(3) . 1_555 1_555 yes
C(1) C(2) H(1) 26.1 . 1_555 1_555 no
C(1) C(2) H(2) 26.5 . 1_555 1_555 no
C(1) C(2) H(3) 111.5 . 1_555 1_555 no
C(1) C(2) H(4) 110.0 . 1_555 1_555 no
C(1) C(2) H(5) 158.4 . 1_555 1_555 no
C(1) C(2) H(6) 146.3 . 1_555 1_555 no
C(1) C(2) H(20) 64.1 . 1_555 1_555 no
C(3) C(2) C(10) 127.4(4) . 1_555 1_555 yes
C(3) C(2) H(1) 169.2 . 1_555 1_555 no
C(3) C(2) H(2) 124.4 . 1_555 1_555 no
C(3) C(2) H(3) 88.3 . 1_555 1_555 no
C(3) C(2) H(4) 91.7 . 1_555 1_555 no
C(3) C(2) H(5) 23.4 . 1_555 1_555 no
C(3) C(2) H(6) 21.2 . 1_555 1_555 no
C(3) C(2) H(20) 123.9 . 1_555 1_555 no
C(10) C(2) H(1) 54.1 . 1_555 1_555 no
C(10) C(2) H(2) 74.5 . 1_555 1_555 no
C(10) C(2) H(3) 141.0 . 1_555 1_555 no
C(10) C(2) H(4) 63.7 . 1_555 1_555 no
C(10) C(2) H(5) 117.2 . 1_555 1_555 no
C(10) C(2) H(6) 148.5 . 1_555 1_555 no
C(10) C(2) H(20) 17.0 . 1_555 1_555 no
H(1) C(2) H(2) 44.8 . 1_555 1_555 no
H(1) C(2) H(3) 94.2 . 1_555 1_555 no
H(1) C(2) H(4) 97.7 . 1_555 1_555 no
H(1) C(2) H(5) 166.8 . 1_555 1_555 no
H(1) C(2) H(6) 156.1 . 1_555 1_555 no
H(1) C(2) H(20) 61.0 . 1_555 1_555 no
H(2) C(2) H(3) 99.8 . 1_555 1_555 no
H(2) C(2) H(4) 136.5 . 1_555 1_555 no
H(2) C(2) H(5) 147.1 . 1_555 1_555 no
H(2) C(2) H(6) 120.4 . 1_555 1_555 no
H(2) C(2) H(20) 89.8 . 1_555 1_555 no
H(3) C(2) H(4) 105.2 . 1_555 1_555 no
H(3) C(2) H(5) 89.0 . 1_555 1_555 no
H(3) C(2) H(6) 67.9 . 1_555 1_555 no
H(3) C(2) H(20) 132.2 . 1_555 1_555 no
H(4) C(2) H(5) 69.1 . 1_555 1_555 no
H(4) C(2) H(6) 102.1 . 1_555 1_555 no
H(4) C(2) H(20) 47.2 . 1_555 1_555 no
H(5) C(2) H(6) 35.3 . 1_555 1_555 no
H(5) C(2) H(20) 107.7 . 1_555 1_555 no
H(6) C(2) H(20) 142.8 . 1_555 1_555 no
O(1) C(3) O(2) 93.8(5) . 1_555 1_555 yes
O(1) C(3) C(2) 34.2(3) . 1_555 1_555 yes
O(1) C(3) C(4) 109.7(7) . 1_555 1_555 yes
O(1) C(3) H(3) 51.6 . 1_555 1_555 no
O(1) C(3) H(4) 50.0 . 1_555 1_555 no
O(1) C(3) H(5) 110.5 . 1_555 1_555 no
O(1) C(3) H(6) 110.5 . 1_555 1_555 no
O(1) C(3) H(7) 91.9 . 1_555 1_555 no
O(1) C(3) H(8) 135.7 . 1_555 1_555 no
O(2) C(3) C(2) 116.6(4) . 1_555 1_555 yes
O(2) C(3) C(4) 34.4(5) . 1_555 1_555 yes
O(2) C(3) H(3) 139.2 . 1_555 1_555 no
O(2) C(3) H(4) 107.4 . 1_555 1_555 no
O(2) C(3) H(5) 87.2 . 1_555 1_555 no
O(2) C(3) H(6) 144.7 . 1_555 1_555 no
O(2) C(3) H(7) 51.9 . 1_555 1_555 no
O(2) C(3) H(8) 53.0 . 1_555 1_555 no
C(2) C(3) C(4) 142.3(6) . 1_555 1_555 yes
C(2) C(3) H(3) 22.7 . 1_555 1_555 no
C(2) C(3) H(4) 22.7 . 1_555 1_555 no
C(2) C(3) H(5) 85.7 . 1_555 1_555 no
C(2) C(3) H(6) 97.1 . 1_555 1_555 no
C(2) C(3) H(7) 125.8 . 1_555 1_555 no
C(2) C(3) H(8) 168.6 . 1_555 1_555 no
C(4) C(3) H(3) 160.2 . 1_555 1_555 no
C(4) C(3) H(4) 140.9 . 1_555 1_555 no
C(4) C(3) H(5) 108.6 . 1_555 1_555 no
C(4) C(3) H(6) 110.9 . 1_555 1_555 no
C(4) C(3) H(7) 26.9 . 1_555 1_555 no
C(4) C(3) H(8) 26.5 . 1_555 1_555 no
H(3) C(3) H(4) 35.7 . 1_555 1_555 no
H(3) C(3) H(5) 86.5 . 1_555 1_555 no
H(3) C(3) H(6) 75.2 . 1_555 1_555 no
H(3) C(3) H(7) 135.4 . 1_555 1_555 no
H(3) C(3) H(8) 167.6 . 1_555 1_555 no
H(4) C(3) H(5) 63.7 . 1_555 1_555 no
H(4) C(3) H(6) 107.8 . 1_555 1_555 no
H(4) C(3) H(7) 138.4 . 1_555 1_555 no
H(4) C(3) H(8) 155.3 . 1_555 1_555 no
H(5) C(3) H(6) 106.5 . 1_555 1_555 no
H(5) C(3) H(7) 135.1 . 1_555 1_555 no
H(5) C(3) H(8) 97.6 . 1_555 1_555 no
H(6) C(3) H(7) 100.5 . 1_555 1_555 no
H(6) C(3) H(8) 92.4 . 1_555 1_555 no
H(7) C(3) H(8) 45.6 . 1_555 1_555 no
O(1) C(4) O(2) 91.9(5) . 1_555 1_555 yes
O(1) C(4) C(3) 34.7(4) . 1_555 1_555 yes
O(1) C(4) C(5) 114.5(4) . 1_555 1_555 yes
O(1) C(4) H(5) 53.6 . 1_555 1_555 no
O(1) C(4) H(6) 53.0 . 1_555 1_555 no
O(1) C(4) H(7) 86.2 . 1_555 1_555 no
O(1) C(4) H(8) 144.8 . 1_555 1_555 no
O(1) C(4) H(9) 130.8 . 1_555 1_555 no
O(1) C(4) H(10) 121.0 . 1_555 1_555 no
O(2) C(4) C(3) 107.6(9) . 1_555 1_555 yes
O(2) C(4) C(5) 23.5(5) . 1_555 1_555 yes
O(2) C(4) H(5) 90.6 . 1_555 1_555 no
O(2) C(4) H(6) 133.6 . 1_555 1_555 no
O(2) C(4) H(7) 108.6 . 1_555 1_555 no
O(2) C(4) H(8) 112.1 . 1_555 1_555 no
O(2) C(4) H(9) 40.5 . 1_555 1_555 no
O(2) C(4) H(10) 41.2 . 1_555 1_555 no
C(3) C(4) C(5) 130.0(7) . 1_555 1_555 yes
C(3) C(4) H(5) 27.6 . 1_555 1_555 no
C(3) C(4) H(6) 26.4 . 1_555 1_555 no
C(3) C(4) H(7) 109.2 . 1_555 1_555 no
C(3) C(4) H(8) 110.8 . 1_555 1_555 no
C(3) C(4) H(9) 131.1 . 1_555 1_555 no
C(3) C(4) H(10) 147.7 . 1_555 1_555 no
C(5) C(4) H(5) 108.9 . 1_555 1_555 no
C(5) C(4) H(6) 154.3 . 1_555 1_555 no
C(5) C(4) H(7) 102.3 . 1_555 1_555 no
C(5) C(4) H(8) 94.0 . 1_555 1_555 no
C(5) C(4) H(9) 23.0 . 1_555 1_555 no
C(5) C(4) H(10) 22.2 . 1_555 1_555 no
H(5) C(4) H(6) 45.5 . 1_555 1_555 no
H(5) C(4) H(7) 136.5 . 1_555 1_555 no
H(5) C(4) H(8) 99.0 . 1_555 1_555 no
H(5) C(4) H(9) 104.3 . 1_555 1_555 no
H(5) C(4) H(10) 130.7 . 1_555 1_555 no
H(6) C(4) H(7) 99.2 . 1_555 1_555 no
H(6) C(4) H(8) 92.4 . 1_555 1_555 no
H(6) C(4) H(9) 144.6 . 1_555 1_555 no
H(6) C(4) H(10) 173.8 . 1_555 1_555 no
H(7) C(4) H(8) 108.5 . 1_555 1_555 no
H(7) C(4) H(9) 115.8 . 1_555 1_555 no
H(7) C(4) H(10) 81.5 . 1_555 1_555 no
H(8) C(4) H(9) 72.3 . 1_555 1_555 no
H(8) C(4) H(10) 93.3 . 1_555 1_555 no
H(9) C(4) H(10) 36.2 . 1_555 1_555 no
O(2) C(5) O(3) 94.7(5) . 1_555 1_555 yes
O(2) C(5) C(4) 26.2(5) . 1_555 1_555 yes
O(2) C(5) C(6) 126.2(8) . 1_555 1_555 yes
O(2) C(5) H(7) 37.6 . 1_555 1_555 no
O(2) C(5) H(8) 45.3 . 1_555 1_555 no
O(2) C(5) H(9) 104.9 . 1_555 1_555 no
O(2) C(5) H(10) 103.2 . 1_555 1_555 no
O(2) C(5) H(11) 146.2 . 1_555 1_555 no
O(2) C(5) H(12) 124.0 . 1_555 1_555 no
O(3) C(5) C(4) 119.8(4) . 1_555 1_555 yes
O(3) C(5) C(6) 33.9(4) . 1_555 1_555 yes
O(3) C(5) H(7) 117.8 . 1_555 1_555 no
O(3) C(5) H(8) 139.9 . 1_555 1_555 no
O(3) C(5) H(9) 131.7 . 1_555 1_555 no
O(3) C(5) H(10) 109.9 . 1_555 1_555 no
O(3) C(5) H(11) 52.9 . 1_555 1_555 no
O(3) C(5) H(12) 52.8 . 1_555 1_555 no
C(4) C(5) C(6) 152.4(6) . 1_555 1_555 yes
C(4) C(5) H(7) 20.3 . 1_555 1_555 no
C(4) C(5) H(8) 21.9 . 1_555 1_555 no
C(4) C(5) H(9) 91.2 . 1_555 1_555 no
C(4) C(5) H(10) 86.7 . 1_555 1_555 no
C(4) C(5) H(11) 162.8 . 1_555 1_555 no
C(4) C(5) H(12) 144.6 . 1_555 1_555 no
C(6) C(5) H(7) 150.5 . 1_555 1_555 no
C(6) C(5) H(8) 165.0 . 1_555 1_555 no
C(6) C(5) H(9) 105.2 . 1_555 1_555 no
C(6) C(5) H(10) 108.4 . 1_555 1_555 no
C(6) C(5) H(11) 27.7 . 1_555 1_555 no
C(6) C(5) H(12) 27.7 . 1_555 1_555 no
H(7) C(5) H(8) 34.2 . 1_555 1_555 no
H(7) C(5) H(9) 103.7 . 1_555 1_555 no
H(7) C(5) H(10) 67.8 . 1_555 1_555 no
H(7) C(5) H(11) 143.9 . 1_555 1_555 no
H(7) C(5) H(12) 161.6 . 1_555 1_555 no
H(8) C(5) H(9) 70.6 . 1_555 1_555 no
H(8) C(5) H(10) 86.5 . 1_555 1_555 no
H(8) C(5) H(11) 166.2 . 1_555 1_555 no
H(8) C(5) H(12) 140.3 . 1_555 1_555 no
H(9) C(5) H(10) 107.9 . 1_555 1_555 no
H(9) C(5) H(11) 104.8 . 1_555 1_555 no
H(9) C(5) H(12) 80.2 . 1_555 1_555 no
H(10) C(5) H(11) 82.6 . 1_555 1_555 no
H(10) C(5) H(12) 128.7 . 1_555 1_555 no
H(11) C(5) H(12) 47.4 . 1_555 1_555 no
O(2) C(6) O(3) 90.0(4) . 1_555 1_555 yes
O(2) C(6) C(5) 24.7(4) . 1_555 1_555 yes
O(2) C(6) C(7) 101.5(4) . 1_555 1_555 yes
O(2) C(6) H(9) 47.4 . 1_555 1_555 no
O(2) C(6) H(10) 45.4 . 1_555 1_555 no
O(2) C(6) H(11) 127.5 . 1_555 1_555 no
O(2) C(6) H(12) 109.7 . 1_555 1_555 no
O(2) C(6) H(13) 90.4 . 1_555 1_555 no
O(2) C(6) H(14) 122.1 . 1_555 1_555 no
O(3) C(6) C(5) 112.7(7) . 1_555 1_555 yes
O(3) C(6) C(7) 33.1(4) . 1_555 1_555 yes
O(3) C(6) H(9) 135.8 . 1_555 1_555 no
O(3) C(6) H(10) 114.0 . 1_555 1_555 no
O(3) C(6) H(11) 109.1 . 1_555 1_555 no
O(3) C(6) H(12) 107.9 . 1_555 1_555 no
O(3) C(6) H(13) 50.8 . 1_555 1_555 no
O(3) C(6) H(14) 46.6 . 1_555 1_555 no
C(5) C(6) C(7) 125.8(6) . 1_555 1_555 yes
C(5) C(6) H(9) 29.9 . 1_555 1_555 no
C(5) C(6) H(10) 27.3 . 1_555 1_555 no
C(5) C(6) H(11) 108.1 . 1_555 1_555 no
C(5) C(6) H(12) 109.2 . 1_555 1_555 no
C(5) C(6) H(13) 111.9 . 1_555 1_555 no
C(5) C(6) H(14) 145.9 . 1_555 1_555 no
C(7) C(6) H(9) 130.8 . 1_555 1_555 no
C(7) C(6) H(10) 141.0 . 1_555 1_555 no
C(7) C(6) H(11) 121.4 . 1_555 1_555 no
C(7) C(6) H(12) 74.8 . 1_555 1_555 no
C(7) C(6) H(13) 22.3 . 1_555 1_555 no
C(7) C(6) H(14) 21.1 . 1_555 1_555 no
H(9) C(6) H(10) 47.7 . 1_555 1_555 no
H(9) C(6) H(11) 107.1 . 1_555 1_555 no
H(9) C(6) H(12) 82.1 . 1_555 1_555 no
H(9) C(6) H(13) 109.4 . 1_555 1_555 no
H(9) C(6) H(14) 140.6 . 1_555 1_555 no
H(10) C(6) H(11) 82.6 . 1_555 1_555 no
H(10) C(6) H(12) 129.2 . 1_555 1_555 no
H(10) C(6) H(13) 135.6 . 1_555 1_555 no
H(10) C(6) H(14) 160.4 . 1_555 1_555 no
H(11) C(6) H(12) 109.8 . 1_555 1_555 no
H(11) C(6) H(13) 139.8 . 1_555 1_555 no
H(11) C(6) H(14) 105.0 . 1_555 1_555 no
H(12) C(6) H(13) 60.2 . 1_555 1_555 no
H(12) C(6) H(14) 65.9 . 1_555 1_555 no
H(13) C(6) H(14) 34.8 . 1_555 1_555 no
O(3) C(7) O(4) 92.5(4) . 1_555 1_555 yes
O(3) C(7) C(6) 33.8(4) . 1_555 1_555 yes
O(3) C(7) C(8) 109.3(5) . 1_555 1_555 yes
O(3) C(7) H(11) 33.3 . 1_555 1_555 no
O(3) C(7) H(12) 57.5 . 1_555 1_555 no
O(3) C(7) H(13) 111.7 . 1_555 1_555 no
O(3) C(7) H(14) 111.4 . 1_555 1_555 no
O(3) C(7) H(15) 92.8 . 1_555 1_555 no
O(3) C(7) H(16) 134.9 . 1_555 1_555 no
O(4) C(7) C(6) 117.0(3) . 1_555 1_555 yes
O(4) C(7) C(8) 35.3(3) . 1_555 1_555 yes
O(4) C(7) H(11) 124.9 . 1_555 1_555 no
O(4) C(7) H(12) 131.0 . 1_555 1_555 no
O(4) C(7) H(13) 86.8 . 1_555 1_555 no
O(4) C(7) H(14) 143.7 . 1_555 1_555 no
O(4) C(7) H(15) 52.9 . 1_555 1_555 no
O(4) C(7) H(16) 52.9 . 1_555 1_555 no
C(6) C(7) C(8) 142.4(5) . 1_555 1_555 yes
C(6) C(7) H(11) 15.7 . 1_555 1_555 no
C(6) C(7) H(12) 23.7 . 1_555 1_555 no
C(6) C(7) H(13) 89.1 . 1_555 1_555 no
C(6) C(7) H(14) 96.7 . 1_555 1_555 no
C(6) C(7) H(15) 125.8 . 1_555 1_555 no
C(6) C(7) H(16) 168.3 . 1_555 1_555 no
C(8) C(7) H(11) 139.9 . 1_555 1_555 no
C(8) C(7) H(12) 164.2 . 1_555 1_555 no
C(8) C(7) H(13) 107.9 . 1_555 1_555 no
C(8) C(7) H(14) 108.9 . 1_555 1_555 no
C(8) C(7) H(15) 26.4 . 1_555 1_555 no
C(8) C(7) H(16) 25.9 . 1_555 1_555 no
H(11) C(7) H(12) 31.3 . 1_555 1_555 no
H(11) C(7) H(13) 102.7 . 1_555 1_555 no
H(11) C(7) H(14) 85.1 . 1_555 1_555 no
H(11) C(7) H(15) 117.3 . 1_555 1_555 no
H(11) C(7) H(16) 161.3 . 1_555 1_555 no
H(12) C(7) H(13) 72.9 . 1_555 1_555 no
H(12) C(7) H(14) 85.3 . 1_555 1_555 no
H(12) C(7) H(15) 148.4 . 1_555 1_555 no
H(12) C(7) H(16) 166.8 . 1_555 1_555 no
H(13) C(7) H(14) 107.7 . 1_555 1_555 no
H(13) C(7) H(15) 134.2 . 1_555 1_555 no
H(13) C(7) H(16) 95.8 . 1_555 1_555 no
H(14) C(7) H(15) 97.4 . 1_555 1_555 no
H(14) C(7) H(16) 91.9 . 1_555 1_555 no
H(15) C(7) H(16) 44.7 . 1_555 1_555 no
O(3) C(8) O(4) 91.9(4) . 1_555 1_555 yes
O(3) C(8) C(7) 34.2(3) . 1_555 1_555 yes
O(3) C(8) C(9) 121.1(3) . 1_555 1_555 yes
O(3) C(8) H(13) 53.1 . 1_555 1_555 no
O(3) C(8) H(14) 52.8 . 1_555 1_555 no
O(3) C(8) H(15) 88.8 . 1_555 1_555 no
O(3) C(8) H(16) 145.8 . 1_555 1_555 no
O(3) C(8) H(17) 140.7 . 1_555 1_555 no
O(3) C(8) H(18) 120.0 . 1_555 1_555 no
O(4) C(8) C(7) 107.9(5) . 1_555 1_555 yes
O(4) C(8) C(9) 32.7(3) . 1_555 1_555 yes
O(4) C(8) H(13) 91.7 . 1_555 1_555 no
O(4) C(8) H(14) 134.5 . 1_555 1_555 no
O(4) C(8) H(15) 109.7 . 1_555 1_555 no
O(4) C(8) H(16) 109.9 . 1_555 1_555 no
O(4) C(8) H(17) 48.8 . 1_555 1_555 no
O(4) C(8) H(18) 47.3 . 1_555 1_555 no
C(7) C(8) C(9) 140.4(5) . 1_555 1_555 yes
C(7) C(8) H(13) 27.2 . 1_555 1_555 no
C(7) C(8) H(14) 26.8 . 1_555 1_555 no
C(7) C(8) H(15) 110.2 . 1_555 1_555 no
C(7) C(8) H(16) 112.0 . 1_555 1_555 no
C(7) C(8) H(17) 146.7 . 1_555 1_555 no
C(7) C(8) H(18) 150.6 . 1_555 1_555 no
C(9) C(8) H(13) 120.2 . 1_555 1_555 no
C(9) C(8) H(14) 165.7 . 1_555 1_555 no
C(9) C(8) H(15) 94.2 . 1_555 1_555 no
C(9) C(8) H(16) 88.5 . 1_555 1_555 no
C(9) C(8) H(17) 21.6 . 1_555 1_555 no
C(9) C(8) H(18) 21.1 . 1_555 1_555 no
H(13) C(8) H(14) 45.5 . 1_555 1_555 no
H(13) C(8) H(15) 137.4 . 1_555 1_555 no
H(13) C(8) H(16) 98.8 . 1_555 1_555 no
H(13) C(8) H(17) 120.1 . 1_555 1_555 no
H(13) C(8) H(18) 138.9 . 1_555 1_555 no
H(14) C(8) H(15) 98.5 . 1_555 1_555 no
H(14) C(8) H(16) 94.2 . 1_555 1_555 no
H(14) C(8) H(17) 156.0 . 1_555 1_555 no
H(14) C(8) H(18) 169.7 . 1_555 1_555 no
H(15) C(8) H(16) 107.1 . 1_555 1_555 no
H(15) C(8) H(17) 101.2 . 1_555 1_555 no
H(15) C(8) H(18) 73.0 . 1_555 1_555 no
H(16) C(8) H(17) 67.0 . 1_555 1_555 no
H(16) C(8) H(18) 93.8 . 1_555 1_555 no
H(17) C(8) H(18) 34.2 . 1_555 1_555 no
Ag(1) C(9) O(4) 48.6(2) . 1_555 1_555 yes
Ag(1) C(9) N(1) 51.5(1) . 1_555 1_555 yes
Ag(1) C(9) C(8) 70.6(2) . 1_555 1_555 yes
Ag(1) C(9) C(10) 80.1(3) . 1_555 1_555 yes
Ag(1) C(9) H(15) 68.2 . 1_555 1_555 no
Ag(1) C(9) H(16) 92.5 . 1_555 1_555 no
Ag(1) C(9) H(17) 159.5 . 1_555 1_555 no
Ag(1) C(9) H(18) 83.7 . 1_555 1_555 no
Ag(1) C(9) H(19) 102.8 . 1_555 1_555 no
Ag(1) C(9) H(20) 82.8 . 1_555 1_555 no
Ag(1) C(9) H(22) 73.9 . 1_555 1_555 no
O(4) C(9) N(1) 92.9(3) . 1_555 1_555 yes
O(4) C(9) C(8) 32.7(3) . 1_555 1_555 yes
O(4) C(9) C(10) 107.3(5) . 1_555 1_555 yes
O(4) C(9) H(15) 46.8 . 1_555 1_555 no
O(4) C(9) H(16) 49.9 . 1_555 1_555 no
O(4) C(9) H(17) 110.9 . 1_555 1_555 no
O(4) C(9) H(18) 110.6 . 1_555 1_555 no
O(4) C(9) H(19) 133.3 . 1_555 1_555 no
O(4) C(9) H(20) 90.2 . 1_555 1_555 no
O(4) C(9) H(22) 122.3 . 1_555 1_555 no
N(1) C(9) C(8) 121.4(3) . 1_555 1_555 yes
N(1) C(9) C(10) 33.1(3) . 1_555 1_555 yes
N(1) C(9) H(15) 118.5 . 1_555 1_555 no
N(1) C(9) H(16) 142.4 . 1_555 1_555 no
N(1) C(9) H(17) 142.9 . 1_555 1_555 no
N(1) C(9) H(18) 88.5 . 1_555 1_555 no
N(1) C(9) H(19) 51.5 . 1_555 1_555 no
N(1) C(9) H(20) 51.6 . 1_555 1_555 no
N(1) C(9) H(22) 43.8 . 1_555 1_555 no
C(8) C(9) C(10) 139.9(5) . 1_555 1_555 yes
C(8) C(9) H(15) 21.2 . 1_555 1_555 no
C(8) C(9) H(16) 22.0 . 1_555 1_555 no
C(8) C(9) H(17) 91.2 . 1_555 1_555 no
C(8) C(9) H(18) 93.9 . 1_555 1_555 no
C(8) C(9) H(19) 165.0 . 1_555 1_555 no
C(8) C(9) H(20) 119.7 . 1_555 1_555 no
C(8) C(9) H(22) 131.5 . 1_555 1_555 no
C(10) C(9) H(15) 147.9 . 1_555 1_555 no
C(10) C(9) H(16) 149.0 . 1_555 1_555 no
C(10) C(9) H(17) 110.4 . 1_555 1_555 no
C(10) C(9) H(18) 109.9 . 1_555 1_555 no
C(10) C(9) H(19) 26.5 . 1_555 1_555 no
C(10) C(9) H(20) 26.9 . 1_555 1_555 no
C(10) C(9) H(22) 60.1 . 1_555 1_555 no
H(15) C(9) H(16) 34.4 . 1_555 1_555 no
H(15) C(9) H(17) 98.3 . 1_555 1_555 no
H(15) C(9) H(18) 72.7 . 1_555 1_555 no
H(15) C(9) H(19) 167.9 . 1_555 1_555 no
H(15) C(9) H(20) 137.0 . 1_555 1_555 no
H(15) C(9) H(22) 113.2 . 1_555 1_555 no
H(16) C(9) H(17) 69.2 . 1_555 1_555 no
H(16) C(9) H(18) 99.1 . 1_555 1_555 no
H(16) C(9) H(19) 157.6 . 1_555 1_555 no
H(16) C(9) H(20) 122.6 . 1_555 1_555 no
H(16) C(9) H(22) 146.5 . 1_555 1_555 no
H(17) C(9) H(18) 107.7 . 1_555 1_555 no
H(17) C(9) H(19) 92.4 . 1_555 1_555 no
H(17) C(9) H(20) 98.8 . 1_555 1_555 no
H(17) C(9) H(22) 126.5 . 1_555 1_555 no
H(18) C(9) H(19) 98.8 . 1_555 1_555 no
H(18) C(9) H(20) 136.6 . 1_555 1_555 no
H(18) C(9) H(22) 49.9 . 1_555 1_555 no
H(19) C(9) H(20) 45.3 . 1_555 1_555 no
H(19) C(9) H(22) 55.3 . 1_555 1_555 no
H(20) C(9) H(22) 86.7 . 1_555 1_555 no
O(4) C(10) N(1) 96.9(3) . 1_555 1_555 yes
O(4) C(10) C(1) 112.2(3) . 1_555 1_555 yes
O(4) C(10) C(2) 92.4(2) . 1_555 1_555 yes
O(4) C(10) C(9) 35.5(3) . 1_555 1_555 yes
O(4) C(10) C(11) 113.7(3) . 1_555 1_555 yes
O(4) C(10) H(1) 132.3 . 1_555 1_555 no
O(4) C(10) H(4) 85.6 . 1_555 1_555 no
O(4) C(10) H(5) 68.6 . 1_555 3_666 no
O(4) C(10) H(17) 53.2 . 1_555 1_555 no
O(4) C(10) H(18) 53.2 . 1_555 1_555 no
O(4) C(10) H(19) 143.9 . 1_555 1_555 no
O(4) C(10) H(20) 85.3 . 1_555 1_555 no
O(4) C(10) H(21) 134.7 . 1_555 1_555 no
O(4) C(10) H(22) 104.2 . 1_555 1_555 no
N(1) C(10) C(1) 34.6(3) . 1_555 1_555 yes
N(1) C(10) C(2) 53.3(3) . 1_555 1_555 yes
N(1) C(10) C(9) 113.3(4) . 1_555 1_555 yes
N(1) C(10) C(11) 36.4(3) . 1_555 1_555 yes
N(1) C(10) H(1) 52.0 . 1_555 1_555 no
N(1) C(10) H(4) 71.1 . 1_555 1_555 no
N(1) C(10) H(5) 128.3 . 1_555 3_666 no
N(1) C(10) H(17) 139.1 . 1_555 1_555 no
N(1) C(10) H(18) 96.1 . 1_555 1_555 no
N(1) C(10) H(19) 108.9 . 1_555 1_555 no
N(1) C(10) H(20) 108.8 . 1_555 1_555 no
N(1) C(10) H(21) 48.7 . 1_555 1_555 no
N(1) C(10) H(22) 54.8 . 1_555 1_555 no
C(1) C(10) C(2) 28.5(2) . 1_555 1_555 yes
C(1) C(10) C(9) 142.0(4) . 1_555 1_555 yes
C(1) C(10) C(11) 60.1(2) . 1_555 1_555 yes
C(1) C(10) H(1) 22.1 . 1_555 1_555 no
C(1) C(10) H(4) 45.8 . 1_555 1_555 no
C(1) C(10) H(5) 103.5 . 1_555 3_666 no
C(1) C(10) H(17) 165.4 . 1_555 1_555 no
C(1) C(10) H(18) 130.4 . 1_555 1_555 no
C(1) C(10) H(19) 103.2 . 1_555 1_555 no
C(1) C(10) H(20) 79.1 . 1_555 1_555 no
C(1) C(10) H(21) 58.8 . 1_555 1_555 no
C(1) C(10) H(22) 82.5 . 1_555 1_555 no
C(2) C(10) C(9) 127.7(4) . 1_555 1_555 yes
C(2) C(10) C(11) 86.2(2) . 1_555 1_555 yes
C(2) C(10) H(1) 40.9 . 1_555 1_555 no
C(2) C(10) H(4) 18.4 . 1_555 1_555 no
C(2) C(10) H(5) 77.2 . 1_555 3_666 no
C(2) C(10) H(17) 139.8 . 1_555 1_555 no
C(2) C(10) H(18) 133.3 . 1_555 1_555 no
C(2) C(10) H(19) 123.1 . 1_555 1_555 no
C(2) C(10) H(20) 55.5 . 1_555 1_555 no
C(2) C(10) H(21) 87.3 . 1_555 1_555 no
C(2) C(10) H(22) 107.4 . 1_555 1_555 no
C(9) C(10) C(11) 107.8(4) . 1_555 1_555 yes
C(9) C(10) H(1) 164.0 . 1_555 1_555 no
C(9) C(10) H(4) 120.3 . 1_555 1_555 no
C(9) C(10) H(5) 83.7 . 1_555 3_666 no
C(9) C(10) H(17) 26.2 . 1_555 1_555 no
C(9) C(10) H(18) 26.4 . 1_555 1_555 no
C(9) C(10) H(19) 109.2 . 1_555 1_555 no
C(9) C(10) H(20) 108.0 . 1_555 1_555 no
C(9) C(10) H(21) 122.9 . 1_555 1_555 no
C(9) C(10) H(22) 88.3 . 1_555 1_555 no
C(11) C(10) H(1) 64.8 . 1_555 1_555 no
C(11) C(10) H(4) 104.6 . 1_555 1_555 no
C(11) C(10) H(5) 163.4 . 1_555 3_666 no
C(11) C(10) H(17) 124.0 . 1_555 1_555 no
C(11) C(10) H(18) 82.1 . 1_555 1_555 no
C(11) C(10) H(19) 77.9 . 1_555 1_555 no
C(11) C(10) H(20) 138.8 . 1_555 1_555 no
C(11) C(10) H(21) 21.0 . 1_555 1_555 no
C(11) C(10) H(22) 22.6 . 1_555 1_555 no
H(1) C(10) H(4) 52.8 . 1_555 1_555 no
H(1) C(10) H(5) 100.9 . 1_555 3_666 no
H(1) C(10) H(17) 168.9 . 1_555 1_555 no
H(1) C(10) H(18) 145.8 . 1_555 1_555 no
H(1) C(10) H(19) 83.8 . 1_555 1_555 no
H(1) C(10) H(20) 75.3 . 1_555 1_555 no
H(1) C(10) H(21) 54.6 . 1_555 1_555 no
H(1) C(10) H(22) 86.6 . 1_555 1_555 no
H(4) C(10) H(5) 58.9 . 1_555 3_666 no
H(4) C(10) H(17) 124.7 . 1_555 1_555 no
H(4) C(10) H(18) 135.8 . 1_555 1_555 no
H(4) C(10) H(19) 125.9 . 1_555 1_555 no
H(4) C(10) H(20) 37.9 . 1_555 1_555 no
H(4) C(10) H(21) 104.1 . 1_555 1_555 no
H(4) C(10) H(22) 125.7 . 1_555 1_555 no
H(5) C(10) H(17) 71.3 . 3_666 1_555 no
H(5) C(10) H(18) 110.1 . 3_666 1_555 no
H(5) C(10) H(19) 110.2 . 3_666 1_555 no
H(5) C(10) H(20) 25.7 . 3_666 1_555 no
H(5) C(10) H(21) 153.1 . 3_666 1_555 no
H(5) C(10) H(22) 171.9 . 3_666 1_555 no
H(17) C(10) H(18) 44.8 . 1_555 1_555 no
H(17) C(10) H(19) 91.4 . 1_555 1_555 no
H(17) C(10) H(20) 96.9 . 1_555 1_555 no
H(17) C(10) H(21) 130.8 . 1_555 1_555 no
H(17) C(10) H(22) 101.6 . 1_555 1_555 no
H(18) C(10) H(19) 98.2 . 1_555 1_555 no
H(18) C(10) H(20) 134.1 . 1_555 1_555 no
H(18) C(10) H(21) 96.6 . 1_555 1_555 no
H(18) C(10) H(22) 61.9 . 1_555 1_555 no
H(19) C(10) H(20) 108.5 . 1_555 1_555 no
H(19) C(10) H(21) 60.7 . 1_555 1_555 no
H(19) C(10) H(22) 73.1 . 1_555 1_555 no
H(20) C(10) H(21) 128.9 . 1_555 1_555 no
H(20) C(10) H(22) 161.4 . 1_555 1_555 no
H(21) C(10) H(22) 35.0 . 1_555 1_555 no
N(1) C(11) C(1) 35.5(3) . 1_555 1_555 yes
N(1) C(11) C(10) 35.9(2) . 1_555 1_555 yes
N(1) C(11) C(12) 113.6(4) . 1_555 1_555 yes
N(1) C(11) C(13) 111.9(3) . 1_555 1_555 yes
N(1) C(11) C(16) 110.2(3) . 1_555 1_555 yes
N(1) C(11) H(1) 48.5 . 1_555 1_555 no
N(1) C(11) H(2) 53.1 . 1_555 1_555 no
N(1) C(11) H(18) 64.1 . 1_555 1_555 no
N(1) C(11) H(19) 56.6 . 1_555 1_555 no
N(1) C(11) H(21) 108.9 . 1_555 1_555 no
N(1) C(11) H(22) 109.0 . 1_555 1_555 no
N(1) C(11) H(23) 107.2 . 1_555 1_555 no
N(1) C(11) H(26) 103.2 . 1_555 1_555 no
C(1) C(11) C(10) 60.9(3) . 1_555 1_555 yes
C(1) C(11) C(12) 99.9(4) . 1_555 1_555 yes
C(1) C(11) C(13) 85.1(3) . 1_555 1_555 yes
C(1) C(11) C(16) 114.3(3) . 1_555 1_555 yes
C(1) C(11) H(1) 21.2 . 1_555 1_555 no
C(1) C(11) H(2) 22.2 . 1_555 1_555 no
C(1) C(11) H(18) 98.6 . 1_555 1_555 no
C(1) C(11) H(19) 71.7 . 1_555 1_555 no
C(1) C(11) H(21) 84.2 . 1_555 1_555 no
C(1) C(11) H(22) 143.0 . 1_555 1_555 no
C(1) C(11) H(23) 74.0 . 1_555 1_555 no
C(1) C(11) H(26) 120.6 . 1_555 1_555 no
C(10) C(11) C(12) 147.9(4) . 1_555 1_555 yes
C(10) C(11) C(13) 145.7(3) . 1_555 1_555 yes
C(10) C(11) C(16) 132.3(3) . 1_555 1_555 yes
C(10) C(11) H(1) 60.1 . 1_555 1_555 no
C(10) C(11) H(2) 82.8 . 1_555 1_555 no
C(10) C(11) H(18) 43.6 . 1_555 1_555 no
C(10) C(11) H(19) 23.0 . 1_555 1_555 no
C(10) C(11) H(21) 95.3 . 1_555 1_555 no
C(10) C(11) H(22) 82.9 . 1_555 1_555 no
C(10) C(11) H(23) 133.0 . 1_555 1_555 no
C(10) C(11) H(26) 115.1 . 1_555 1_555 no
C(12) C(11) C(13) 27.1(3) . 1_555 1_555 yes
C(12) C(11) C(16) 28.8(3) . 1_555 1_555 yes
C(12) C(11) H(1) 111.5 . 1_555 1_555 no
C(12) C(11) H(2) 78.5 . 1_555 1_555 no
C(12) C(11) H(18) 126.9 . 1_555 1_555 no
C(12) C(11) H(19) 170.2 . 1_555 1_555 no
C(12) C(11) H(21) 108.8 . 1_555 1_555 no
C(12) C(11) H(22) 108.2 . 1_555 1_555 no
C(12) C(11) H(23) 48.3 . 1_555 1_555 no
C(12) C(11) H(26) 50.0 . 1_555 1_555 no
C(13) C(11) C(16) 55.9(2) . 1_555 1_555 yes
C(13) C(11) H(1) 90.0 . 1_555 1_555 no
C(13) C(11) H(2) 63.0 . 1_555 1_555 no
C(13) C(11) H(18) 152.7 . 1_555 1_555 no
C(13) C(11) H(19) 151.0 . 1_555 1_555 no
C(13) C(11) H(21) 84.8 . 1_555 1_555 no
C(13) C(11) H(22) 129.7 . 1_555 1_555 no
C(13) C(11) H(23) 21.2 . 1_555 1_555 no
C(13) C(11) H(26) 77.1 . 1_555 1_555 no
C(16) C(11) H(1) 132.3 . 1_555 1_555 no
C(16) C(11) H(2) 97.3 . 1_555 1_555 no
C(16) C(11) H(18) 98.9 . 1_555 1_555 no
C(16) C(11) H(19) 150.3 . 1_555 1_555 no
C(16) C(11) H(21) 132.4 . 1_555 1_555 no
C(16) C(11) H(22) 83.5 . 1_555 1_555 no
C(16) C(11) H(23) 77.0 . 1_555 1_555 no
C(16) C(11) H(26) 21.2 . 1_555 1_555 no
H(1) C(11) H(2) 35.0 . 1_555 1_555 no
H(1) C(11) H(18) 103.3 . 1_555 1_555 no
H(1) C(11) H(19) 62.2 . 1_555 1_555 no
H(1) C(11) H(21) 64.0 . 1_555 1_555 no
H(1) C(11) H(22) 139.9 . 1_555 1_555 no
H(1) C(11) H(23) 73.1 . 1_555 1_555 no
H(1) C(11) H(26) 141.7 . 1_555 1_555 no
H(2) C(11) H(18) 116.9 . 1_555 1_555 no
H(2) C(11) H(19) 93.5 . 1_555 1_555 no
H(2) C(11) H(21) 85.1 . 1_555 1_555 no
H(2) C(11) H(22) 161.3 . 1_555 1_555 no
H(2) C(11) H(23) 54.1 . 1_555 1_555 no
H(2) C(11) H(26) 109.7 . 1_555 1_555 no
H(18) C(11) H(19) 51.8 . 1_555 1_555 no
H(18) C(11) H(21) 122.4 . 1_555 1_555 no
H(18) C(11) H(22) 44.9 . 1_555 1_555 no
H(18) C(11) H(23) 168.7 . 1_555 1_555 no
H(18) C(11) H(26) 77.9 . 1_555 1_555 no
H(19) C(11) H(21) 76.0 . 1_555 1_555 no
H(19) C(11) H(22) 77.7 . 1_555 1_555 no
H(19) C(11) H(23) 130.7 . 1_555 1_555 no
H(19) C(11) H(26) 129.6 . 1_555 1_555 no
H(21) C(11) H(22) 108.3 . 1_555 1_555 no
H(21) C(11) H(23) 66.2 . 1_555 1_555 no
H(21) C(11) H(26) 147.2 . 1_555 1_555 no
H(22) C(11) H(23) 143.0 . 1_555 1_555 no
H(22) C(11) H(26) 66.1 . 1_555 1_555 no
H(23) C(11) H(26) 98.2 . 1_555 1_555 no
N(1) C(12) N(2) 147.4(2) . 1_555 1_555 yes
N(1) C(12) C(1) 28.8(2) . 1_555 1_555 yes
N(1) C(12) C(11) 33.1(3) . 1_555 1_555 yes
N(1) C(12) C(13) 118.8(4) . 1_555 1_555 yes
N(1) C(12) C(14) 139.4(3) . 1_555 1_555 yes
N(1) C(12) C(15) 136.8(3) . 1_555 1_555 yes
N(1) C(12) C(16) 114.3(3) . 1_555 1_555 yes
N(1) C(12) H(2) 45.4 . 1_555 1_555 no
N(1) C(12) H(14) 147.8 . 1_555 2_655 no
N(1) C(12) H(21) 51.7 . 1_555 1_555 no
N(1) C(12) H(22) 51.7 . 1_555 1_555 no
N(1) C(12) H(23) 98.8 . 1_555 1_555 no
N(1) C(12) H(26) 93.5 . 1_555 1_555 no
N(2) C(12) C(1) 130.2(2) . 1_555 1_555 yes
N(2) C(12) C(11) 178.1(4) . 1_555 1_555 yes
N(2) C(12) C(13) 58.2(3) . 1_555 1_555 yes
N(2) C(12) C(14) 28.1(2) . 1_555 1_555 yes
N(2) C(12) C(15) 28.4(2) . 1_555 1_555 yes
N(2) C(12) C(16) 58.3(3) . 1_555 1_555 yes
N(2) C(12) H(2) 114.0 . 1_555 1_555 no
N(2) C(12) H(14) 64.8 . 1_555 2_655 no
N(2) C(12) H(21) 154.5 . 1_555 1_555 no
N(2) C(12) H(22) 151.4 . 1_555 1_555 no
N(2) C(12) H(23) 82.7 . 1_555 1_555 no
N(2) C(12) H(26) 82.5 . 1_555 1_555 no
C(1) C(12) C(11) 51.3(3) . 1_555 1_555 yes
C(1) C(12) C(13) 90.1(3) . 1_555 1_555 yes
C(1) C(12) C(14) 112.1(2) . 1_555 1_555 yes
C(1) C(12) C(15) 140.2(2) . 1_555 1_555 yes
C(1) C(12) C(16) 133.2(4) . 1_555 1_555 yes
C(1) C(12) H(2) 17.2 . 1_555 1_555 no
C(1) C(12) H(14) 145.9 . 1_555 2_655 no
C(1) C(12) H(21) 54.8 . 1_555 1_555 no
C(1) C(12) H(22) 76.2 . 1_555 1_555 no
C(1) C(12) H(23) 72.0 . 1_555 1_555 no
C(1) C(12) H(26) 118.3 . 1_555 1_555 no
C(11) C(12) C(13) 123.6(5) . 1_555 1_555 yes
C(11) C(12) C(14) 153.7(4) . 1_555 1_555 yes
C(11) C(12) C(15) 149.8(4) . 1_555 1_555 yes
C(11) C(12) C(16) 120.0(4) . 1_555 1_555 yes
C(11) C(12) H(2) 67.6 . 1_555 1_555 no
C(11) C(12) H(14) 114.7 . 1_555 2_655 no
C(11) C(12) H(21) 26.7 . 1_555 1_555 no
C(11) C(12) H(22) 26.8 . 1_555 1_555 no
C(11) C(12) H(23) 99.0 . 1_555 1_555 no
C(11) C(12) H(26) 95.8 . 1_555 1_555 no
C(13) C(12) C(14) 30.1(3) . 1_555 1_555 yes
C(13) C(12) C(15) 86.6(3) . 1_555 1_555 yes
C(13) C(12) C(16) 116.4(4) . 1_555 1_555 yes
C(13) C(12) H(2) 74.5 . 1_555 1_555 no
C(13) C(12) H(14) 72.8 . 1_555 2_655 no
C(13) C(12) H(21) 99.6 . 1_555 1_555 no
C(13) C(12) H(22) 143.8 . 1_555 1_555 no
C(13) C(12) H(23) 24.6 . 1_555 1_555 no
C(13) C(12) H(26) 140.6 . 1_555 1_555 no
C(14) C(12) C(15) 56.5(2) . 1_555 1_555 yes
C(14) C(12) C(16) 86.4(3) . 1_555 1_555 yes
C(14) C(12) H(2) 94.9 . 1_555 1_555 no
C(14) C(12) H(14) 66.0 . 1_555 2_655 no
C(14) C(12) H(21) 128.8 . 1_555 1_555 no
C(14) C(12) H(22) 165.3 . 1_555 1_555 no
C(14) C(12) H(23) 54.6 . 1_555 1_555 no
C(14) C(12) H(26) 110.6 . 1_555 1_555 no
C(15) C(12) C(16) 29.9(2) . 1_555 1_555 yes
C(15) C(12) H(2) 129.7 . 1_555 1_555 no
C(15) C(12) H(14) 69.6 . 1_555 2_655 no
C(15) C(12) H(21) 164.3 . 1_555 1_555 no
C(15) C(12) H(22) 125.1 . 1_555 1_555 no
C(15) C(12) H(23) 111.1 . 1_555 1_555 no
C(15) C(12) H(26) 54.1 . 1_555 1_555 no
C(16) C(12) H(2) 134.7 . 1_555 1_555 no
C(16) C(12) H(14) 80.8 . 1_555 2_655 no
C(16) C(12) H(21) 141.4 . 1_555 1_555 no
C(16) C(12) H(22) 96.6 . 1_555 1_555 no
C(16) C(12) H(23) 141.0 . 1_555 1_555 no
C(16) C(12) H(26) 24.2 . 1_555 1_555 no
H(2) C(12) H(14) 140.4 . 1_555 2_655 no
H(2) C(12) H(21) 66.0 . 1_555 1_555 no
H(2) C(12) H(22) 93.2 . 1_555 1_555 no
H(2) C(12) H(23) 59.6 . 1_555 1_555 no
H(2) C(12) H(26) 127.5 . 1_555 1_555 no
H(14) C(12) H(21) 98.3 . 2_655 1_555 no
H(14) C(12) H(22) 100.2 . 2_655 1_555 no
H(14) C(12) H(23) 81.7 . 2_655 1_555 no
H(14) C(12) H(26) 92.1 . 2_655 1_555 no
H(21) C(12) H(22) 45.2 . 1_555 1_555 no
H(21) C(12) H(23) 75.7 . 1_555 1_555 no
H(21) C(12) H(26) 118.7 . 1_555 1_555 no
H(22) C(12) H(23) 120.8 . 1_555 1_555 no
H(22) C(12) H(26) 73.5 . 1_555 1_555 no
H(23) C(12) H(26) 165.2 . 1_555 1_555 no
N(2) C(13) C(11) 121.3(3) . 1_555 1_555 yes
N(2) C(13) C(12) 92.0(3) . 1_555 1_555 yes
N(2) C(13) C(14) 27.5(3) . 1_555 1_555 yes
N(2) C(13) C(15) 29.5(1) . 1_555 1_555 yes
N(2) C(13) C(16) 60.3(2) . 1_555 1_555 yes
N(2) C(13) H(2) 130.9 . 1_555 1_555 no
N(2) C(13) H(14) 71.2 . 1_555 2_655 no
N(2) C(13) H(21) 139.1 . 1_555 1_555 no
N(2) C(13) H(23) 148.4 . 1_555 1_555 no
N(2) C(13) H(24) 52.5 . 1_555 1_555 no
C(11) C(13) C(12) 29.3(3) . 1_555 1_555 yes
C(11) C(13) C(14) 148.9(4) . 1_555 1_555 yes
C(11) C(13) C(15) 91.8(2) . 1_555 1_555 yes
C(11) C(13) C(16) 61.0(2) . 1_555 1_555 yes
C(11) C(13) H(2) 57.3 . 1_555 1_555 no
C(11) C(13) H(14) 91.1 . 1_555 2_655 no
C(11) C(13) H(21) 21.2 . 1_555 1_555 no
C(11) C(13) H(23) 90.2 . 1_555 1_555 no
C(11) C(13) H(24) 173.8 . 1_555 1_555 no
C(12) C(13) C(14) 119.5(5) . 1_555 1_555 yes
C(12) C(13) C(15) 62.5(3) . 1_555 1_555 yes
C(12) C(13) C(16) 31.7(3) . 1_555 1_555 yes
C(12) C(13) H(2) 74.8 . 1_555 1_555 no
C(12) C(13) H(14) 81.1 . 1_555 2_655 no
C(12) C(13) H(21) 49.0 . 1_555 1_555 no
C(12) C(13) H(23) 119.6 . 1_555 1_555 no
C(12) C(13) H(24) 144.5 . 1_555 1_555 no
C(14) C(13) C(15) 57.0(3) . 1_555 1_555 yes
C(14) C(13) C(16) 87.9(4) . 1_555 1_555 yes
C(14) C(13) H(2) 132.8 . 1_555 1_555 no
C(14) C(13) H(14) 78.8 . 1_555 2_655 no
C(14) C(13) H(21) 164.7 . 1_555 1_555 no
C(14) C(13) H(23) 120.9 . 1_555 1_555 no
C(14) C(13) H(24) 25.0 . 1_555 1_555 no
C(15) C(13) C(16) 30.8(2) . 1_555 1_555 yes
C(15) C(13) H(2) 117.6 . 1_555 1_555 no
C(15) C(13) H(14) 67.9 . 1_555 2_655 no
C(15) C(13) H(21) 110.2 . 1_555 1_555 no
C(15) C(13) H(23) 177.3 . 1_555 1_555 no
C(15) C(13) H(24) 82.1 . 1_555 1_555 no
C(16) C(13) H(2) 96.9 . 1_555 1_555 no
C(16) C(13) H(14) 72.0 . 1_555 2_655 no
C(16) C(13) H(21) 80.0 . 1_555 1_555 no
C(16) C(13) H(23) 151.2 . 1_555 1_555 no
C(16) C(13) H(24) 112.9 . 1_555 1_555 no
H(2) C(13) H(14) 147.1 . 1_555 2_655 no
H(2) C(13) H(21) 58.8 . 1_555 1_555 no
H(2) C(13) H(23) 65.0 . 1_555 1_555 no
H(2) C(13) H(24) 125.1 . 1_555 1_555 no
H(14) C(13) H(21) 88.5 . 2_655 1_555 no
H(14) C(13) H(23) 110.4 . 2_655 1_555 no
H(14) C(13) H(24) 87.3 . 2_655 1_555 no
H(21) C(13) H(23) 71.5 . 1_555 1_555 no
H(21) C(13) H(24) 164.4 . 1_555 1_555 no
H(23) C(13) H(24) 95.9 . 1_555 1_555 no
N(2) C(14) C(12) 93.3(3) . 1_555 1_555 yes
N(2) C(14) C(13) 123.6(5) . 1_555 1_555 yes
N(2) C(14) C(15) 31.3(2) . 1_555 1_555 yes
N(2) C(14) C(16) 62.3(3) . 1_555 1_555 yes
N(2) C(14) H(14) 82.9 . 1_555 2_655 no
N(2) C(14) H(23) 147.8 . 1_555 1_555 no
N(2) C(14) H(24) 118.1 . 1_555 1_555 no
N(2) C(14) H(25) 22.4 . 1_555 1_555 no
C(12) C(14) C(13) 30.4(3) . 1_555 1_555 yes
C(12) C(14) C(15) 62.0(2) . 1_555 1_555 yes
C(12) C(14) C(16) 30.9(2) . 1_555 1_555 yes
C(12) C(14) H(14) 68.5 . 1_555 2_655 no
C(12) C(14) H(23) 54.6 . 1_555 1_555 no
C(12) C(14) H(24) 148.6 . 1_555 1_555 no
C(12) C(14) H(25) 70.9 . 1_555 1_555 no
C(13) C(14) C(15) 92.3(4) . 1_555 1_555 yes
C(13) C(14) C(16) 61.3(3) . 1_555 1_555 yes
C(13) C(14) H(14) 75.0 . 1_555 2_655 no
C(13) C(14) H(23) 24.2 . 1_555 1_555 no
C(13) C(14) H(24) 118.3 . 1_555 1_555 no
C(13) C(14) H(25) 101.3 . 1_555 1_555 no
C(15) C(14) C(16) 31.0(2) . 1_555 1_555 yes
C(15) C(14) H(14) 72.2 . 1_555 2_655 no
C(15) C(14) H(23) 116.5 . 1_555 1_555 no
C(15) C(14) H(24) 149.4 . 1_555 1_555 no
C(15) C(14) H(25) 9.0 . 1_555 1_555 no
C(16) C(14) H(14) 67.4 . 1_555 2_655 no
C(16) C(14) H(23) 85.5 . 1_555 1_555 no
C(16) C(14) H(24) 179.5 . 1_555 1_555 no
C(16) C(14) H(25) 40.0 . 1_555 1_555 no
H(14) C(14) H(23) 83.2 . 2_655 1_555 no
H(14) C(14) H(24) 112.8 . 2_655 1_555 no
H(14) C(14) H(25) 74.2 . 2_655 1_555 no
H(23) C(14) H(24) 94.1 . 1_555 1_555 no
H(23) C(14) H(25) 125.4 . 1_555 1_555 no
H(24) C(14) H(25) 140.4 . 1_555 1_555 no
Ag(1) C(15) N(2) 41.2(2) . 3_665 1_555 yes
Ag(1) C(15) C(12) 133.0(2) . 3_665 1_555 yes
Ag(1) C(15) C(13) 102.5(2) . 3_665 1_555 yes
Ag(1) C(15) C(14) 72.0(2) . 3_665 1_555 yes
Ag(1) C(15) C(16) 161.7(4) . 3_665 1_555 yes
Ag(1) C(15) H(25) 77.9 . 3_665 1_555 no
Ag(1) C(15) H(26) 168.8 . 3_665 1_555 no
N(2) C(15) C(12) 92.6(3) . 1_555 1_555 yes
N(2) C(15) C(13) 61.7(3) . 1_555 1_555 yes
N(2) C(15) C(14) 31.0(3) . 1_555 1_555 yes
N(2) C(15) C(16) 122.4(5) . 1_555 1_555 yes
N(2) C(15) H(25) 118.4 . 1_555 1_555 no
N(2) C(15) H(26) 146.1 . 1_555 1_555 no
C(12) C(15) C(13) 30.9(2) . 1_555 1_555 yes
C(12) C(15) C(14) 61.5(2) . 1_555 1_555 yes
C(12) C(15) C(16) 29.9(3) . 1_555 1_555 yes
C(12) C(15) H(25) 149.0 . 1_555 1_555 no
C(12) C(15) H(26) 53.7 . 1_555 1_555 no
C(13) C(15) C(14) 30.6(2) . 1_555 1_555 yes
C(13) C(15) C(16) 60.8(3) . 1_555 1_555 yes
C(13) C(15) H(25) 177.5 . 1_555 1_555 no
C(13) C(15) H(26) 84.6 . 1_555 1_555 no
C(14) C(15) C(16) 91.4(3) . 1_555 1_555 yes
C(14) C(15) H(25) 149.4 . 1_555 1_555 no
C(14) C(15) H(26) 115.2 . 1_555 1_555 no
C(16) C(15) H(25) 119.2 . 1_555 1_555 no
C(16) C(15) H(26) 23.8 . 1_555 1_555 no
H(25) C(15) H(26) 95.4 . 1_555 1_555 no
N(2) C(16) C(11) 123.4(3) . 1_555 1_555 yes
N(2) C(16) C(12) 92.1(3) . 1_555 1_555 yes
N(2) C(16) C(13) 60.2(2) . 1_555 1_555 yes
N(2) C(16) C(14) 29.4(2) . 1_555 1_555 yes
N(2) C(16) C(15) 28.2(2) . 1_555 1_555 yes
N(2) C(16) H(11) 120.8 . 1_555 2_655 no
N(2) C(16) H(22) 140.8 . 1_555 1_555 no
N(2) C(16) H(25) 52.6 . 1_555 1_555 no
N(2) C(16) H(26) 148.5 . 1_555 1_555 no
C(11) C(16) C(12) 31.3(3) . 1_555 1_555 yes
C(11) C(16) C(13) 63.1(2) . 1_555 1_555 yes
C(11) C(16) C(14) 94.0(2) . 1_555 1_555 yes
C(11) C(16) C(15) 151.5(4) . 1_555 1_555 yes
C(11) C(16) H(11) 75.9 . 1_555 2_655 no
C(11) C(16) H(22) 21.7 . 1_555 1_555 no
C(11) C(16) H(25) 175.2 . 1_555 1_555 no
C(11) C(16) H(26) 88.1 . 1_555 1_555 no
C(12) C(16) C(13) 31.9(3) . 1_555 1_555 yes
C(12) C(16) C(14) 62.7(3) . 1_555 1_555 yes
C(12) C(16) C(15) 120.2(4) . 1_555 1_555 yes
C(12) C(16) H(11) 92.0 . 1_555 2_655 no
C(12) C(16) H(22) 51.0 . 1_555 1_555 no
C(12) C(16) H(25) 144.6 . 1_555 1_555 no
C(12) C(16) H(26) 119.3 . 1_555 1_555 no
C(13) C(16) C(14) 30.8(2) . 1_555 1_555 yes
C(13) C(16) C(15) 88.4(3) . 1_555 1_555 yes
C(13) C(16) H(11) 107.2 . 1_555 2_655 no
C(13) C(16) H(22) 82.0 . 1_555 1_555 no
C(13) C(16) H(25) 112.8 . 1_555 1_555 no
C(13) C(16) H(26) 151.1 . 1_555 1_555 no
C(14) C(16) C(15) 57.6(3) . 1_555 1_555 yes
C(14) C(16) H(11) 118.4 . 1_555 2_655 no
C(14) C(16) H(22) 112.3 . 1_555 1_555 no
C(14) C(16) H(25) 82.0 . 1_555 1_555 no
C(14) C(16) H(26) 176.6 . 1_555 1_555 no
C(15) C(16) H(11) 114.2 . 1_555 2_655 no
C(15) C(16) H(22) 164.2 . 1_555 1_555 no
C(15) C(16) H(25) 24.4 . 1_555 1_555 no
C(15) C(16) H(26) 120.4 . 1_555 1_555 no
H(11) C(16) H(22) 57.8 . 2_655 1_555 no
H(11) C(16) H(25) 103.8 . 2_655 1_555 no
H(11) C(16) H(26) 64.7 . 2_655 1_555 no
H(22) C(16) H(25) 160.1 . 1_555 1_555 no
H(22) C(16) H(26) 70.2 . 1_555 1_555 no
H(25) C(16) H(26) 96.1 . 1_555 1_555 no
S(1) C(17) F(1) 116.2(6) . 1_555 1_555 yes
S(1) C(17) F(2) 109.0(5) . 1_555 1_555 yes
S(1) C(17) F(3) 114.4(5) . 1_555 1_555 yes
S(1) C(17) O(5) 32.6(2) . 1_555 1_555 yes
S(1) C(17) O(6) 32.8(2) . 1_555 1_555 yes
S(1) C(17) O(7) 33.2(2) . 1_555 1_555 yes
F(1) C(17) F(2) 102.4(8) . 1_555 1_555 yes
F(1) C(17) F(3) 108.9(6) . 1_555 1_555 yes
F(1) C(17) O(5) 92.6(5) . 1_555 1_555 yes
F(1) C(17) O(6) 103.3(7) . 1_555 1_555 yes
F(1) C(17) O(7) 148.2(6) . 1_555 1_555 yes
F(2) C(17) F(3) 104.7(7) . 1_555 1_555 yes
F(2) C(17) O(5) 94.6(4) . 1_555 1_555 yes
F(2) C(17) O(6) 141.4(5) . 1_555 1_555 yes
F(2) C(17) O(7) 87.7(5) . 1_555 1_555 yes
F(3) C(17) O(5) 146.8(6) . 1_555 1_555 yes
F(3) C(17) O(6) 93.7(5) . 1_555 1_555 yes
F(3) C(17) O(7) 97.2(4) . 1_555 1_555 yes
O(5) C(17) O(6) 56.0(2) . 1_555 1_555 yes
O(5) C(17) O(7) 56.2(2) . 1_555 1_555 yes
O(6) C(17) O(7) 56.0(3) . 1_555 1_555 yes

loop_
_geom_bond_atom_site_label_1
_geom_bond_atom_site_label_2
_geom_bond_distance
_geom_bond_site_symmetry_1
_geom_bond_site_symmetry_2
_geom_bond_publ_flag
Ag(1) O(1) 2.623(4) . . yes
Ag(1) O(2) 2.975(6) . . yes
Ag(1) O(3) 2.797(4) . . yes
Ag(1) O(4) 2.435(4) . . yes
Ag(1) O(7) 3.098(5) . 4_554 yes
Ag(1) N(1) 2.507(4) . . yes
Ag(1) N(2) 2.238(4) . 3_665 yes
Ag(1) C(9) 3.134(6) . . yes
Ag(1) C(15) 3.063(5) . 3_665 yes
Ag(1) H(25) 3.013 . 3_665 no
S(1) F(1) 2.587(5) . . yes
S(1) F(2) 2.594(6) . . yes
S(1) F(3) 2.616(4) . . yes
S(1) O(5) 1.425(4) . . yes
S(1) O(6) 1.388(6) . . yes
S(1) O(7) 1.411(5) . . yes
S(1) C(17) 1.794(7) . . yes
S(1) H(26) 3.083 . 4_455 no
F(1) F(2) 2.04(1) . . yes
F(1) F(3) 2.062(7) . . yes
F(1) F(3) 2.976(7) . 3_656 yes
F(1) O(5) 2.891(6) . . yes
F(1) O(6) 3.030(10) . . yes
F(1) C(17) 1.232(9) . . yes
F(1) H(6) 2.861 . 4_555 no
F(1) H(7) 3.087 . 4_555 no
F(1) H(12) 3.041 . . no
F(2) F(3) 2.121(8) . . yes
F(2) O(5) 3.003(7) . . yes
F(2) O(7) 2.818(8) . . yes
F(2) C(17) 1.377(10) . . yes
F(2) H(1) 2.661 . 3_666 no
F(2) H(9) 3.014 . . no
F(2) H(19) 2.785 . 3_666 no
F(3) O(6) 2.891(7) . . yes
F(3) O(7) 2.973(6) . . yes
F(3) C(17) 1.302(7) . . yes
F(3) H(25) 2.618 . 4_455 no
F(3) H(26) 2.717 . 4_455 no
O(1) O(2) 2.756(8) . . yes
O(1) N(1) 2.967(6) . . yes
O(1) C(1) 2.381(8) . . yes
O(1) C(2) 1.401(9) . . yes
O(1) C(3) 1.428(8) . . yes
O(1) C(4) 2.362(9) . . yes
O(1) H(2) 2.524 . . no
O(1) H(3) 1.961 . . no
O(1) H(4) 1.973 . . no
O(1) H(5) 1.994 . . no
O(1) H(6) 1.978 . . no
O(1) H(7) 2.487 . . no
O(1) H(25) 2.816 . 3_665 no
O(2) O(3) 2.737(8) . . yes
O(2) C(3) 2.26(1) . . yes
O(2) C(4) 1.343(9) . . yes
O(2) C(5) 1.212(10) . . yes
O(2) C(6) 2.34(1) . . yes
O(2) H(5) 2.422 . . no
O(2) H(6) 3.095 . . no
O(2) H(7) 1.878 . . no
O(2) H(8) 1.922 . . no
O(2) H(9) 1.753 . . no
O(2) H(10) 1.686 . . no
O(2) H(11) 3.001 . . no
O(2) H(12) 2.809 . . no
O(3) O(4) 2.792(6) . . yes
O(3) C(5) 2.358(9) . . yes
O(3) C(6) 1.425(8) . . yes
O(3) C(7) 1.399(8) . . yes
O(3) C(8) 2.350(8) . . yes
O(3) H(9) 3.107 . . no
O(3) H(10) 2.811 . . no
O(3) H(11) 1.945 . . no
O(3) H(12) 1.947 . . no
O(3) H(13) 1.969 . . no
O(3) H(14) 1.963 . . no
O(3) H(15) 2.520 . . no
O(4) N(1) 2.926(6) . . yes
O(4) C(7) 2.357(8) . . yes
O(4) C(8) 1.432(7) . . yes
O(4) C(9) 1.432(7) . . yes
O(4) C(10) 2.357(7) . . yes
O(4) H(13) 2.495 . . no
O(4) H(15) 1.977 . . no
O(4) H(16) 1.981 . . no
O(4) H(17) 1.990 . . no
O(4) H(18) 1.986 . . no
O(4) H(20) 2.471 . . no
O(5) O(6) 2.374(7) . . yes
O(5) O(7) 2.391(6) . . yes
O(5) C(17) 2.560(8) . . yes
O(5) H(1) 2.876 . 3_666 no
O(5) H(6) 2.908 . 4_555 no
O(5) H(8) 2.866 . 4_555 no
O(5) H(17) 2.559 . 2_646 no
O(5) H(21) 2.918 . 3_666 no
O(5) H(23) 2.571 . 3_666 no
O(6) O(7) 2.353(9) . . yes
O(6) C(17) 2.50(1) . . yes
O(6) H(6) 3.085 . 4_555 no
O(6) H(11) 2.626 . 3_656 no
O(6) H(16) 2.699 . 2_646 no
O(6) H(18) 3.124 . 4_455 no
O(6) H(26) 2.974 . 4_455 no
O(7) C(17) 2.514(9) . . yes
O(7) H(15) 2.774 . 4_455 no
O(7) H(21) 2.777 . 3_666 no
O(7) H(24) 2.890 . 2_545 no
O(7) H(26) 2.501 . 4_455 no
N(1) C(1) 1.484(7) . . yes
N(1) C(2) 2.527(8) . . yes
N(1) C(9) 2.480(8) . . yes
N(1) C(10) 1.474(7) . . yes
N(1) C(11) 1.492(7) . . yes
N(1) C(12) 2.502(6) . . yes
N(1) H(1) 1.996 . . no
N(1) H(2) 1.986 . . no
N(1) H(4) 2.726 . . no
N(1) H(18) 2.635 . . no
N(1) H(19) 1.998 . . no
N(1) H(20) 1.999 . . no
N(1) H(21) 2.018 . . no
N(1) H(22) 2.016 . . no
N(2) C(12) 2.805(6) . . yes
N(2) C(13) 2.385(7) . . yes
N(2) C(14) 1.324(6) . . yes
N(2) C(15) 1.334(6) . . yes
N(2) C(16) 2.387(6) . . yes
N(2) H(24) 1.981 . . no
N(2) H(25) 1.985 . . no
C(1) C(2) 1.515(9) . . yes
C(1) C(10) 2.439(9) . . yes
C(1) C(11) 2.420(8) . . yes
C(1) C(12) 3.056(8) . . yes
C(1) H(1) 0.957 . . no
C(1) H(2) 0.948 . . no
C(1) H(3) 2.072 . . no
C(1) H(4) 2.075 . . no
C(1) H(19) 2.815 . . no
C(1) H(20) 2.445 . . no
C(1) H(21) 2.511 . . no
C(1) H(23) 3.116 . . no
C(2) C(3) 2.33(1) . . yes
C(2) C(10) 3.115(10) . . yes
C(2) H(1) 2.049 . . no
C(2) H(2) 2.020 . . no
C(2) H(3) 0.963 . . no
C(2) H(4) 0.990 . . no
C(2) H(5) 2.459 . . no
C(2) H(6) 2.627 . . no
C(2) H(20) 2.692 . . no
C(3) C(4) 1.46(1) . . yes
C(3) H(3) 2.495 . . no
C(3) H(4) 2.560 . . no
C(3) H(5) 0.979 . . no
C(3) H(6) 0.956 . . no
C(3) H(7) 1.990 . . no
C(3) H(8) 2.013 . . no
C(4) C(5) 2.32(1) . . yes
C(4) H(5) 2.002 . . no
C(4) H(6) 2.012 . . no
C(4) H(7) 0.952 . . no
C(4) H(8) 0.960 . . no
C(4) H(9) 2.541 . . no
C(4) H(10) 2.447 . . no
C(5) C(6) 1.41(1) . . yes
C(5) H(7) 2.687 . . no
C(5) H(8) 2.571 . . no
C(5) H(9) 0.992 . . no
C(5) H(10) 0.926 . . no
C(5) H(11) 1.917 . . no
C(5) H(12) 1.945 . . no
C(6) C(7) 2.36(1) . . yes
C(6) H(9) 1.922 . . no
C(6) H(10) 1.913 . . no
C(6) H(11) 0.937 . . no
C(6) H(12) 0.959 . . no
C(6) H(13) 2.531 . . no
C(6) H(14) 2.646 . . no
C(7) C(8) 1.483(10) . . yes
C(7) H(11) 2.955 . . no
C(7) H(12) 2.300 . . no
C(7) H(13) 0.962 . . no
C(7) H(14) 0.959 . . no
C(7) H(15) 2.028 . . no
C(7) H(16) 2.050 . . no
C(8) C(9) 2.41(1) . . yes
C(8) H(13) 2.000 . . no
C(8) H(14) 2.010 . . no
C(8) H(15) 0.963 . . no
C(8) H(16) 0.966 . . no
C(8) H(17) 2.615 . . no
C(8) H(18) 2.655 . . no
C(9) C(10) 1.494(9) . . yes
C(9) H(15) 2.660 . . no
C(9) H(16) 2.574 . . no
C(9) H(17) 0.961 . . no
C(9) H(18) 0.960 . . no
C(9) H(19) 2.020 . . no
C(9) H(20) 2.008 . . no
C(9) H(22) 2.845 . . no
C(10) C(11) 2.395(8) . . yes
C(10) H(1) 2.532 . . no
C(10) H(4) 2.819 . . no
C(10) H(5) 3.123 . 3_666 no
C(10) H(17) 2.039 . . no
C(10) H(18) 2.032 . . no
C(10) H(19) 0.955 . . no
C(10) H(20) 0.957 . . no
C(10) H(21) 2.661 . . no
C(10) H(22) 2.467 . . no
C(11) C(12) 1.498(7) . . yes
C(11) C(13) 2.549(7) . . yes
C(11) C(16) 2.499(7) . . yes
C(11) H(1) 2.644 . . no
C(11) H(2) 2.484 . . no
C(11) H(18) 2.921 . . no
C(11) H(19) 2.386 . . no
C(11) H(21) 0.959 . . no
C(11) H(22) 0.955 . . no
C(11) H(23) 2.738 . . no
C(11) H(26) 2.647 . . no
C(12) C(13) 1.394(7) . . yes
C(12) C(14) 2.398(7) . . yes
C(12) C(15) 2.407(7) . . yes
C(12) C(16) 1.388(7) . . yes
C(12) H(2) 2.634 . . no
C(12) H(14) 3.127 . 2_655 no
C(12) H(21) 2.022 . . no
C(12) H(22) 2.012 . . no
C(12) H(23) 2.068 . . no
C(12) H(26) 2.036 . . no
C(13) C(14) 1.381(7) . . yes
C(13) C(15) 2.708(7) . . yes
C(13) C(16) 2.365(7) . . yes
C(13) H(2) 2.629 . . no
C(13) H(14) 3.023 . 2_655 no
C(13) H(21) 2.641 . . no
C(13) H(23) 0.988 . . no
C(13) H(24) 2.035 . . no
C(14) C(15) 2.274(7) . . yes
C(14) C(16) 2.694(7) . . yes
C(14) H(14) 3.070 . 2_655 no
C(14) H(23) 2.070 . . no
C(14) H(24) 0.977 . . no
C(14) H(25) 3.144 . . no
C(15) C(16) 1.388(7) . . yes
C(15) H(25) 0.966 . . no
C(15) H(26) 2.048 . . no
C(16) H(11) 3.114 . 2_655 no
C(16) H(22) 2.572 . . no
C(16) H(25) 2.041 . . no
C(16) H(26) 0.958 . . no

loop_
_geom_contact_atom_site_label_1
_geom_contact_atom_site_label_2
_geom_contact_distance
_geom_contact_site_symmetry_1
_geom_contact_site_symmetry_2
_geom_contact_publ_flag
Ag(1) O(1) 2.623(4) . . ?
Ag(1) O(2) 2.975(6) . . ?
Ag(1) O(3) 2.797(4) . . ?
Ag(1) O(7) 3.098(5) . 4_554 ?
Ag(1) N(1) 2.507(4) . . ?
Ag(1) C(9) 3.134(6) . . ?
Ag(1) C(15) 3.063(5) . 3_665 ?
S(1) F(1) 2.587(5) . . ?
S(1) F(2) 2.594(6) . . ?
S(1) F(3) 2.616(4) . . ?
F(1) F(3) 2.976(7) . 3_656 ?
F(1) O(5) 2.891(6) . . ?
F(1) O(6) 3.030(10) . . ?
F(2) O(5) 3.003(7) . . ?
F(2) O(7) 2.818(8) . . ?
F(3) O(6) 2.891(7) . . ?
F(3) O(7) 2.973(6) . . ?
O(1) O(2) 2.756(8) . . ?
O(1) N(1) 2.967(6) . . ?
O(2) O(3) 2.737(8) . . ?
O(3) O(4) 2.792(6) . . ?
O(4) N(1) 2.926(6) . . ?
O(5) C(17) 2.560(8) . . ?
O(7) C(17) 2.514(9) . . ?
N(1) C(2) 2.527(8) . . ?
N(1) C(12) 2.502(6) . . ?
N(2) C(12) 2.805(6) . . ?
C(1) C(12) 3.056(8) . . ?
C(2) C(10) 3.115(10) . . ?
C(11) C(13) 2.549(7) . . ?
C(13) C(15) 2.708(7) . . ?
C(14) C(16) 2.694(7) . . ?
Ag(1) O(7) 3.098(5) . 4_554 ?
F(1) F(3) 2.976(7) . 3_656 ?
F(1) F(1) 3.32(1) . 3_656 ?
F(1) C(4) 3.453(10) . 4_555 ?
F(1) C(3) 3.53(1) . 4_555 ?
F(2) C(10) 3.454(10) . 3_666 ?
F(2) C(1) 3.557(9) . 3_666 ?
F(3) C(15) 3.227(7) . 4_455 ?
F(3) C(16) 3.251(7) . 4_455 ?
O(3) C(12) 3.505(7) . 2_645 ?
O(5) C(13) 3.494(6) . 3_666 ?
O(5) C(9) 3.495(7) . 2_646 ?
O(5) C(1) 3.514(8) . 3_666 ?
O(5) C(3) 3.518(9) . 4_555 ?
O(5) C(4) 3.561(8) . 4_555 ?
O(6) C(6) 3.47(1) . 3_656 ?
O(7) C(14) 3.391(8) . 2_545 ?
O(7) C(16) 3.412(7) . 4_455 ?
O(7) N(2) 3.527(7) . 2_545 ?
O(7) C(8) 3.577(8) . 4_455 ?

loop_
_geom_torsion_atom_site_label_1
_geom_torsion_atom_site_label_2
_geom_torsion_atom_site_label_3
_geom_torsion_atom_site_label_4
_geom_torsion
_geom_torsion_site_symmetry_1
_geom_torsion_site_symmetry_2
_geom_torsion_site_symmetry_3
_geom_torsion_site_symmetry_4
_geom_torsion_publ_flag
Ag(1) O(1) O(2) O(3) 21.8(3) 1_555 1_555 1_555 1_555 yes
Ag(1) O(1) O(2) C(3) 175.0(6) 1_555 1_555 1_555 1_555 yes
Ag(1) O(1) O(2) C(4) -146.6(8) 1_555 1_555 1_555 1_555 yes
Ag(1) O(1) O(2) C(5) -16(3) 1_555 1_555 1_555 1_555 yes
Ag(1) O(1) O(2) C(6) 22.9(9) 1_555 1_555 1_555 1_555 yes
Ag(1) O(1) N(1) O(4) -48.5(1) 1_555 1_555 1_555 1_555 yes
Ag(1) O(1) N(1) C(1) 166.3(4) 1_555 1_555 1_555 1_555 yes
Ag(1) O(1) N(1) C(2) -157.9(4) 1_555 1_555 1_555 1_555 yes
Ag(1) O(1) N(1) C(9) -57.6(2) 1_555 1_555 1_555 1_555 yes
Ag(1) O(1) N(1) C(10) -94.0(4) 1_555 1_555 1_555 1_555 yes
Ag(1) O(1) N(1) C(11) 91.4(5) 1_555 1_555 1_555 1_555 yes
Ag(1) O(1) N(1) C(12) 80.8(2) 1_555 1_555 1_555 1_555 yes
Ag(1) O(1) C(1) N(1) -11.0(3) 1_555 1_555 1_555 1_555 yes
Ag(1) O(1) C(1) C(2) -135.2(6) 1_555 1_555 1_555 1_555 yes
Ag(1) O(1) C(1) C(10) -45.3(2) 1_555 1_555 1_555 1_555 yes
Ag(1) O(1) C(1) C(11) 16.6(3) 1_555 1_555 1_555 1_555 yes
Ag(1) O(1) C(1) C(12) 44.0(2) 1_555 1_555 1_555 1_555 yes
Ag(1) O(1) C(2) N(1) 18.4(3) 1_555 1_555 1_555 1_555 yes
Ag(1) O(1) C(2) C(1) 47.2(6) 1_555 1_555 1_555 1_555 yes
Ag(1) O(1) C(2) C(3) -136.1(6) 1_555 1_555 1_555 1_555 yes
Ag(1) O(1) C(2) C(10) -6.0(4) 1_555 1_555 1_555 1_555 yes
Ag(1) O(1) C(3) O(2) -5.5(7) 1_555 1_555 1_555 1_555 yes
Ag(1) O(1) C(3) C(2) 129.0(6) 1_555 1_555 1_555 1_555 yes
Ag(1) O(1) C(3) C(4) -36.8(9) 1_555 1_555 1_555 1_555 yes
Ag(1) O(1) C(4) O(2) 30.5(7) 1_555 1_555 1_555 1_555 yes
Ag(1) O(1) C(4) C(3) 149.4(8) 1_555 1_555 1_555 1_555 yes
Ag(1) O(1) C(4) C(5) 23.8(5) 1_555 1_555 1_555 1_555 yes
Ag(1) O(2) O(1) N(1) -22.1(3) 1_555 1_555 1_555 1_555 yes
Ag(1) O(2) O(1) C(1) -32.4(6) 1_555 1_555 1_555 1_555 yes
Ag(1) O(2) O(1) C(2) -92.0(6) 1_555 1_555 1_555 1_555 yes
Ag(1) O(2) O(1) C(3) -175.0(6) 1_555 1_555 1_555 1_555 yes
Ag(1) O(2) O(1) C(4) 146.6(8) 1_555 1_555 1_555 1_555 yes
Ag(1) O(2) O(3) O(4) 44.9(2) 1_555 1_555 1_555 1_555 yes
Ag(1) O(2) O(3) C(5) -148.1(9) 1_555 1_555 1_555 1_555 yes
Ag(1) O(2) O(3) C(6) -160.5(7) 1_555 1_555 1_555 1_555 yes
Ag(1) O(2) O(3) C(7) 98.8(5) 1_555 1_555 1_555 1_555 yes
Ag(1) O(2) O(3) C(8) 56.2(4) 1_555 1_555 1_555 1_555 yes
Ag(1) O(2) C(3) O(1) 4.1(5) 1_555 1_555 1_555 1_555 yes
Ag(1) O(2) C(3) C(2) -22.5(6) 1_555 1_555 1_555 1_555 yes
Ag(1) O(2) C(3) C(4) 124.1(9) 1_555 1_555 1_555 1_555 yes
Ag(1) O(2) C(4) O(1) -27.8(6) 1_555 1_555 1_555 1_555 yes
Ag(1) O(2) C(4) C(3) -59.3(9) 1_555 1_555 1_555 1_555 yes
Ag(1) O(2) C(4) C(5) 136(1) 1_555 1_555 1_555 1_555 yes
Ag(1) O(2) C(5) O(3) 28.8(8) 1_555 1_555 1_555 1_555 yes
Ag(1) O(2) C(5) C(4) -135(1) 1_555 1_555 1_555 1_555 yes
Ag(1) O(2) C(5) C(6) 42(1) 1_555 1_555 1_555 1_555 yes
Ag(1) O(2) C(6) O(3) 16.5(6) 1_555 1_555 1_555 1_555 yes
Ag(1) O(2) C(6) C(5) -141(1) 1_555 1_555 1_555 1_555 yes
Ag(1) O(2) C(6) C(7) 47.7(5) 1_555 1_555 1_555 1_555 yes
Ag(1) O(3) O(2) O(1) -20.7(3) 1_555 1_555 1_555 1_555 yes
Ag(1) O(3) O(2) C(3) -40.2(7) 1_555 1_555 1_555 1_555 yes
Ag(1) O(3) O(2) C(4) 17(3) 1_555 1_555 1_555 1_555 yes
Ag(1) O(3) O(2) C(5) 148.1(9) 1_555 1_555 1_555 1_555 yes
Ag(1) O(3) O(2) C(6) 160.5(7) 1_555 1_555 1_555 1_555 yes
Ag(1) O(3) O(4) N(1) 6.8(2) 1_555 1_555 1_555 1_555 yes
Ag(1) O(3) O(4) C(7) 178.1(4) 1_555 1_555 1_555 1_555 yes
Ag(1) O(3) O(4) C(8) -144.1(4) 1_555 1_555 1_555 1_555 yes
Ag(1) O(3) O(4) C(9) -67.9(8) 1_555 1_555 1_555 1_555 yes
Ag(1) O(3) O(4) C(10) 17.0(4) 1_555 1_555 1_555 1_555 yes
Ag(1) O(3) C(5) O(2) -28.6(8) 1_555 1_555 1_555 1_555 yes
Ag(1) O(3) C(5) C(4) -20.5(5) 1_555 1_555 1_555 1_555 yes
Ag(1) O(3) C(5) C(6) 170(1) 1_555 1_555 1_555 1_555 yes
Ag(1) O(3) C(6) O(2) -20.5(7) 1_555 1_555 1_555 1_555 yes
Ag(1) O(3) C(6) C(5) -10(1) 1_555 1_555 1_555 1_555 yes
Ag(1) O(3) C(6) C(7) -131.9(7) 1_555 1_555 1_555 1_555 yes
Ag(1) O(3) C(7) O(4) -1.6(3) 1_555 1_555 1_555 1_555 yes
Ag(1) O(3) C(7) C(6) 137.4(6) 1_555 1_555 1_555 1_555 yes
Ag(1) O(3) C(7) C(8) -33.3(5) 1_555 1_555 1_555 1_555 yes
Ag(1) O(3) C(8) O(4) 28.0(3) 1_555 1_555 1_555 1_555 yes
Ag(1) O(3) C(8) C(7) 148.0(5) 1_555 1_555 1_555 1_555 yes
Ag(1) O(3) C(8) C(9) 12.5(3) 1_555 1_555 1_555 1_555 yes
Ag(1) O(4) O(3) O(2) -54.7(3) 1_555 1_555 1_555 1_555 yes
Ag(1) O(4) O(3) C(5) -61.2(3) 1_555 1_555 1_555 1_555 yes
Ag(1) O(4) O(3) C(6) -92.0(8) 1_555 1_555 1_555 1_555 yes
Ag(1) O(4) O(3) C(7) -178.1(4) 1_555 1_555 1_555 1_555 yes
Ag(1) O(4) O(3) C(8) 144.1(4) 1_555 1_555 1_555 1_555 yes
Ag(1) O(4) N(1) O(1) 51.9(1) 1_555 1_555 1_555 1_555 yes
Ag(1) O(4) N(1) C(1) 86.0(4) 1_555 1_555 1_555 1_555 yes
Ag(1) O(4) N(1) C(2) 78.3(2) 1_555 1_555 1_555 1_555 yes
Ag(1) O(4) N(1) C(9) -145.5(4) 1_555 1_555 1_555 1_555 yes
Ag(1) O(4) N(1) C(10) 176.7(4) 1_555 1_555 1_555 1_555 yes
Ag(1) O(4) N(1) C(11) -97.0(4) 1_555 1_555 1_555 1_555 yes
Ag(1) O(4) N(1) C(12) -55.1(2) 1_555 1_555 1_555 1_555 yes
Ag(1) O(4) C(7) O(3) 1.7(4) 1_555 1_555 1_555 1_555 yes
Ag(1) O(4) C(7) C(6) -22.5(4) 1_555 1_555 1_555 1_555 yes
Ag(1) O(4) C(7) C(8) 122.4(5) 1_555 1_555 1_555 1_555 yes
Ag(1) O(4) C(8) O(3) -34.8(4) 1_555 1_555 1_555 1_555 yes
Ag(1) O(4) C(8) C(7) -65.6(5) 1_555 1_555 1_555 1_555 yes
Ag(1) O(4) C(8) C(9) 120.1(5) 1_555 1_555 1_555 1_555 yes
Ag(1) O(4) C(9) N(1) 28.7(3) 1_555 1_555 1_555 1_555 yes
Ag(1) O(4) C(9) C(8) -123.9(5) 1_555 1_555 1_555 1_555 yes
Ag(1) O(4) C(9) C(10) 59.0(5) 1_555 1_555 1_555 1_555 yes
Ag(1) O(4) C(10) N(1) -2.7(3) 1_555 1_555 1_555 1_555 yes
Ag(1) O(4) C(10) C(1) 29.5(3) 1_555 1_555 1_555 1_555 yes
Ag(1) O(4) C(10) C(2) 50.6(2) 1_555 1_555 1_555 1_555 yes
Ag(1) O(4) C(10) C(9) -123.8(5) 1_555 1_555 1_555 1_555 yes
Ag(1) O(4) C(10) C(11) -36.3(3) 1_555 1_555 1_555 1_555 yes
Ag(1) N(1) O(1) O(2) 25.8(3) 1_555 1_555 1_555 1_555 yes
Ag(1) N(1) O(1) C(1) -166.3(4) 1_555 1_555 1_555 1_555 yes
Ag(1) N(1) O(1) C(2) 157.9(4) 1_555 1_555 1_555 1_555 yes
Ag(1) N(1) O(1) C(3) 87(1) 1_555 1_555 1_555 1_555 yes
Ag(1) N(1) O(1) C(4) 16.6(5) 1_555 1_555 1_555 1_555 yes
Ag(1) N(1) O(4) O(3) -7.5(2) 1_555 1_555 1_555 1_555 yes
Ag(1) N(1) O(4) C(7) -15.8(4) 1_555 1_555 1_555 1_555 yes
Ag(1) N(1) O(4) C(8) 65.9(9) 1_555 1_555 1_555 1_555 yes
Ag(1) N(1) O(4) C(9) 145.5(4) 1_555 1_555 1_555 1_555 yes
Ag(1) N(1) O(4) C(10) -176.7(4) 1_555 1_555 1_555 1_555 yes
Ag(1) N(1) C(1) O(1) 11.9(3) 1_555 1_555 1_555 1_555 yes
Ag(1) N(1) C(1) C(2) 42.3(6) 1_555 1_555 1_555 1_555 yes
Ag(1) N(1) C(1) C(10) 115.4(5) 1_555 1_555 1_555 1_555 yes
Ag(1) N(1) C(1) C(11) -126.1(4) 1_555 1_555 1_555 1_555 yes
Ag(1) N(1) C(1) C(12) -94.3(2) 1_555 1_555 1_555 1_555 yes
Ag(1) N(1) C(2) O(1) -18.4(3) 1_555 1_555 1_555 1_555 yes
Ag(1) N(1) C(2) C(1) -139.9(6) 1_555 1_555 1_555 1_555 yes
Ag(1) N(1) C(2) C(3) -1.0(4) 1_555 1_555 1_555 1_555 yes
Ag(1) N(1) C(2) C(10) 104.8(3) 1_555 1_555 1_555 1_555 yes
Ag(1) N(1) C(9) O(4) -27.4(3) 1_555 1_555 1_555 1_555 yes
Ag(1) N(1) C(9) C(8) -10.4(3) 1_555 1_555 1_555 1_555 yes
Ag(1) N(1) C(9) C(10) -145.2(6) 1_555 1_555 1_555 1_555 yes
Ag(1) N(1) C(10) O(4) 2.7(3) 1_555 1_555 1_555 1_555 yes
Ag(1) N(1) C(10) C(1) -116.9(5) 1_555 1_555 1_555 1_555 yes
Ag(1) N(1) C(10) C(2) -85.1(3) 1_555 1_555 1_555 1_555 yes
Ag(1) N(1) C(10) C(9) 35.4(6) 1_555 1_555 1_555 1_555 yes
Ag(1) N(1) C(10) C(11) 124.0(4) 1_555 1_555 1_555 1_555 yes
Ag(1) N(1) C(11) C(1) 121.7(4) 1_555 1_555 1_555 1_555 yes
Ag(1) N(1) C(11) C(10) -117.8(5) 1_555 1_555 1_555 1_555 yes
Ag(1) N(1) C(11) C(12) 48.7(5) 1_555 1_555 1_555 1_555 yes
Ag(1) N(1) C(11) C(13) 78.1(4) 1_555 1_555 1_555 1_555 yes
Ag(1) N(1) C(11) C(16) 17.9(4) 1_555 1_555 1_555 1_555 yes
Ag(1) N(1) C(12) N(2) 39.4(5) 1_555 1_555 1_555 1_555 yes
Ag(1) N(1) C(12) C(1) 108.5(3) 1_555 1_555 1_555 1_555 yes
Ag(1) N(1) C(12) C(11) -137.3(5) 1_555 1_555 1_555 1_555 yes
Ag(1) N(1) C(12) C(13) 114.5(4) 1_555 1_555 1_555 1_555 yes
Ag(1) N(1) C(12) C(14) 85.6(4) 1_555 1_555 1_555 1_555 yes
Ag(1) N(1) C(12) C(15) -4.6(4) 1_555 1_555 1_555 1_555 yes
Ag(1) N(1) C(12) C(16) -29.1(4) 1_555 1_555 1_555 1_555 yes
Ag(1) N(2) C(14) C(13) -170.7(4) 1_555 3_665 3_665 3_665 yes
Ag(1) N(2) C(15) C(16) 169.1(4) 1_555 3_665 3_665 3_665 yes
Ag(1) C(9) O(4) O(3) 59.9(7) 1_555 1_555 1_555 1_555 yes
Ag(1) C(9) O(4) N(1) -28.7(3) 1_555 1_555 1_555 1_555 yes
Ag(1) C(9) O(4) C(7) 130.8(8) 1_555 1_555 1_555 1_555 yes
Ag(1) C(9) O(4) C(8) 123.9(5) 1_555 1_555 1_555 1_555 yes
Ag(1) C(9) O(4) C(10) -59.0(5) 1_555 1_555 1_555 1_555 yes
Ag(1) C(9) N(1) O(1) 46.0(2) 1_555 1_555 1_555 1_555 yes
Ag(1) C(9) N(1) O(4) 27.4(3) 1_555 1_555 1_555 1_555 yes
Ag(1) C(9) N(1) C(1) 103.7(6) 1_555 1_555 1_555 1_555 yes
Ag(1) C(9) N(1) C(2) 76.5(3) 1_555 1_555 1_555 1_555 yes
Ag(1) C(9) N(1) C(10) 145.2(6) 1_555 1_555 1_555 1_555 yes
Ag(1) C(9) N(1) C(11) -113.6(3) 1_555 1_555 1_555 1_555 yes
Ag(1) C(9) N(1) C(12) -84.1(3) 1_555 1_555 1_555 1_555 yes
Ag(1) C(9) C(8) O(3) -11.5(3) 1_555 1_555 1_555 1_555 yes
Ag(1) C(9) C(8) O(4) -41.3(4) 1_555 1_555 1_555 1_555 yes
Ag(1) C(9) C(8) C(7) -49.7(7) 1_555 1_555 1_555 1_555 yes
Ag(1) C(9) C(10) O(4) 40.7(3) 1_555 1_555 1_555 1_555 yes
Ag(1) C(9) C(10) N(1) -27.0(4) 1_555 1_555 1_555 1_555 yes
Ag(1) C(9) C(10) C(1) -1.7(7) 1_555 1_555 1_555 1_555 yes
Ag(1) C(9) C(10) C(2) 33.7(4) 1_555 1_555 1_555 1_555 yes
Ag(1) C(9) C(10) C(11) -65.5(3) 1_555 1_555 1_555 1_555 yes
Ag(1) C(15) N(2) C(14) -171.4(6) 1_555 3_665 3_665 3_665 yes
Ag(1) C(15) C(16) C(12) 26(1) 1_555 3_665 3_665 3_665 yes
S(1) F(1) F(2) F(3) -75.6(2) 1_555 1_555 1_555 1_555 yes
S(1) F(1) F(2) O(5) 30.9(1) 1_555 1_555 1_555 1_555 yes
S(1) F(1) F(2) O(7) -9.4(2) 1_555 1_555 1_555 1_555 yes
S(1) F(1) F(2) C(17) -36.4(5) 1_555 1_555 1_555 1_555 yes
S(1) F(1) F(3) F(1) -144.9(3) 1_555 1_555 1_555 3_656 yes
S(1) F(1) F(3) F(2) 75.0(2) 1_555 1_555 1_555 1_555 yes
S(1) F(1) F(3) O(6) -29.6(1) 1_555 1_555 1_555 1_555 yes
S(1) F(1) F(3) O(7) 15.3(2) 1_555 1_555 1_555 1_555 yes
S(1) F(1) F(3) C(17) 30.6(8) 1_555 1_555 1_555 1_555 yes
S(1) F(1) F(3) C(17) 67.6(7) 1_555 1_555 3_656 3_656 yes
S(1) F(1) O(5) F(2) -73.7(3) 1_555 1_555 1_555 1_555 yes
S(1) F(1) O(5) O(6) 34.3(2) 1_555 1_555 1_555 1_555 yes
S(1) F(1) O(5) O(7) -24.2(2) 1_555 1_555 1_555 1_555 yes
S(1) F(1) O(5) C(17) -30.1(6) 1_555 1_555 1_555 1_555 yes
S(1) F(1) O(6) F(3) 86.9(4) 1_555 1_555 1_555 1_555 yes
S(1) F(1) O(6) O(5) -37.4(2) 1_555 1_555 1_555 1_555 yes
S(1) F(1) O(6) O(7) 23.0(2) 1_555 1_555 1_555 1_555 yes
S(1) F(1) O(6) C(17) 46.6(5) 1_555 1_555 1_555 1_555 yes
S(1) F(1) C(17) F(2) 118.7(8) 1_555 1_555 1_555 1_555 yes
S(1) F(1) C(17) F(3) -130(1) 1_555 1_555 1_555 1_555 yes
S(1) F(1) C(17) O(5) 23.4(4) 1_555 1_555 1_555 1_555 yes
S(1) F(1) C(17) O(6) -32.2(4) 1_555 1_555 1_555 1_555 yes
S(1) F(1) C(17) O(7) 12.6(8) 1_555 1_555 1_555 1_555 yes
S(1) F(2) F(1) F(3) 75.6(2) 1_555 1_555 1_555 1_555 yes
S(1) F(2) F(1) F(3) 148.1(5) 1_555 1_555 1_555 3_656 yes
S(1) F(2) F(1) O(5) -30.9(1) 1_555 1_555 1_555 1_555 yes
S(1) F(2) F(1) O(6) 13.4(2) 1_555 1_555 1_555 1_555 yes
S(1) F(2) F(1) C(17) 36.4(5) 1_555 1_555 1_555 1_555 yes
S(1) F(2) F(3) F(1) -75.8(2) 1_555 1_555 1_555 1_555 yes
S(1) F(2) F(3) F(1) -125.1(3) 1_555 1_555 1_555 3_656 yes
S(1) F(2) F(3) O(6) -7.7(2) 1_555 1_555 1_555 1_555 yes
S(1) F(2) F(3) O(7) 31.3(1) 1_555 1_555 1_555 1_555 yes
S(1) F(2) F(3) C(17) -36.8(6) 1_555 1_555 1_555 1_555 yes
S(1) F(2) O(5) F(1) 83.4(3) 1_555 1_555 1_555 1_555 yes
S(1) F(2) O(5) O(6) 20.1(2) 1_555 1_555 1_555 1_555 yes
S(1) F(2) O(5) O(7) -37.2(2) 1_555 1_555 1_555 1_555 yes
S(1) F(2) O(5) C(17) 43.5(5) 1_555 1_555 1_555 1_555 yes
S(1) F(2) O(7) F(3) -73.2(3) 1_555 1_555 1_555 1_555 yes
S(1) F(2) O(7) O(5) 35.2(2) 1_555 1_555 1_555 1_555 yes
S(1) F(2) O(7) O(6) -22.7(2) 1_555 1_555 1_555 1_555 yes
S(1) F(2) O(7) C(17) -35.0(4) 1_555 1_555 1_555 1_555 yes
S(1) F(2) C(17) F(1) -123.6(7) 1_555 1_555 1_555 1_555 yes
S(1) F(2) C(17) F(3) 122.8(8) 1_555 1_555 1_555 1_555 yes
S(1) F(2) C(17) O(5) -29.9(3) 1_555 1_555 1_555 1_555 yes
S(1) F(2) C(17) O(6) 7.1(5) 1_555 1_555 1_555 1_555 yes
S(1) F(2) C(17) O(7) 25.9(3) 1_555 1_555 1_555 1_555 yes
S(1) F(3) F(1) F(2) -75.0(2) 1_555 1_555 1_555 1_555 yes
S(1) F(3) F(1) F(3) 144.9(3) 1_555 1_555 1_555 3_656 yes
S(1) F(3) F(1) O(5) -8.0(2) 1_555 1_555 1_555 1_555 yes
S(1) F(3) F(1) O(6) 29.6(1) 1_555 1_555 1_555 1_555 yes
S(1) F(3) F(1) C(17) -30.6(8) 1_555 1_555 1_555 1_555 yes
S(1) F(3) F(1) C(17) -48(1) 1_555 1_555 3_656 3_656 yes
S(1) F(3) F(2) F(1) 75.8(2) 1_555 1_555 1_555 1_555 yes
S(1) F(3) F(2) O(5) 13.9(1) 1_555 1_555 1_555 1_555 yes
S(1) F(3) F(2) O(7) -31.3(1) 1_555 1_555 1_555 1_555 yes
S(1) F(3) F(2) C(17) 36.8(6) 1_555 1_555 1_555 1_555 yes
S(1) F(3) O(6) F(1) -70.1(4) 1_555 1_555 1_555 1_555 yes
S(1) F(3) O(6) O(5) -22.5(2) 1_555 1_555 1_555 1_555 yes
S(1) F(3) O(6) O(7) 36.0(2) 1_555 1_555 1_555 1_555 yes
S(1) F(3) O(6) C(17) -35.4(5) 1_555 1_555 1_555 1_555 yes
S(1) F(3) O(7) F(2) 84.8(3) 1_555 1_555 1_555 1_555 yes
S(1) F(3) O(7) O(5) 21.6(2) 1_555 1_555 1_555 1_555 yes
S(1) F(3) O(7) O(6) -36.4(3) 1_555 1_555 1_555 1_555 yes
S(1) F(3) O(7) C(17) 40.8(5) 1_555 1_555 1_555 1_555 yes
S(1) F(3) C(17) F(1) 131(1) 1_555 1_555 1_555 1_555 yes
S(1) F(3) C(17) F(2) -119.3(9) 1_555 1_555 1_555 1_555 yes
S(1) F(3) C(17) O(5) 4.2(6) 1_555 1_555 1_555 1_555 yes
S(1) F(3) C(17) O(6) 26.4(4) 1_555 1_555 1_555 1_555 yes
S(1) F(3) C(17) O(7) -29.7(3) 1_555 1_555 1_555 1_555 yes
S(1) O(5) F(1) F(2) 73.7(3) 1_555 1_555 1_555 1_555 yes
S(1) O(5) F(1) F(3) 15.0(3) 1_555 1_555 1_555 1_555 yes
S(1) O(5) F(1) F(3) -105.0(6) 1_555 1_555 1_555 3_656 yes
S(1) O(5) F(1) O(6) -34.3(2) 1_555 1_555 1_555 1_555 yes
S(1) O(5) F(1) C(17) 30.1(6) 1_555 1_555 1_555 1_555 yes
S(1) O(5) F(2) F(1) -83.4(3) 1_555 1_555 1_555 1_555 yes
S(1) O(5) F(2) F(3) -27.7(3) 1_555 1_555 1_555 1_555 yes
S(1) O(5) F(2) O(7) 37.2(2) 1_555 1_555 1_555 1_555 yes
S(1) O(5) F(2) C(17) -43.5(5) 1_555 1_555 1_555 1_555 yes
S(1) O(5) O(6) F(1) 72.2(4) 1_555 1_555 1_555 1_555 yes
S(1) O(5) O(6) F(3) 39.6(3) 1_555 1_555 1_555 1_555 yes
S(1) O(5) O(6) O(7) -25.6(3) 1_555 1_555 1_555 1_555 yes
S(1) O(5) O(6) C(17) 46.1(3) 1_555 1_555 1_555 1_555 yes
S(1) O(5) O(7) F(2) -77.1(3) 1_555 1_555 1_555 1_555 yes
S(1) O(5) O(7) F(3) -36.8(2) 1_555 1_555 1_555 1_555 yes
S(1) O(5) O(7) O(6) 25.3(3) 1_555 1_555 1_555 1_555 yes
S(1) O(5) O(7) C(17) -46.0(3) 1_555 1_555 1_555 1_555 yes
S(1) O(5) C(17) F(1) -138.5(8) 1_555 1_555 1_555 1_555 yes
S(1) O(5) C(17) F(2) 118.8(6) 1_555 1_555 1_555 1_555 yes
S(1) O(5) C(17) F(3) -7.1(10) 1_555 1_555 1_555 1_555 yes
S(1) O(5) C(17) O(6) -34.2(3) 1_555 1_555 1_555 1_555 yes
S(1) O(5) C(17) O(7) 34.7(3) 1_555 1_555 1_555 1_555 yes
S(1) O(6) F(1) F(2) -27.9(4) 1_555 1_555 1_555 1_555 yes
S(1) O(6) F(1) F(3) -86.9(4) 1_555 1_555 1_555 1_555 yes
S(1) O(6) F(1) F(3) -175.9(3) 1_555 1_555 1_555 3_656 yes
S(1) O(6) F(1) O(5) 37.4(2) 1_555 1_555 1_555 1_555 yes
S(1) O(6) F(1) C(17) -46.6(5) 1_555 1_555 1_555 1_555 yes
S(1) O(6) F(3) F(1) 70.1(4) 1_555 1_555 1_555 1_555 yes
S(1) O(6) F(3) F(1) 142.4(3) 1_555 1_555 1_555 3_656 yes
S(1) O(6) F(3) F(2) 14.7(4) 1_555 1_555 1_555 1_555 yes
S(1) O(6) F(3) O(7) -36.0(2) 1_555 1_555 1_555 1_555 yes
S(1) O(6) F(3) C(17) 35.4(5) 1_555 1_555 1_555 1_555 yes
S(1) O(6) O(5) F(1) -72.2(4) 1_555 1_555 1_555 1_555 yes
S(1) O(6) O(5) F(2) -34.1(4) 1_555 1_555 1_555 1_555 yes
S(1) O(6) O(5) O(7) 25.6(3) 1_555 1_555 1_555 1_555 yes
S(1) O(6) O(5) C(17) -46.1(3) 1_555 1_555 1_555 1_555 yes
S(1) O(6) O(7) F(2) 41.0(3) 1_555 1_555 1_555 1_555 yes
S(1) O(6) O(7) F(3) 76.6(3) 1_555 1_555 1_555 1_555 yes
S(1) O(6) O(7) O(5) -25.5(2) 1_555 1_555 1_555 1_555 yes
S(1) O(6) O(7) C(17) 47.8(3) 1_555 1_555 1_555 1_555 yes
S(1) O(6) C(17) F(1) 118.0(6) 1_555 1_555 1_555 1_555 yes
S(1) O(6) C(17) F(2) -12.4(9) 1_555 1_555 1_555 1_555 yes
S(1) O(6) C(17) F(3) -131.6(6) 1_555 1_555 1_555 1_555 yes
S(1) O(6) C(17) O(5) 34.0(3) 1_555 1_555 1_555 1_555 yes
S(1) O(6) C(17) O(7) -35.3(3) 1_555 1_555 1_555 1_555 yes
S(1) O(7) Ag(1) O(4) 47.7(6) 1_555 1_555 4_455 4_455 yes
S(1) O(7) Ag(1) N(1) -22.8(6) 1_555 1_555 4_455 4_455 yes
S(1) O(7) F(2) F(1) 17.5(3) 1_555 1_555 1_555 1_555 yes
S(1) O(7) F(2) F(3) 73.2(3) 1_555 1_555 1_555 1_555 yes
S(1) O(7) F(2) O(5) -35.2(2) 1_555 1_555 1_555 1_555 yes
S(1) O(7) F(2) C(17) 35.0(4) 1_555 1_555 1_555 1_555 yes
S(1) O(7) F(3) F(1) -30.5(4) 1_555 1_555 1_555 1_555 yes
S(1) O(7) F(3) F(1) 32.4(7) 1_555 1_555 1_555 3_656 yes
S(1) O(7) F(3) F(2) -84.8(3) 1_555 1_555 1_555 1_555 yes
S(1) O(7) F(3) O(6) 36.4(3) 1_555 1_555 1_555 1_555 yes
S(1) O(7) F(3) C(17) -40.8(5) 1_555 1_555 1_555 1_555 yes
S(1) O(7) O(5) F(1) 43.2(3) 1_555 1_555 1_555 1_555 yes
S(1) O(7) O(5) F(2) 77.1(3) 1_555 1_555 1_555 1_555 yes
S(1) O(7) O(5) O(6) -25.3(3) 1_555 1_555 1_555 1_555 yes
S(1) O(7) O(5) C(17) 46.0(3) 1_555 1_555 1_555 1_555 yes
S(1) O(7) O(6) F(1) -37.5(3) 1_555 1_555 1_555 1_555 yes
S(1) O(7) O(6) F(3) -76.6(3) 1_555 1_555 1_555 1_555 yes
S(1) O(7) O(6) O(5) 25.5(2) 1_555 1_555 1_555 1_555 yes
S(1) O(7) O(6) C(17) -47.8(3) 1_555 1_555 1_555 1_555 yes
S(1) O(7) C(17) F(1) -21(1) 1_555 1_555 1_555 1_555 yes
S(1) O(7) C(17) F(2) -131.1(6) 1_555 1_555 1_555 1_555 yes
S(1) O(7) C(17) F(3) 124.4(7) 1_555 1_555 1_555 1_555 yes
S(1) O(7) C(17) O(5) -34.0(2) 1_555 1_555 1_555 1_555 yes
S(1) O(7) C(17) O(6) 34.9(3) 1_555 1_555 1_555 1_555 yes
S(1) C(17) F(1) F(2) -118.7(8) 1_555 1_555 1_555 1_555 yes
S(1) C(17) F(1) F(3) 130(1) 1_555 1_555 1_555 1_555 yes
S(1) C(17) F(1) F(3) 124.5(6) 1_555 1_555 1_555 3_656 yes
S(1) C(17) F(1) O(5) -23.4(4) 1_555 1_555 1_555 1_555 yes
S(1) C(17) F(1) O(6) 32.2(4) 1_555 1_555 1_555 1_555 yes
S(1) C(17) F(2) F(1) 123.6(7) 1_555 1_555 1_555 1_555 yes
S(1) C(17) F(2) F(3) -122.8(8) 1_555 1_555 1_555 1_555 yes
S(1) C(17) F(2) O(5) 29.9(3) 1_555 1_555 1_555 1_555 yes
S(1) C(17) F(2) O(7) -25.9(3) 1_555 1_555 1_555 1_555 yes
S(1) C(17) F(3) F(1) -131(1) 1_555 1_555 1_555 1_555 yes
S(1) C(17) F(3) F(1) -127.1(4) 1_555 1_555 1_555 3_656 yes
S(1) C(17) F(3) F(2) 119.3(9) 1_555 1_555 1_555 1_555 yes
S(1) C(17) F(3) O(6) -26.4(4) 1_555 1_555 1_555 1_555 yes
S(1) C(17) F(3) O(7) 29.7(3) 1_555 1_555 1_555 1_555 yes
S(1) C(17) O(5) F(1) 138.5(8) 1_555 1_555 1_555 1_555 yes
S(1) C(17) O(5) F(2) -118.8(6) 1_555 1_555 1_555 1_555 yes
S(1) C(17) O(5) O(6) 34.2(3) 1_555 1_555 1_555 1_555 yes
S(1) C(17) O(5) O(7) -34.7(3) 1_555 1_555 1_555 1_555 yes
S(1) C(17) O(6) F(1) -118.0(6) 1_555 1_555 1_555 1_555 yes
S(1) C(17) O(6) F(3) 131.6(6) 1_555 1_555 1_555 1_555 yes
S(1) C(17) O(6) O(5) -34.0(3) 1_555 1_555 1_555 1_555 yes
S(1) C(17) O(6) O(7) 35.3(3) 1_555 1_555 1_555 1_555 yes
S(1) C(17) O(7) F(2) 131.1(6) 1_555 1_555 1_555 1_555 yes
S(1) C(17) O(7) F(3) -124.4(7) 1_555 1_555 1_555 1_555 yes
S(1) C(17) O(7) O(5) 34.0(2) 1_555 1_555 1_555 1_555 yes
S(1) C(17) O(7) O(6) -34.9(3) 1_555 1_555 1_555 1_555 yes
F(1) S(1) F(2) F(3) 65.4(3) 1_555 1_555 1_555 1_555 yes
F(1) S(1) F(2) O(5) -84.2(3) 1_555 1_555 1_555 1_555 yes
F(1) S(1) F(2) O(7) 161.0(3) 1_555 1_555 1_555 1_555 yes
F(1) S(1) F(2) C(17) 32.4(5) 1_555 1_555 1_555 1_555 yes
F(1) S(1) F(3) F(2) -64.5(4) 1_555 1_555 1_555 1_555 yes
F(1) S(1) F(3) O(6) 99.3(5) 1_555 1_555 1_555 1_555 yes
F(1) S(1) F(3) O(7) -146.3(4) 1_555 1_555 1_555 1_555 yes
F(1) S(1) F(3) C(17) -27.5(7) 1_555 1_555 1_555 1_555 yes
F(1) S(1) O(5) F(2) 46.0(2) 1_555 1_555 1_555 1_555 yes
F(1) S(1) O(5) O(6) -93.7(4) 1_555 1_555 1_555 1_555 yes
F(1) S(1) O(5) O(7) 130.2(4) 1_555 1_555 1_555 1_555 yes
F(1) S(1) O(5) C(17) 18.4(4) 1_555 1_555 1_555 1_555 yes
F(1) S(1) O(6) F(3) -46.1(2) 1_555 1_555 1_555 1_555 yes
F(1) S(1) O(6) O(5) 89.0(3) 1_555 1_555 1_555 1_555 yes
F(1) S(1) O(6) O(7) -134.6(3) 1_555 1_555 1_555 1_555 yes
F(1) S(1) O(6) C(17) -24.2(3) 1_555 1_555 1_555 1_555 yes
F(1) S(1) O(7) F(2) -17.2(3) 1_555 1_555 1_555 1_555 yes
F(1) S(1) O(7) F(3) 30.5(3) 1_555 1_555 1_555 1_555 yes
F(1) S(1) O(7) O(5) -106.6(4) 1_555 1_555 1_555 1_555 yes
F(1) S(1) O(7) O(6) 117.0(4) 1_555 1_555 1_555 1_555 yes
F(1) S(1) O(7) C(17) 6.5(4) 1_555 1_555 1_555 1_555 yes
F(1) S(1) C(17) F(2) -115.0(9) 1_555 1_555 1_555 1_555 yes
F(1) S(1) C(17) F(3) 128(1) 1_555 1_555 1_555 1_555 yes
F(1) S(1) C(17) O(5) -47.5(8) 1_555 1_555 1_555 1_555 yes
F(1) S(1) C(17) O(6) 73.2(8) 1_555 1_555 1_555 1_555 yes
F(1) S(1) C(17) O(7) -167.8(7) 1_555 1_555 1_555 1_555 yes
F(1) F(2) S(1) F(3) -65.4(3) 1_555 1_555 1_555 1_555 yes
F(1) F(2) S(1) O(5) 84.2(3) 1_555 1_555 1_555 1_555 yes
F(1) F(2) S(1) O(6) -43.3(6) 1_555 1_555 1_555 1_555 yes
F(1) F(2) S(1) O(7) -161.0(3) 1_555 1_555 1_555 1_555 yes
F(1) F(2) S(1) C(17) -32.4(5) 1_555 1_555 1_555 1_555 yes
F(1) F(2) F(3) O(6) 68.2(3) 1_555 1_555 1_555 1_555 yes
F(1) F(2) F(3) O(7) 107.2(3) 1_555 1_555 1_555 1_555 yes
F(1) F(2) F(3) C(17) 39.0(6) 1_555 1_555 1_555 1_555 yes
F(1) F(2) O(5) O(6) -63.3(4) 1_555 1_555 1_555 1_555 yes
F(1) F(2) O(5) O(7) -120.6(3) 1_555 1_555 1_555 1_555 yes
F(1) F(2) O(5) C(17) -39.9(5) 1_555 1_555 1_555 1_555 yes
F(1) F(2) O(7) F(3) -55.7(3) 1_555 1_555 1_555 1_555 yes
F(1) F(2) O(7) O(5) 52.6(3) 1_555 1_555 1_555 1_555 yes
F(1) F(2) O(7) O(6) -5.2(3) 1_555 1_555 1_555 1_555 yes
F(1) F(2) O(7) C(17) -17.5(4) 1_555 1_555 1_555 1_555 yes
F(1) F(2) C(17) F(3) -113.6(7) 1_555 1_555 1_555 1_555 yes
F(1) F(2) C(17) O(5) 93.7(5) 1_555 1_555 1_555 1_555 yes
F(1) F(2) C(17) O(6) 130(1) 1_555 1_555 1_555 1_555 yes
F(1) F(2) C(17) O(7) 149.6(6) 1_555 1_555 1_555 1_555 yes
F(1) F(3) S(1) F(2) 64.5(4) 1_555 1_555 1_555 1_555 yes
F(1) F(3) S(1) O(5) 21.9(4) 1_555 1_555 1_555 1_555 yes
F(1) F(3) S(1) O(6) -99.3(5) 1_555 1_555 1_555 1_555 yes
F(1) F(3) S(1) O(7) 146.3(4) 1_555 1_555 1_555 1_555 yes
F(1) F(3) S(1) C(17) 27.5(7) 1_555 1_555 1_555 1_555 yes
F(1) F(3) F(1) C(17) -3.8(8) 1_555 1_555 3_656 3_656 yes
F(1) F(3) F(2) O(5) -61.9(3) 1_555 1_555 1_555 1_555 yes
F(1) F(3) F(2) O(7) -107.2(3) 1_555 1_555 1_555 1_555 yes
F(1) F(3) F(2) C(17) -39.0(6) 1_555 1_555 1_555 1_555 yes
F(1) F(3) O(6) O(5) 47.6(3) 1_555 1_555 1_555 1_555 yes
F(1) F(3) O(6) O(7) 106.2(3) 1_555 1_555 1_555 1_555 yes
F(1) F(3) O(6) C(17) 34.7(5) 1_555 1_555 1_555 1_555 yes
F(1) F(3) O(7) F(2) 54.3(3) 1_555 1_555 1_555 1_555 yes
F(1) F(3) O(7) O(5) -8.8(3) 1_555 1_555 1_555 1_555 yes
F(1) F(3) O(7) O(6) -66.9(4) 1_555 1_555 1_555 1_555 yes
F(1) F(3) O(7) C(17) 10.3(6) 1_555 1_555 1_555 1_555 yes
F(1) F(3) C(17) F(2) 108.9(10) 1_555 1_555 1_555 1_555 yes
F(1) F(3) C(17) O(5) -127(1) 1_555 1_555 1_555 1_555 yes
F(1) F(3) C(17) O(6) -105.4(9) 1_555 1_555 1_555 1_555 yes
F(1) F(3) C(17) O(7) -161.6(10) 1_555 1_555 1_555 1_555 yes
F(1) F(3) C(17) F(2) -113.7(6) 1_555 3_656 3_656 3_656 yes
F(1) O(5) S(1) F(2) -46.0(2) 1_555 1_555 1_555 1_555 yes
F(1) O(5) S(1) F(3) -15.8(3) 1_555 1_555 1_555 1_555 yes
F(1) O(5) S(1) O(6) 93.7(4) 1_555 1_555 1_555 1_555 yes
F(1) O(5) S(1) O(7) -130.2(4) 1_555 1_555 1_555 1_555 yes
F(1) O(5) S(1) C(17) -18.4(4) 1_555 1_555 1_555 1_555 yes
F(1) O(5) F(2) F(3) 55.7(3) 1_555 1_555 1_555 1_555 yes
F(1) O(5) F(2) O(7) 120.6(3) 1_555 1_555 1_555 1_555 yes
F(1) O(5) F(2) C(17) 39.9(5) 1_555 1_555 1_555 1_555 yes
F(1) O(5) O(6) F(3) -32.6(2) 1_555 1_555 1_555 1_555 yes
F(1) O(5) O(6) O(7) -97.8(2) 1_555 1_555 1_555 1_555 yes
F(1) O(5) O(6) C(17) -26.1(3) 1_555 1_555 1_555 1_555 yes
F(1) O(5) O(7) F(2) -34.0(2) 1_555 1_555 1_555 1_555 yes
F(1) O(5) O(7) F(3) 6.3(2) 1_555 1_555 1_555 1_555 yes
F(1) O(5) O(7) O(6) 68.4(3) 1_555 1_555 1_555 1_555 yes
F(1) O(5) O(7) C(17) -2.9(3) 1_555 1_555 1_555 1_555 yes
F(1) O(5) C(17) F(2) -102.6(8) 1_555 1_555 1_555 1_555 yes
F(1) O(5) C(17) F(3) 131(1) 1_555 1_555 1_555 1_555 yes
F(1) O(5) C(17) O(6) 104.3(7) 1_555 1_555 1_555 1_555 yes
F(1) O(5) C(17) O(7) 173.2(7) 1_555 1_555 1_555 1_555 yes
F(1) O(6) S(1) F(2) 29.8(4) 1_555 1_555 1_555 1_555 yes
F(1) O(6) S(1) F(3) 46.1(2) 1_555 1_555 1_555 1_555 yes
F(1) O(6) S(1) O(5) -89.0(3) 1_555 1_555 1_555 1_555 yes
F(1) O(6) S(1) O(7) 134.6(3) 1_555 1_555 1_555 1_555 yes
F(1) O(6) S(1) C(17) 24.2(3) 1_555 1_555 1_555 1_555 yes
F(1) O(6) F(3) F(2) -55.5(3) 1_555 1_555 1_555 1_555 yes
F(1) O(6) F(3) O(7) -106.2(3) 1_555 1_555 1_555 1_555 yes
F(1) O(6) F(3) C(17) -34.7(5) 1_555 1_555 1_555 1_555 yes
F(1) O(6) O(5) F(2) 38.1(2) 1_555 1_555 1_555 1_555 yes
F(1) O(6) O(5) O(7) 97.8(2) 1_555 1_555 1_555 1_555 yes
F(1) O(6) O(5) C(17) 26.1(3) 1_555 1_555 1_555 1_555 yes
F(1) O(6) O(7) F(2) 3.5(2) 1_555 1_555 1_555 1_555 yes
F(1) O(6) O(7) F(3) 39.1(2) 1_555 1_555 1_555 1_555 yes
F(1) O(6) O(7) O(5) -63.0(2) 1_555 1_555 1_555 1_555 yes
F(1) O(6) O(7) C(17) 10.3(2) 1_555 1_555 1_555 1_555 yes
F(1) O(6) C(17) F(2) -130(1) 1_555 1_555 1_555 1_555 yes
F(1) O(6) C(17) F(3) 110.4(7) 1_555 1_555 1_555 1_555 yes
F(1) O(6) C(17) O(5) -84.1(5) 1_555 1_555 1_555 1_555 yes
F(1) O(6) C(17) O(7) -153.4(6) 1_555 1_555 1_555 1_555 yes
F(1) C(17) S(1) F(2) 115.0(9) 1_555 1_555 1_555 1_555 yes
F(1) C(17) S(1) F(3) -128(1) 1_555 1_555 1_555 1_555 yes
F(1) C(17) S(1) O(5) 47.5(8) 1_555 1_555 1_555 1_555 yes
F(1) C(17) S(1) O(6) -73.2(8) 1_555 1_555 1_555 1_555 yes
F(1) C(17) S(1) O(7) 167.8(7) 1_555 1_555 1_555 1_555 yes
F(1) C(17) F(2) F(3) 113.6(7) 1_555 1_555 1_555 1_555 yes
F(1) C(17) F(2) O(5) -93.7(5) 1_555 1_555 1_555 1_555 yes
F(1) C(17) F(2) O(7) -149.6(6) 1_555 1_555 1_555 1_555 yes
F(1) C(17) F(3) F(2) -108.9(10) 1_555 1_555 1_555 1_555 yes
F(1) C(17) F(3) O(6) 105.4(9) 1_555 1_555 1_555 1_555 yes
F(1) C(17) F(3) O(7) 161.6(10) 1_555 1_555 1_555 1_555 yes
F(1) C(17) O(5) F(2) 102.6(8) 1_555 1_555 1_555 1_555 yes
F(1) C(17) O(5) O(6) -104.3(7) 1_555 1_555 1_555 1_555 yes
F(1) C(17) O(5) O(7) -173.2(7) 1_555 1_555 1_555 1_555 yes
F(1) C(17) O(6) F(3) -110.4(7) 1_555 1_555 1_555 1_555 yes
F(1) C(17) O(6) O(5) 84.1(5) 1_555 1_555 1_555 1_555 yes
F(1) C(17) O(6) O(7) 153.4(6) 1_555 1_555 1_555 1_555 yes
F(1) C(17) O(7) F(2) 110(1) 1_555 1_555 1_555 1_555 yes
F(1) C(17) O(7) F(3) -145(1) 1_555 1_555 1_555 1_555 yes
F(1) C(17) O(7) O(5) 12(1) 1_555 1_555 1_555 1_555 yes
F(1) C(17) O(7) O(6) -55(1) 1_555 1_555 1_555 1_555 yes
F(2) S(1) F(1) F(3) -68.3(3) 1_555 1_555 1_555 1_555 yes
F(2) S(1) F(1) F(3) -143.3(5) 1_555 1_555 1_555 3_656 yes
F(2) S(1) F(1) O(5) 95.5(3) 1_555 1_555 1_555 1_555 yes
F(2) S(1) F(1) O(6) -149.5(4) 1_555 1_555 1_555 1_555 yes
F(2) S(1) F(1) C(17) -39.0(7) 1_555 1_555 1_555 1_555 yes
F(2) S(1) F(3) O(6) 163.8(5) 1_555 1_555 1_555 1_555 yes
F(2) S(1) F(3) O(7) -81.7(4) 1_555 1_555 1_555 1_555 yes
F(2) S(1) F(3) C(17) 37.0(7) 1_555 1_555 1_555 1_555 yes
F(2) S(1) O(5) O(6) -139.7(4) 1_555 1_555 1_555 1_555 yes
F(2) S(1) O(5) O(7) 84.2(3) 1_555 1_555 1_555 1_555 yes
F(2) S(1) O(5) C(17) -27.6(3) 1_555 1_555 1_555 1_555 yes
F(2) S(1) O(6) F(3) -16.3(4) 1_555 1_555 1_555 1_555 yes
F(2) S(1) O(6) O(5) 118.8(6) 1_555 1_555 1_555 1_555 yes
F(2) S(1) O(6) O(7) -104.9(5) 1_555 1_555 1_555 1_555 yes
F(2) S(1) O(6) C(17) 5.6(4) 1_555 1_555 1_555 1_555 yes
F(2) S(1) O(7) F(3) 47.8(2) 1_555 1_555 1_555 1_555 yes
F(2) S(1) O(7) O(5) -89.4(3) 1_555 1_555 1_555 1_555 yes
F(2) S(1) O(7) O(6) 134.2(3) 1_555 1_555 1_555 1_555 yes
F(2) S(1) O(7) C(17) 23.7(3) 1_555 1_555 1_555 1_555 yes
F(2) S(1) C(17) F(3) -116.8(10) 1_555 1_555 1_555 1_555 yes
F(2) S(1) C(17) O(5) 67.5(6) 1_555 1_555 1_555 1_555 yes
F(2) S(1) C(17) O(6) -171.8(6) 1_555 1_555 1_555 1_555 yes
F(2) S(1) C(17) O(7) -52.8(6) 1_555 1_555 1_555 1_555 yes
F(2) F(1) S(1) F(3) 68.3(3) 1_555 1_555 1_555 1_555 yes
F(2) F(1) S(1) O(5) -95.5(3) 1_555 1_555 1_555 1_555 yes
F(2) F(1) S(1) O(6) 149.5(4) 1_555 1_555 1_555 1_555 yes
F(2) F(1) S(1) O(7) 24.0(4) 1_555 1_555 1_555 1_555 yes
F(2) F(1) S(1) C(17) 39.0(7) 1_555 1_555 1_555 1_555 yes
F(2) F(1) F(3) O(6) -104.6(3) 1_555 1_555 1_555 1_555 yes
F(2) F(1) F(3) O(7) -59.7(3) 1_555 1_555 1_555 1_555 yes
F(2) F(1) F(3) C(17) -44.4(8) 1_555 1_555 1_555 1_555 yes
F(2) F(1) F(3) C(17) -56.3(8) 1_555 1_555 3_656 3_656 yes
F(2) F(1) O(5) O(6) 108.0(4) 1_555 1_555 1_555 1_555 yes
F(2) F(1) O(5) O(7) 49.5(3) 1_555 1_555 1_555 1_555 yes
F(2) F(1) O(5) C(17) 43.5(6) 1_555 1_555 1_555 1_555 yes
F(2) F(1) O(6) F(3) 59.0(3) 1_555 1_555 1_555 1_555 yes
F(2) F(1) O(6) O(5) -65.3(3) 1_555 1_555 1_555 1_555 yes
F(2) F(1) O(6) O(7) -4.8(3) 1_555 1_555 1_555 1_555 yes
F(2) F(1) O(6) C(17) 18.7(5) 1_555 1_555 1_555 1_555 yes
F(2) F(1) C(17) F(3) 110.4(9) 1_555 1_555 1_555 1_555 yes
F(2) F(1) C(17) O(5) -95.3(5) 1_555 1_555 1_555 1_555 yes
F(2) F(1) C(17) O(6) -150.9(6) 1_555 1_555 1_555 1_555 yes
F(2) F(1) C(17) O(7) -106(1) 1_555 1_555 1_555 1_555 yes
F(2) F(3) S(1) O(5) -42.6(4) 1_555 1_555 1_555 1_555 yes
F(2) F(3) S(1) O(6) -163.8(5) 1_555 1_555 1_555 1_555 yes
F(2) F(3) S(1) O(7) 81.7(4) 1_555 1_555 1_555 1_555 yes
F(2) F(3) S(1) C(17) -37.0(7) 1_555 1_555 1_555 1_555 yes
F(2) F(3) F(1) F(3) -140.1(4) 1_555 1_555 1_555 3_656 yes
F(2) F(3) F(1) O(5) 67.1(3) 1_555 1_555 1_555 1_555 yes
F(2) F(3) F(1) O(6) 104.6(3) 1_555 1_555 1_555 1_555 yes
F(2) F(3) F(1) C(17) 44.4(8) 1_555 1_555 1_555 1_555 yes
F(2) F(3) F(1) C(17) 37(1) 1_555 1_555 3_656 3_656 yes
F(2) F(3) O(6) O(5) -7.9(4) 1_555 1_555 1_555 1_555 yes
F(2) F(3) O(6) O(7) 50.7(3) 1_555 1_555 1_555 1_555 yes
F(2) F(3) O(6) C(17) -20.8(5) 1_555 1_555 1_555 1_555 yes
F(2) F(3) O(7) O(5) -63.2(3) 1_555 1_555 1_555 1_555 yes
F(2) F(3) O(7) O(6) -121.2(4) 1_555 1_555 1_555 1_555 yes
F(2) F(3) O(7) C(17) -44.0(5) 1_555 1_555 1_555 1_555 yes
F(2) F(3) C(17) O(5) 123(1) 1_555 1_555 1_555 1_555 yes
F(2) F(3) C(17) O(6) 145.7(7) 1_555 1_555 1_555 1_555 yes
F(2) F(3) C(17) O(7) 89.5(6) 1_555 1_555 1_555 1_555 yes
F(2) O(5) S(1) F(3) 30.2(3) 1_555 1_555 1_555 1_555 yes
F(2) O(5) S(1) O(6) 139.7(4) 1_555 1_555 1_555 1_555 yes
F(2) O(5) S(1) O(7) -84.2(3) 1_555 1_555 1_555 1_555 yes
F(2) O(5) S(1) C(17) 27.6(3) 1_555 1_555 1_555 1_555 yes
F(2) O(5) F(1) F(3) -58.7(3) 1_555 1_555 1_555 1_555 yes
F(2) O(5) F(1) F(3) -178.7(7) 1_555 1_555 1_555 3_656 yes
F(2) O(5) F(1) O(6) -108.0(4) 1_555 1_555 1_555 1_555 yes
F(2) O(5) F(1) C(17) -43.5(6) 1_555 1_555 1_555 1_555 yes
F(2) O(5) O(6) F(3) 5.6(3) 1_555 1_555 1_555 1_555 yes
F(2) O(5) O(6) O(7) -59.7(2) 1_555 1_555 1_555 1_555 yes
F(2) O(5) O(6) C(17) 12.0(3) 1_555 1_555 1_555 1_555 yes
F(2) O(5) O(7) F(3) 40.3(2) 1_555 1_555 1_555 1_555 yes
F(2) O(5) O(7) O(6) 102.4(3) 1_555 1_555 1_555 1_555 yes
F(2) O(5) O(7) C(17) 31.1(2) 1_555 1_555 1_555 1_555 yes
F(2) O(5) C(17) F(3) -125(1) 1_555 1_555 1_555 1_555 yes
F(2) O(5) C(17) O(6) -153.0(6) 1_555 1_555 1_555 1_555 yes
F(2) O(5) C(17) O(7) -84.1(5) 1_555 1_555 1_555 1_555 yes
F(2) O(7) Ag(1) O(4) -165.4(4) 1_555 1_555 4_455 4_455 yes
F(2) O(7) Ag(1) N(1) 124.1(4) 1_555 1_555 4_455 4_455 yes
F(2) O(7) S(1) F(3) -47.8(2) 1_555 1_555 1_555 1_555 yes
F(2) O(7) S(1) O(5) 89.4(3) 1_555 1_555 1_555 1_555 yes
F(2) O(7) S(1) O(6) -134.2(3) 1_555 1_555 1_555 1_555 yes
F(2) O(7) S(1) C(17) -23.7(3) 1_555 1_555 1_555 1_555 yes
F(2) O(7) F(3) O(6) 121.2(4) 1_555 1_555 1_555 1_555 yes
F(2) O(7) F(3) C(17) 44.0(5) 1_555 1_555 1_555 1_555 yes
F(2) O(7) O(5) O(6) -102.4(3) 1_555 1_555 1_555 1_555 yes
F(2) O(7) O(5) C(17) -31.1(2) 1_555 1_555 1_555 1_555 yes
F(2) O(7) O(6) F(3) -35.6(2) 1_555 1_555 1_555 1_555 yes
F(2) O(7) O(6) O(5) 66.5(2) 1_555 1_555 1_555 1_555 yes
F(2) O(7) O(6) C(17) -6.8(2) 1_555 1_555 1_555 1_555 yes
F(2) O(7) C(17) F(3) -104.5(7) 1_555 1_555 1_555 1_555 yes
F(2) O(7) C(17) O(5) 97.1(5) 1_555 1_555 1_555 1_555 yes
F(2) O(7) C(17) O(6) 165.9(5) 1_555 1_555 1_555 1_555 yes
F(2) C(17) S(1) F(3) 116.8(10) 1_555 1_555 1_555 1_555 yes
F(2) C(17) S(1) O(5) -67.5(6) 1_555 1_555 1_555 1_555 yes
F(2) C(17) S(1) O(6) 171.8(6) 1_555 1_555 1_555 1_555 yes
F(2) C(17) S(1) O(7) 52.8(6) 1_555 1_555 1_555 1_555 yes
F(2) C(17) F(1) F(3) -110.4(9) 1_555 1_555 1_555 1_555 yes
F(2) C(17) F(1) F(3) -116.7(8) 1_555 1_555 1_555 3_656 yes
F(2) C(17) F(1) O(5) 95.3(5) 1_555 1_555 1_555 1_555 yes
F(2) C(17) F(1) O(6) 150.9(6) 1_555 1_555 1_555 1_555 yes
F(2) C(17) F(3) O(6) -145.7(7) 1_555 1_555 1_555 1_555 yes
F(2) C(17) F(3) O(7) -89.5(6) 1_555 1_555 1_555 1_555 yes
F(2) C(17) O(5) O(6) 153.0(6) 1_555 1_555 1_555 1_555 yes
F(2) C(17) O(5) O(7) 84.1(5) 1_555 1_555 1_555 1_555 yes
F(2) C(17) O(6) F(3) 119(1) 1_555 1_555 1_555 1_555 yes
F(2) C(17) O(6) O(5) -46.4(9) 1_555 1_555 1_555 1_555 yes
F(2) C(17) O(6) O(7) 22.9(9) 1_555 1_555 1_555 1_555 yes
F(2) C(17) O(7) F(3) 104.5(7) 1_555 1_555 1_555 1_555 yes
F(2) C(17) O(7) O(5) -97.1(5) 1_555 1_555 1_555 1_555 yes
F(2) C(17) O(7) O(6) -165.9(5) 1_555 1_555 1_555 1_555 yes
F(3) S(1) F(1) O(5) 163.8(3) 1_555 1_555 1_555 1_555 yes
F(3) S(1) F(1) O(6) -81.2(4) 1_555 1_555 1_555 1_555 yes
F(3) S(1) F(1) C(17) 29.3(7) 1_555 1_555 1_555 1_555 yes
F(3) S(1) F(2) O(5) -149.6(3) 1_555 1_555 1_555 1_555 yes
F(3) S(1) F(2) O(7) 95.6(3) 1_555 1_555 1_555 1_555 yes
F(3) S(1) F(2) C(17) -33.0(5) 1_555 1_555 1_555 1_555 yes
F(3) S(1) O(5) O(6) -109.5(5) 1_555 1_555 1_555 1_555 yes
F(3) S(1) O(5) O(7) 114.4(4) 1_555 1_555 1_555 1_555 yes
F(3) S(1) O(5) C(17) 2.6(4) 1_555 1_555 1_555 1_555 yes
F(3) S(1) O(6) O(5) 135.1(3) 1_555 1_555 1_555 1_555 yes
F(3) S(1) O(6) O(7) -88.6(3) 1_555 1_555 1_555 1_555 yes
F(3) S(1) O(6) C(17) 21.9(3) 1_555 1_555 1_555 1_555 yes
F(3) S(1) O(7) O(5) -137.1(3) 1_555 1_555 1_555 1_555 yes
F(3) S(1) O(7) O(6) 86.4(3) 1_555 1_555 1_555 1_555 yes
F(3) S(1) O(7) C(17) -24.0(3) 1_555 1_555 1_555 1_555 yes
F(3) S(1) C(17) O(5) -175.7(6) 1_555 1_555 1_555 1_555 yes
F(3) S(1) C(17) O(6) -55.0(7) 1_555 1_555 1_555 1_555 yes
F(3) S(1) C(17) O(7) 63.9(7) 1_555 1_555 1_555 1_555 yes
F(3) F(1) S(1) O(5) -163.8(3) 1_555 1_555 1_555 1_555 yes
F(3) F(1) S(1) O(6) 81.2(4) 1_555 1_555 1_555 1_555 yes
F(3) F(1) S(1) O(7) -44.3(5) 1_555 1_555 1_555 1_555 yes
F(3) F(1) S(1) C(17) -29.3(7) 1_555 1_555 1_555 1_555 yes
F(3) F(1) F(2) O(5) 106.4(2) 1_555 1_555 1_555 1_555 yes
F(3) F(1) F(2) O(7) 66.2(2) 1_555 1_555 1_555 1_555 yes
F(3) F(1) F(2) C(17) 39.2(5) 1_555 1_555 1_555 1_555 yes
F(3) F(1) F(3) C(17) 2.7(6) 1_555 1_555 3_656 3_656 yes
F(3) F(1) O(5) O(6) 49.4(4) 1_555 1_555 1_555 1_555 yes
F(3) F(1) O(5) O(7) -9.2(4) 1_555 1_555 1_555 1_555 yes
F(3) F(1) O(5) C(17) -15.1(5) 1_555 1_555 1_555 1_555 yes
F(3) F(1) O(6) O(5) -124.3(3) 1_555 1_555 1_555 1_555 yes
F(3) F(1) O(6) O(7) -63.8(3) 1_555 1_555 1_555 1_555 yes
F(3) F(1) O(6) C(17) -40.3(5) 1_555 1_555 1_555 1_555 yes
F(3) F(1) C(17) O(5) 154.3(8) 1_555 1_555 1_555 1_555 yes
F(3) F(1) C(17) O(6) 98.7(8) 1_555 1_555 1_555 1_555 yes
F(3) F(1) C(17) O(7) 143(1) 1_555 1_555 1_555 1_555 yes
F(3) F(2) S(1) O(5) 149.6(3) 1_555 1_555 1_555 1_555 yes
F(3) F(2) S(1) O(6) 22.1(6) 1_555 1_555 1_555 1_555 yes
F(3) F(2) S(1) O(7) -95.6(3) 1_555 1_555 1_555 1_555 yes
F(3) F(2) S(1) C(17) 33.0(5) 1_555 1_555 1_555 1_555 yes
F(3) F(2) F(1) O(5) -106.4(2) 1_555 1_555 1_555 1_555 yes
F(3) F(2) F(1) O(6) -62.2(2) 1_555 1_555 1_555 1_555 yes
F(3) F(2) F(1) C(17) -39.2(5) 1_555 1_555 1_555 1_555 yes
F(3) F(2) O(5) O(6) -7.6(3) 1_555 1_555 1_555 1_555 yes
F(3) F(2) O(5) O(7) -64.9(3) 1_555 1_555 1_555 1_555 yes
F(3) F(2) O(5) C(17) 15.8(4) 1_555 1_555 1_555 1_555 yes
F(3) F(2) O(7) O(5) 108.4(3) 1_555 1_555 1_555 1_555 yes
F(3) F(2) O(7) O(6) 50.5(3) 1_555 1_555 1_555 1_555 yes
F(3) F(2) O(7) C(17) 38.2(4) 1_555 1_555 1_555 1_555 yes
F(3) F(2) C(17) O(5) -152.7(7) 1_555 1_555 1_555 1_555 yes
F(3) F(2) C(17) O(6) -115(1) 1_555 1_555 1_555 1_555 yes
F(3) F(2) C(17) O(7) -96.9(5) 1_555 1_555 1_555 1_555 yes
F(3) O(6) S(1) O(5) -135.1(3) 1_555 1_555 1_555 1_555 yes
F(3) O(6) S(1) O(7) 88.6(3) 1_555 1_555 1_555 1_555 yes
F(3) O(6) S(1) C(17) -21.9(3) 1_555 1_555 1_555 1_555 yes
F(3) O(6) F(1) O(5) 124.3(3) 1_555 1_555 1_555 1_555 yes
F(3) O(6) F(1) C(17) 40.3(5) 1_555 1_555 1_555 1_555 yes
F(3) O(6) O(5) O(7) 65.2(2) 1_555 1_555 1_555 1_555 yes
F(3) O(6) O(5) C(17) -6.4(2) 1_555 1_555 1_555 1_555 yes
F(3) O(6) O(7) O(5) -102.1(2) 1_555 1_555 1_555 1_555 yes
F(3) O(6) O(7) C(17) -28.8(2) 1_555 1_555 1_555 1_555 yes
F(3) O(6) C(17) O(5) 165.5(5) 1_555 1_555 1_555 1_555 yes
F(3) O(6) C(17) O(7) 96.3(5) 1_555 1_555 1_555 1_555 yes
F(3) O(7) Ag(1) O(4) 140.0(3) 1_555 1_555 4_455 4_455 yes
F(3) O(7) Ag(1) N(1) 69.4(3) 1_555 1_555 4_455 4_455 yes
F(3) O(7) S(1) O(5) 137.1(3) 1_555 1_555 1_555 1_555 yes
F(3) O(7) S(1) O(6) -86.4(3) 1_555 1_555 1_555 1_555 yes
F(3) O(7) S(1) C(17) 24.0(3) 1_555 1_555 1_555 1_555 yes
F(3) O(7) F(2) O(5) -108.4(3) 1_555 1_555 1_555 1_555 yes
F(3) O(7) F(2) C(17) -38.2(4) 1_555 1_555 1_555 1_555 yes
F(3) O(7) O(5) O(6) -62.1(2) 1_555 1_555 1_555 1_555 yes
F(3) O(7) O(5) C(17) 9.2(3) 1_555 1_555 1_555 1_555 yes
F(3) O(7) O(6) O(5) 102.1(2) 1_555 1_555 1_555 1_555 yes
F(3) O(7) O(6) C(17) 28.8(2) 1_555 1_555 1_555 1_555 yes
F(3) O(7) C(17) O(5) -158.4(6) 1_555 1_555 1_555 1_555 yes
F(3) O(7) C(17) O(6) -89.6(6) 1_555 1_555 1_555 1_555 yes
F(3) C(17) S(1) O(5) 175.7(6) 1_555 1_555 1_555 1_555 yes
F(3) C(17) S(1) O(6) 55.0(7) 1_555 1_555 1_555 1_555 yes
F(3) C(17) S(1) O(7) -63.9(7) 1_555 1_555 1_555 1_555 yes
F(3) C(17) F(1) O(5) -154.3(8) 1_555 1_555 1_555 1_555 yes
F(3) C(17) F(1) O(6) -98.7(8) 1_555 1_555 1_555 1_555 yes
F(3) C(17) F(2) O(5) 152.7(7) 1_555 1_555 1_555 1_555 yes
F(3) C(17) F(2) O(7) 96.9(5) 1_555 1_555 1_555 1_555 yes
F(3) C(17) O(5) O(6) 27(1) 1_555 1_555 1_555 1_555 yes
F(3) C(17) O(5) O(7) -41(1) 1_555 1_555 1_555 1_555 yes
F(3) C(17) O(6) O(5) -165.5(5) 1_555 1_555 1_555 1_555 yes
F(3) C(17) O(6) O(7) -96.3(5) 1_555 1_555 1_555 1_555 yes
F(3) C(17) O(7) O(5) 158.4(6) 1_555 1_555 1_555 1_555 yes
F(3) C(17) O(7) O(6) 89.6(6) 1_555 1_555 1_555 1_555 yes
O(1) Ag(1) O(2) O(3) -155.6(4) 1_555 1_555 1_555 1_555 yes
O(1) Ag(1) O(2) C(3) -2.6(3) 1_555 1_555 1_555 1_555 yes
O(1) Ag(1) O(2) C(4) 29.4(7) 1_555 1_555 1_555 1_555 yes
O(1) Ag(1) O(2) C(5) 175(1) 1_555 1_555 1_555 1_555 yes
O(1) Ag(1) O(2) C(6) -165.6(6) 1_555 1_555 1_555 1_555 yes
O(1) Ag(1) O(3) O(2) 22.2(3) 1_555 1_555 1_555 1_555 yes
O(1) Ag(1) O(3) O(4) -93.8(2) 1_555 1_555 1_555 1_555 yes
O(1) Ag(1) O(3) C(5) 35.7(3) 1_555 1_555 1_555 1_555 yes
O(1) Ag(1) O(3) C(6) 41.5(7) 1_555 1_555 1_555 1_555 yes
O(1) Ag(1) O(3) C(7) -92.1(4) 1_555 1_555 1_555 1_555 yes
O(1) Ag(1) O(3) C(8) -111.6(2) 1_555 1_555 1_555 1_555 yes
O(1) Ag(1) O(4) O(3) 107.7(1) 1_555 1_555 1_555 1_555 yes
O(1) Ag(1) O(4) N(1) -64.9(2) 1_555 1_555 1_555 1_555 yes
O(1) Ag(1) O(4) C(7) 106.8(2) 1_555 1_555 1_555 1_555 yes
O(1) Ag(1) O(4) C(8) 139.9(4) 1_555 1_555 1_555 1_555 yes
O(1) Ag(1) O(4) C(9) -94.7(4) 1_555 1_555 1_555 1_555 yes
O(1) Ag(1) O(4) C(10) -63.3(2) 1_555 1_555 1_555 1_555 yes
O(1) Ag(1) N(1) O(4) 110.3(2) 1_555 1_555 1_555 1_555 yes
O(1) Ag(1) N(1) C(1) -11.4(3) 1_555 1_555 1_555 1_555 yes
O(1) Ag(1) N(1) C(2) 10.3(2) 1_555 1_555 1_555 1_555 yes
O(1) Ag(1) N(1) C(9) 126.7(2) 1_555 1_555 1_555 1_555 yes
O(1) Ag(1) N(1) C(10) 107.6(3) 1_555 1_555 1_555 1_555 yes
O(1) Ag(1) N(1) C(11) -133.5(3) 1_555 1_555 1_555 1_555 yes
O(1) Ag(1) N(1) C(12) -109.2(2) 1_555 1_555 1_555 1_555 yes
O(1) Ag(1) N(2) C(14) -156.7(4) 1_555 1_555 3_665 3_665 yes
O(1) Ag(1) N(2) C(15) 32.7(4) 1_555 1_555 3_665 3_665 yes
O(1) Ag(1) C(9) O(4) 91.3(4) 1_555 1_555 1_555 1_555 yes
O(1) Ag(1) C(9) N(1) -50.9(2) 1_555 1_555 1_555 1_555 yes
O(1) Ag(1) C(9) C(8) 119.6(2) 1_555 1_555 1_555 1_555 yes
O(1) Ag(1) C(9) C(10) -32.5(4) 1_555 1_555 1_555 1_555 yes
O(1) Ag(1) C(15) N(2) -146.3(4) 1_555 1_555 3_665 3_665 yes
O(1) Ag(1) C(15) C(16) -176(1) 1_555 1_555 3_665 3_665 yes
O(1) O(2) Ag(1) O(3) 155.6(4) 1_555 1_555 1_555 1_555 yes
O(1) O(2) Ag(1) O(4) 101.4(2) 1_555 1_555 1_555 1_555 yes
O(1) O(2) Ag(1) O(7) -173.4(2) 1_555 1_555 1_555 4_554 yes
O(1) O(2) Ag(1) N(1) 29.0(3) 1_555 1_555 1_555 1_555 yes
O(1) O(2) Ag(1) N(2) -98.3(2) 1_555 1_555 1_555 3_665 yes
O(1) O(2) Ag(1) C(9) 88.5(2) 1_555 1_555 1_555 1_555 yes
O(1) O(2) Ag(1) C(15) -75.2(2) 1_555 1_555 1_555 3_665 yes
O(1) O(2) O(3) O(4) 24.2(4) 1_555 1_555 1_555 1_555 yes
O(1) O(2) O(3) C(5) -168(1) 1_555 1_555 1_555 1_555 yes
O(1) O(2) O(3) C(6) 178.7(8) 1_555 1_555 1_555 1_555 yes
O(1) O(2) O(3) C(7) 78.1(6) 1_555 1_555 1_555 1_555 yes
O(1) O(2) O(3) C(8) 35.4(6) 1_555 1_555 1_555 1_555 yes
O(1) O(2) C(3) C(2) -26.6(3) 1_555 1_555 1_555 1_555 yes
O(1) O(2) C(3) C(4) 120.0(9) 1_555 1_555 1_555 1_555 yes
O(1) O(2) C(4) C(3) -31.5(5) 1_555 1_555 1_555 1_555 yes
O(1) O(2) C(4) C(5) 164(1) 1_555 1_555 1_555 1_555 yes
O(1) O(2) C(5) O(3) 42(3) 1_555 1_555 1_555 1_555 yes
O(1) O(2) C(5) C(4) -121(4) 1_555 1_555 1_555 1_555 yes
O(1) O(2) C(5) C(6) 56(4) 1_555 1_555 1_555 1_555 yes
O(1) O(2) C(6) O(3) -1(1) 1_555 1_555 1_555 1_555 yes
O(1) O(2) C(6) C(5) -159(1) 1_555 1_555 1_555 1_555 yes
O(1) O(2) C(6) C(7) 29(1) 1_555 1_555 1_555 1_555 yes
O(1) N(1) Ag(1) O(2) -26.0(3) 1_555 1_555 1_555 1_555 yes
O(1) N(1) Ag(1) O(3) -100.8(2) 1_555 1_555 1_555 1_555 yes
O(1) N(1) Ag(1) O(4) -110.3(2) 1_555 1_555 1_555 1_555 yes
O(1) N(1) Ag(1) O(7) 171.0(1) 1_555 1_555 1_555 4_554 yes
O(1) N(1) Ag(1) N(2) 84.1(2) 1_555 1_555 1_555 3_665 yes
O(1) N(1) Ag(1) C(9) -126.7(2) 1_555 1_555 1_555 1_555 yes
O(1) N(1) Ag(1) C(15) 69.8(1) 1_555 1_555 1_555 3_665 yes
O(1) N(1) O(4) O(3) 44.3(2) 1_555 1_555 1_555 1_555 yes
O(1) N(1) O(4) C(7) 36.1(5) 1_555 1_555 1_555 1_555 yes
O(1) N(1) O(4) C(8) 117.8(9) 1_555 1_555 1_555 1_555 yes
O(1) N(1) O(4) C(9) -162.6(4) 1_555 1_555 1_555 1_555 yes
O(1) N(1) O(4) C(10) -124.9(4) 1_555 1_555 1_555 1_555 yes
O(1) N(1) C(1) C(2) 30.4(4) 1_555 1_555 1_555 1_555 yes
O(1) N(1) C(1) C(10) 103.5(4) 1_555 1_555 1_555 1_555 yes
O(1) N(1) C(1) C(11) -138.1(3) 1_555 1_555 1_555 1_555 yes
O(1) N(1) C(1) C(12) -106.2(3) 1_555 1_555 1_555 1_555 yes
O(1) N(1) C(2) C(1) -121.5(7) 1_555 1_555 1_555 1_555 yes
O(1) N(1) C(2) C(3) 17.4(4) 1_555 1_555 1_555 1_555 yes
O(1) N(1) C(2) C(10) 123.2(5) 1_555 1_555 1_555 1_555 yes
O(1) N(1) C(9) O(4) 18.7(4) 1_555 1_555 1_555 1_555 yes
O(1) N(1) C(9) C(8) 35.6(4) 1_555 1_555 1_555 1_555 yes
O(1) N(1) C(9) C(10) -99.1(5) 1_555 1_555 1_555 1_555 yes
O(1) N(1) C(10) O(4) 62.4(3) 1_555 1_555 1_555 1_555 yes
O(1) N(1) C(10) C(1) -57.2(4) 1_555 1_555 1_555 1_555 yes
O(1) N(1) C(10) C(2) -25.4(2) 1_555 1_555 1_555 1_555 yes
O(1) N(1) C(10) C(9) 95.2(5) 1_555 1_555 1_555 1_555 yes
O(1) N(1) C(10) C(11) -176.3(5) 1_555 1_555 1_555 1_555 yes
O(1) N(1) C(11) C(1) 54.2(4) 1_555 1_555 1_555 1_555 yes
O(1) N(1) C(11) C(10) 174.8(7) 1_555 1_555 1_555 1_555 yes
O(1) N(1) C(11) C(12) -18.8(8) 1_555 1_555 1_555 1_555 yes
O(1) N(1) C(11) C(13) 10.6(6) 1_555 1_555 1_555 1_555 yes
O(1) N(1) C(11) C(16) -49.6(6) 1_555 1_555 1_555 1_555 yes
O(1) N(1) C(12) N(2) -16.1(5) 1_555 1_555 1_555 1_555 yes
O(1) N(1) C(12) C(1) 53.0(3) 1_555 1_555 1_555 1_555 yes
O(1) N(1) C(12) C(11) 167.3(5) 1_555 1_555 1_555 1_555 yes
O(1) N(1) C(12) C(13) 59.0(4) 1_555 1_555 1_555 1_555 yes
O(1) N(1) C(12) C(14) 30.2(5) 1_555 1_555 1_555 1_555 yes
O(1) N(1) C(12) C(15) -60.0(4) 1_555 1_555 1_555 1_555 yes
O(1) N(1) C(12) C(16) -84.6(4) 1_555 1_555 1_555 1_555 yes
O(1) C(1) N(1) O(4) -44.5(4) 1_555 1_555 1_555 1_555 yes
O(1) C(1) N(1) C(2) -30.4(4) 1_555 1_555 1_555 1_555 yes
O(1) C(1) N(1) C(9) -80.3(6) 1_555 1_555 1_555 1_555 yes
O(1) C(1) N(1) C(10) -103.5(4) 1_555 1_555 1_555 1_555 yes
O(1) C(1) N(1) C(11) 138.1(3) 1_555 1_555 1_555 1_555 yes
O(1) C(1) N(1) C(12) 106.2(3) 1_555 1_555 1_555 1_555 yes
O(1) C(1) C(2) N(1) 64.5(7) 1_555 1_555 1_555 1_555 yes
O(1) C(1) C(2) C(3) -3.2(6) 1_555 1_555 1_555 1_555 yes
O(1) C(1) C(2) C(10) 97.9(5) 1_555 1_555 1_555 1_555 yes
O(1) C(1) C(10) O(4) 14.4(4) 1_555 1_555 1_555 1_555 yes
O(1) C(1) C(10) N(1) 83.1(5) 1_555 1_555 1_555 1_555 yes
O(1) C(1) C(10) C(2) -34.5(3) 1_555 1_555 1_555 1_555 yes
O(1) C(1) C(10) C(9) 39.4(8) 1_555 1_555 1_555 1_555 yes
O(1) C(1) C(10) C(11) 119.9(3) 1_555 1_555 1_555 1_555 yes
O(1) C(1) C(11) N(1) -51.7(4) 1_555 1_555 1_555 1_555 yes
O(1) C(1) C(11) C(10) -87.0(4) 1_555 1_555 1_555 1_555 yes
O(1) C(1) C(11) C(12) 65.5(5) 1_555 1_555 1_555 1_555 yes
O(1) C(1) C(11) C(13) 88.3(4) 1_555 1_555 1_555 1_555 yes
O(1) C(1) C(11) C(16) 39.3(5) 1_555 1_555 1_555 1_555 yes
O(1) C(1) C(12) N(1) -86.7(4) 1_555 1_555 1_555 1_555 yes
O(1) C(1) C(12) N(2) 52.1(4) 1_555 1_555 1_555 1_555 yes
O(1) C(1) C(12) C(11) -126.4(4) 1_555 1_555 1_555 1_555 yes
O(1) C(1) C(12) C(13) 98.5(4) 1_555 1_555 1_555 1_555 yes
O(1) C(1) C(12) C(14) 77.4(3) 1_555 1_555 1_555 1_555 yes
O(1) C(1) C(12) C(15) 13.8(5) 1_555 1_555 1_555 1_555 yes
O(1) C(1) C(12) C(16) -29.2(5) 1_555 1_555 1_555 1_555 yes
O(1) C(2) N(1) O(4) -70.0(4) 1_555 1_555 1_555 1_555 yes
O(1) C(2) N(1) C(1) 121.5(7) 1_555 1_555 1_555 1_555 yes
O(1) C(2) N(1) C(9) -91.7(4) 1_555 1_555 1_555 1_555 yes
O(1) C(2) N(1) C(10) -123.2(5) 1_555 1_555 1_555 1_555 yes
O(1) C(2) N(1) C(11) 104.0(6) 1_555 1_555 1_555 1_555 yes
O(1) C(2) N(1) C(12) 69.8(4) 1_555 1_555 1_555 1_555 yes
O(1) C(2) C(1) N(1) -64.5(7) 1_555 1_555 1_555 1_555 yes
O(1) C(2) C(1) C(10) -97.9(5) 1_555 1_555 1_555 1_555 yes
O(1) C(2) C(1) C(11) -51(1) 1_555 1_555 1_555 1_555 yes
O(1) C(2) C(1) C(12) -1.2(10) 1_555 1_555 1_555 1_555 yes
O(1) C(2) C(3) O(2) 52.8(7) 1_555 1_555 1_555 1_555 yes
O(1) C(2) C(3) C(4) 22(1) 1_555 1_555 1_555 1_555 yes
O(1) C(2) C(10) O(4) -35.3(4) 1_555 1_555 1_555 1_555 yes
O(1) C(2) C(10) N(1) 61.5(5) 1_555 1_555 1_555 1_555 yes
O(1) C(2) C(10) C(1) 100.4(5) 1_555 1_555 1_555 1_555 yes
O(1) C(2) C(10) C(9) -31.2(6) 1_555 1_555 1_555 1_555 yes
O(1) C(2) C(10) C(11) 78.3(4) 1_555 1_555 1_555 1_555 yes
O(1) C(3) O(2) O(3) 37.6(10) 1_555 1_555 1_555 1_555 yes
O(1) C(3) O(2) C(4) -120.0(9) 1_555 1_555 1_555 1_555 yes
O(1) C(3) O(2) C(5) -169(4) 1_555 1_555 1_555 1_555 yes
O(1) C(3) O(2) C(6) 74(1) 1_555 1_555 1_555 1_555 yes
O(1) C(3) C(2) N(1) -31.5(6) 1_555 1_555 1_555 1_555 yes
O(1) C(3) C(2) C(1) 5.3(9) 1_555 1_555 1_555 1_555 yes
O(1) C(3) C(2) C(10) -66.0(6) 1_555 1_555 1_555 1_555 yes
O(1) C(3) C(4) O(2) 66.6(10) 1_555 1_555 1_555 1_555 yes
O(1) C(3) C(4) C(5) 74.9(10) 1_555 1_555 1_555 1_555 yes
O(1) C(4) O(2) O(3) -43(3) 1_555 1_555 1_555 1_555 yes
O(1) C(4) O(2) C(3) 31.5(5) 1_555 1_555 1_555 1_555 yes
O(1) C(4) O(2) C(5) -164(1) 1_555 1_555 1_555 1_555 yes
O(1) C(4) O(2) C(6) -160(2) 1_555 1_555 1_555 1_555 yes
O(1) C(4) C(3) O(2) -66.6(10) 1_555 1_555 1_555 1_555 yes
O(1) C(4) C(3) C(2) -13.0(6) 1_555 1_555 1_555 1_555 yes
O(1) C(4) C(5) O(2) 17(1) 1_555 1_555 1_555 1_555 yes
O(1) C(4) C(5) O(3) -1.3(8) 1_555 1_555 1_555 1_555 yes
O(1) C(4) C(5) C(6) 12(1) 1_555 1_555 1_555 1_555 yes
O(2) Ag(1) O(1) N(1) 154.7(3) 1_555 1_555 1_555 1_555 yes
O(2) Ag(1) O(1) C(1) 161.5(4) 1_555 1_555 1_555 1_555 yes
O(2) Ag(1) O(1) C(2) 135.1(5) 1_555 1_555 1_555 1_555 yes
O(2) Ag(1) O(1) C(3) 4.9(6) 1_555 1_555 1_555 1_555 yes
O(2) Ag(1) O(1) C(4) -15.6(4) 1_555 1_555 1_555 1_555 yes
O(2) Ag(1) O(3) O(4) -115.9(3) 1_555 1_555 1_555 1_555 yes
O(2) Ag(1) O(3) C(5) 13.5(4) 1_555 1_555 1_555 1_555 yes
O(2) Ag(1) O(3) C(6) 19.3(7) 1_555 1_555 1_555 1_555 yes
O(2) Ag(1) O(3) C(7) -114.3(5) 1_555 1_555 1_555 1_555 yes
O(2) Ag(1) O(3) C(8) -133.8(4) 1_555 1_555 1_555 1_555 yes
O(2) Ag(1) O(4) O(3) 48.8(2) 1_555 1_555 1_555 1_555 yes
O(2) Ag(1) O(4) N(1) -123.8(2) 1_555 1_555 1_555 1_555 yes
O(2) Ag(1) O(4) C(7) 47.9(3) 1_555 1_555 1_555 1_555 yes
O(2) Ag(1) O(4) C(8) 81.0(5) 1_555 1_555 1_555 1_555 yes
O(2) Ag(1) O(4) C(9) -153.6(4) 1_555 1_555 1_555 1_555 yes
O(2) Ag(1) O(4) C(10) -122.2(2) 1_555 1_555 1_555 1_555 yes
O(2) Ag(1) N(1) O(4) 84.3(3) 1_555 1_555 1_555 1_555 yes
O(2) Ag(1) N(1) C(1) -37.4(4) 1_555 1_555 1_555 1_555 yes
O(2) Ag(1) N(1) C(2) -15.7(3) 1_555 1_555 1_555 1_555 yes
O(2) Ag(1) N(1) C(9) 100.7(3) 1_555 1_555 1_555 1_555 yes
O(2) Ag(1) N(1) C(10) 81.6(4) 1_555 1_555 1_555 1_555 yes
O(2) Ag(1) N(1) C(11) -159.5(4) 1_555 1_555 1_555 1_555 yes
O(2) Ag(1) N(1) C(12) -135.2(3) 1_555 1_555 1_555 1_555 yes
O(2) Ag(1) N(2) C(14) -98.7(4) 1_555 1_555 3_665 3_665 yes
O(2) Ag(1) N(2) C(15) 90.7(4) 1_555 1_555 3_665 3_665 yes
O(2) Ag(1) C(9) O(4) 30.1(4) 1_555 1_555 1_555 1_555 yes
O(2) Ag(1) C(9) N(1) -112.1(2) 1_555 1_555 1_555 1_555 yes
O(2) Ag(1) C(9) C(8) 58.5(3) 1_555 1_555 1_555 1_555 yes
O(2) Ag(1) C(9) C(10) -93.6(4) 1_555 1_555 1_555 1_555 yes
O(2) Ag(1) C(15) N(2) -88.1(4) 1_555 1_555 3_665 3_665 yes
O(2) Ag(1) C(15) C(16) -118(1) 1_555 1_555 3_665 3_665 yes
O(2) O(1) Ag(1) O(3) -21.6(3) 1_555 1_555 1_555 1_555 yes
O(2) O(1) Ag(1) O(4) -88.3(3) 1_555 1_555 1_555 1_555 yes
O(2) O(1) Ag(1) O(7) 154.4(8) 1_555 1_555 1_555 4_554 yes
O(2) O(1) Ag(1) N(1) -154.7(3) 1_555 1_555 1_555 1_555 yes
O(2) O(1) Ag(1) N(2) 83.0(3) 1_555 1_555 1_555 3_665 yes
O(2) O(1) Ag(1) C(9) -115.2(3) 1_555 1_555 1_555 1_555 yes
O(2) O(1) Ag(1) C(15) 95.6(3) 1_555 1_555 1_555 3_665 yes
O(2) O(1) N(1) O(4) -22.7(4) 1_555 1_555 1_555 1_555 yes
O(2) O(1) N(1) C(1) -167.8(5) 1_555 1_555 1_555 1_555 yes
O(2) O(1) N(1) C(2) -132.1(5) 1_555 1_555 1_555 1_555 yes
O(2) O(1) N(1) C(9) -31.7(4) 1_555 1_555 1_555 1_555 yes
O(2) O(1) N(1) C(10) -68.1(5) 1_555 1_555 1_555 1_555 yes
O(2) O(1) N(1) C(11) 117.3(6) 1_555 1_555 1_555 1_555 yes
O(2) O(1) N(1) C(12) 106.6(4) 1_555 1_555 1_555 1_555 yes
O(2) O(1) C(1) N(1) 19.0(7) 1_555 1_555 1_555 1_555 yes
O(2) O(1) C(1) C(2) -105.2(8) 1_555 1_555 1_555 1_555 yes
O(2) O(1) C(1) C(10) -15.4(7) 1_555 1_555 1_555 1_555 yes
O(2) O(1) C(1) C(11) 46.5(7) 1_555 1_555 1_555 1_555 yes
O(2) O(1) C(1) C(12) 74.0(6) 1_555 1_555 1_555 1_555 yes
O(2) O(1) C(2) N(1) 93.9(5) 1_555 1_555 1_555 1_555 yes
O(2) O(1) C(2) C(1) 122.7(5) 1_555 1_555 1_555 1_555 yes
O(2) O(1) C(2) C(3) -60.6(6) 1_555 1_555 1_555 1_555 yes
O(2) O(1) C(2) C(10) 69.6(6) 1_555 1_555 1_555 1_555 yes
O(2) O(1) C(3) C(2) 134.4(6) 1_555 1_555 1_555 1_555 yes
O(2) O(1) C(3) C(4) -31.3(6) 1_555 1_555 1_555 1_555 yes
O(2) O(1) C(4) C(3) 118(1) 1_555 1_555 1_555 1_555 yes
O(2) O(1) C(4) C(5) -6.8(7) 1_555 1_555 1_555 1_555 yes
O(2) O(3) Ag(1) O(4) 115.9(3) 1_555 1_555 1_555 1_555 yes
O(2) O(3) Ag(1) O(7) -157.0(3) 1_555 1_555 1_555 4_554 yes
O(2) O(3) Ag(1) N(1) 105.8(4) 1_555 1_555 1_555 1_555 yes
O(2) O(3) Ag(1) N(2) -78.4(3) 1_555 1_555 1_555 3_665 yes
O(2) O(3) Ag(1) C(9) 125.6(3) 1_555 1_555 1_555 1_555 yes
O(2) O(3) Ag(1) C(15) -63.6(3) 1_555 1_555 1_555 3_665 yes
O(2) O(3) O(4) N(1) -47.9(3) 1_555 1_555 1_555 1_555 yes
O(2) O(3) O(4) C(7) 123.4(5) 1_555 1_555 1_555 1_555 yes
O(2) O(3) O(4) C(8) 161.2(5) 1_555 1_555 1_555 1_555 yes
O(2) O(3) O(4) C(9) -122.6(9) 1_555 1_555 1_555 1_555 yes
O(2) O(3) O(4) C(10) -37.8(5) 1_555 1_555 1_555 1_555 yes
O(2) O(3) C(5) C(4) 8.1(7) 1_555 1_555 1_555 1_555 yes
O(2) O(3) C(5) C(6) -160(1) 1_555 1_555 1_555 1_555 yes
O(2) O(3) C(6) C(5) 9.9(7) 1_555 1_555 1_555 1_555 yes
O(2) O(3) C(6) C(7) -111.4(6) 1_555 1_555 1_555 1_555 yes
O(2) O(3) C(7) O(4) -73.0(4) 1_555 1_555 1_555 1_555 yes
O(2) O(3) C(7) C(6) 65.9(5) 1_555 1_555 1_555 1_555 yes
O(2) O(3) C(7) C(8) -104.8(5) 1_555 1_555 1_555 1_555 yes
O(2) O(3) C(8) O(4) -22.3(5) 1_555 1_555 1_555 1_555 yes
O(2) O(3) C(8) C(7) 97.6(6) 1_555 1_555 1_555 1_555 yes
O(2) O(3) C(8) C(9) -37.9(6) 1_555 1_555 1_555 1_555 yes
O(2) C(3) O(1) N(1) -75(1) 1_555 1_555 1_555 1_555 yes
O(2) C(3) O(1) C(1) -138.2(8) 1_555 1_555 1_555 1_555 yes
O(2) C(3) O(1) C(2) -134.4(6) 1_555 1_555 1_555 1_555 yes
O(2) C(3) O(1) C(4) 31.3(6) 1_555 1_555 1_555 1_555 yes
O(2) C(3) C(2) N(1) 21.3(8) 1_555 1_555 1_555 1_555 yes
O(2) C(3) C(2) C(1) 58(1) 1_555 1_555 1_555 1_555 yes
O(2) C(3) C(2) C(10) -13.2(8) 1_555 1_555 1_555 1_555 yes
O(2) C(3) C(4) C(5) 8.2(6) 1_555 1_555 1_555 1_555 yes
O(2) C(4) O(1) N(1) 17.4(10) 1_555 1_555 1_555 1_555 yes
O(2) C(4) O(1) C(1) 5(3) 1_555 1_555 1_555 1_555 yes
O(2) C(4) O(1) C(2) -95.4(10) 1_555 1_555 1_555 1_555 yes
O(2) C(4) O(1) C(3) -118(1) 1_555 1_555 1_555 1_555 yes
O(2) C(4) C(3) C(2) 53(1) 1_555 1_555 1_555 1_555 yes
O(2) C(4) C(5) O(3) -18(1) 1_555 1_555 1_555 1_555 yes
O(2) C(4) C(5) C(6) -4(1) 1_555 1_555 1_555 1_555 yes
O(2) C(5) O(3) O(4) 14.8(10) 1_555 1_555 1_555 1_555 yes
O(2) C(5) O(3) C(6) 160(1) 1_555 1_555 1_555 1_555 yes
O(2) C(5) O(3) C(7) 83.6(10) 1_555 1_555 1_555 1_555 yes
O(2) C(5) O(3) C(8) 37(1) 1_555 1_555 1_555 1_555 yes
O(2) C(5) C(4) C(3) -20(1) 1_555 1_555 1_555 1_555 yes
O(2) C(5) C(6) O(3) -24(1) 1_555 1_555 1_555 1_555 yes
O(2) C(5) C(6) C(7) 10(1) 1_555 1_555 1_555 1_555 yes
O(2) C(6) O(3) O(4) 45.2(10) 1_555 1_555 1_555 1_555 yes
O(2) C(6) O(3) C(5) -9.9(7) 1_555 1_555 1_555 1_555 yes
O(2) C(6) O(3) C(7) 111.4(6) 1_555 1_555 1_555 1_555 yes
O(2) C(6) O(3) C(8) 100.6(9) 1_555 1_555 1_555 1_555 yes
O(2) C(6) C(5) O(3) 24(1) 1_555 1_555 1_555 1_555 yes
O(2) C(6) C(5) C(4) 2(1) 1_555 1_555 1_555 1_555 yes
O(2) C(6) C(7) O(3) -71.8(6) 1_555 1_555 1_555 1_555 yes
O(2) C(6) C(7) O(4) -24.4(6) 1_555 1_555 1_555 1_555 yes
O(2) C(6) C(7) C(8) -57.3(10) 1_555 1_555 1_555 1_555 yes
O(3) Ag(1) O(1) N(1) 133.1(1) 1_555 1_555 1_555 1_555 yes
O(3) Ag(1) O(1) C(1) 139.9(2) 1_555 1_555 1_555 1_555 yes
O(3) Ag(1) O(1) C(2) 113.4(4) 1_555 1_555 1_555 1_555 yes
O(3) Ag(1) O(1) C(3) -16.8(6) 1_555 1_555 1_555 1_555 yes
O(3) Ag(1) O(1) C(4) -37.2(3) 1_555 1_555 1_555 1_555 yes
O(3) Ag(1) O(2) C(3) 153.0(6) 1_555 1_555 1_555 1_555 yes
O(3) Ag(1) O(2) C(4) -174.9(10) 1_555 1_555 1_555 1_555 yes
O(3) Ag(1) O(2) C(5) -29.0(8) 1_555 1_555 1_555 1_555 yes
O(3) Ag(1) O(2) C(6) -10.0(3) 1_555 1_555 1_555 1_555 yes
O(3) Ag(1) O(4) N(1) -172.7(2) 1_555 1_555 1_555 1_555 yes
O(3) Ag(1) O(4) C(7) -0.9(2) 1_555 1_555 1_555 1_555 yes
O(3) Ag(1) O(4) C(8) 32.2(4) 1_555 1_555 1_555 1_555 yes
O(3) Ag(1) O(4) C(9) 157.5(4) 1_555 1_555 1_555 1_555 yes
O(3) Ag(1) O(4) C(10) -171.0(2) 1_555 1_555 1_555 1_555 yes
O(3) Ag(1) N(1) O(4) 9.5(2) 1_555 1_555 1_555 1_555 yes
O(3) Ag(1) N(1) C(1) -112.2(3) 1_555 1_555 1_555 1_555 yes
O(3) Ag(1) N(1) C(2) -90.5(2) 1_555 1_555 1_555 1_555 yes
O(3) Ag(1) N(1) C(9) 26.0(3) 1_555 1_555 1_555 1_555 yes
O(3) Ag(1) N(1) C(10) 6.8(4) 1_555 1_555 1_555 1_555 yes
O(3) Ag(1) N(1) C(11) 125.7(3) 1_555 1_555 1_555 1_555 yes
O(3) Ag(1) N(1) C(12) 150.1(2) 1_555 1_555 1_555 1_555 yes
O(3) Ag(1) N(2) C(14) -43.8(4) 1_555 1_555 3_665 3_665 yes
O(3) Ag(1) N(2) C(15) 145.6(3) 1_555 1_555 3_665 3_665 yes
O(3) Ag(1) C(9) O(4) -20.1(3) 1_555 1_555 1_555 1_555 yes
O(3) Ag(1) C(9) N(1) -162.3(2) 1_555 1_555 1_555 1_555 yes
O(3) Ag(1) C(9) C(8) 8.3(2) 1_555 1_555 1_555 1_555 yes
O(3) Ag(1) C(9) C(10) -143.9(3) 1_555 1_555 1_555 1_555 yes
O(3) Ag(1) C(15) N(2) -39.7(4) 1_555 1_555 3_665 3_665 yes
O(3) Ag(1) C(15) C(16) -70(1) 1_555 1_555 3_665 3_665 yes
O(3) O(2) Ag(1) O(4) -54.3(2) 1_555 1_555 1_555 1_555 yes
O(3) O(2) Ag(1) O(7) 30.9(4) 1_555 1_555 1_555 4_554 yes
O(3) O(2) Ag(1) N(1) -126.7(2) 1_555 1_555 1_555 1_555 yes
O(3) O(2) Ag(1) N(2) 106.0(2) 1_555 1_555 1_555 3_665 yes
O(3) O(2) Ag(1) C(9) -67.1(3) 1_555 1_555 1_555 1_555 yes
O(3) O(2) Ag(1) C(15) 129.2(2) 1_555 1_555 1_555 3_665 yes
O(3) O(2) O(1) N(1) -0.3(6) 1_555 1_555 1_555 1_555 yes
O(3) O(2) O(1) C(1) -10.6(9) 1_555 1_555 1_555 1_555 yes
O(3) O(2) O(1) C(2) -70.2(7) 1_555 1_555 1_555 1_555 yes
O(3) O(2) O(1) C(3) -153.2(8) 1_555 1_555 1_555 1_555 yes
O(3) O(2) O(1) C(4) 168(1) 1_555 1_555 1_555 1_555 yes
O(3) O(2) C(3) C(2) 10(1) 1_555 1_555 1_555 1_555 yes
O(3) O(2) C(3) C(4) 157(1) 1_555 1_555 1_555 1_555 yes
O(3) O(2) C(4) C(3) -75(3) 1_555 1_555 1_555 1_555 yes
O(3) O(2) C(4) C(5) 120(4) 1_555 1_555 1_555 1_555 yes
O(3) O(2) C(5) C(4) -163(1) 1_555 1_555 1_555 1_555 yes
O(3) O(2) C(5) C(6) 13.4(9) 1_555 1_555 1_555 1_555 yes
O(3) O(2) C(6) C(5) -157(1) 1_555 1_555 1_555 1_555 yes
O(3) O(2) C(6) C(7) 31.2(3) 1_555 1_555 1_555 1_555 yes
O(3) O(4) Ag(1) O(7) -82.5(2) 1_555 1_555 1_555 4_554 yes
O(3) O(4) Ag(1) N(1) 172.7(2) 1_555 1_555 1_555 1_555 yes
O(3) O(4) Ag(1) N(2) -46.0(4) 1_555 1_555 1_555 3_665 yes
O(3) O(4) Ag(1) C(9) -157.5(4) 1_555 1_555 1_555 1_555 yes
O(3) O(4) Ag(1) C(15) 174(1) 1_555 1_555 1_555 3_665 yes
O(3) O(4) N(1) C(1) 78.5(4) 1_555 1_555 1_555 1_555 yes
O(3) O(4) N(1) C(2) 70.8(3) 1_555 1_555 1_555 1_555 yes
O(3) O(4) N(1) C(9) -153.0(4) 1_555 1_555 1_555 1_555 yes
O(3) O(4) N(1) C(10) 169.2(4) 1_555 1_555 1_555 1_555 yes
O(3) O(4) N(1) C(11) -104.5(4) 1_555 1_555 1_555 1_555 yes
O(3) O(4) N(1) C(12) -62.6(3) 1_555 1_555 1_555 1_555 yes
O(3) O(4) C(7) C(6) -24.2(4) 1_555 1_555 1_555 1_555 yes
O(3) O(4) C(7) C(8) 120.7(6) 1_555 1_555 1_555 1_555 yes
O(3) O(4) C(8) C(7) -30.8(3) 1_555 1_555 1_555 1_555 yes
O(3) O(4) C(8) C(9) 154.8(4) 1_555 1_555 1_555 1_555 yes
O(3) O(4) C(9) N(1) 88.5(8) 1_555 1_555 1_555 1_555 yes
O(3) O(4) C(9) C(8) -64.0(8) 1_555 1_555 1_555 1_555 yes
O(3) O(4) C(9) C(10) 118.9(8) 1_555 1_555 1_555 1_555 yes
O(3) O(4) C(10) N(1) -18.0(6) 1_555 1_555 1_555 1_555 yes
O(3) O(4) C(10) C(1) 14.2(6) 1_555 1_555 1_555 1_555 yes
O(3) O(4) C(10) C(2) 35.3(5) 1_555 1_555 1_555 1_555 yes
O(3) O(4) C(10) C(9) -139.1(6) 1_555 1_555 1_555 1_555 yes
O(3) O(4) C(10) C(11) -51.6(6) 1_555 1_555 1_555 1_555 yes
O(3) C(5) O(2) C(3) -158(3) 1_555 1_555 1_555 1_555 yes
O(3) C(5) O(2) C(4) 163(1) 1_555 1_555 1_555 1_555 yes
O(3) C(5) O(2) C(6) -13.4(9) 1_555 1_555 1_555 1_555 yes
O(3) C(5) C(4) C(3) -38(1) 1_555 1_555 1_555 1_555 yes
O(3) C(5) C(6) C(7) 35.1(4) 1_555 1_555 1_555 1_555 yes
O(3) C(6) O(2) C(3) -53(1) 1_555 1_555 1_555 1_555 yes
O(3) C(6) O(2) C(4) 151(2) 1_555 1_555 1_555 1_555 yes
O(3) C(6) O(2) C(5) 157(1) 1_555 1_555 1_555 1_555 yes
O(3) C(6) C(5) C(4) -21(2) 1_555 1_555 1_555 1_555 yes
O(3) C(6) C(7) O(4) 47.5(6) 1_555 1_555 1_555 1_555 yes
O(3) C(6) C(7) C(8) 14.5(9) 1_555 1_555 1_555 1_555 yes
O(3) C(7) O(4) N(1) 14.6(7) 1_555 1_555 1_555 1_555 yes
O(3) C(7) O(4) C(8) -120.7(6) 1_555 1_555 1_555 1_555 yes
O(3) C(7) O(4) C(9) -131.3(8) 1_555 1_555 1_555 1_555 yes
O(3) C(7) O(4) C(10) 85(1) 1_555 1_555 1_555 1_555 yes
O(3) C(7) C(6) C(5) -76.4(9) 1_555 1_555 1_555 1_555 yes
O(3) C(7) C(8) O(4) 65.5(6) 1_555 1_555 1_555 1_555 yes
O(3) C(7) C(8) C(9) 70.3(8) 1_555 1_555 1_555 1_555 yes
O(3) C(8) O(4) N(1) -88.5(9) 1_555 1_555 1_555 1_555 yes
O(3) C(8) O(4) C(7) 30.8(3) 1_555 1_555 1_555 1_555 yes
O(3) C(8) O(4) C(9) -154.8(4) 1_555 1_555 1_555 1_555 yes
O(3) C(8) O(4) C(10) -158.6(6) 1_555 1_555 1_555 1_555 yes
O(3) C(8) C(7) O(4) -65.5(6) 1_555 1_555 1_555 1_555 yes
O(3) C(8) C(7) C(6) -8.5(5) 1_555 1_555 1_555 1_555 yes
O(3) C(8) C(9) O(4) 29.8(5) 1_555 1_555 1_555 1_555 yes
O(3) C(8) C(9) N(1) -2.9(6) 1_555 1_555 1_555 1_555 yes
O(3) C(8) C(9) C(10) 34.1(8) 1_555 1_555 1_555 1_555 yes
O(4) Ag(1) O(1) N(1) 66.4(1) 1_555 1_555 1_555 1_555 yes
O(4) Ag(1) O(1) C(1) 73.1(2) 1_555 1_555 1_555 1_555 yes
O(4) Ag(1) O(1) C(2) 46.7(4) 1_555 1_555 1_555 1_555 yes
O(4) Ag(1) O(1) C(3) -83.5(5) 1_555 1_555 1_555 1_555 yes
O(4) Ag(1) O(1) C(4) -103.9(3) 1_555 1_555 1_555 1_555 yes
O(4) Ag(1) O(2) C(3) 98.8(4) 1_555 1_555 1_555 1_555 yes
O(4) Ag(1) O(2) C(4) 130.8(8) 1_555 1_555 1_555 1_555 yes
O(4) Ag(1) O(2) C(5) -83.3(10) 1_555 1_555 1_555 1_555 yes
O(4) Ag(1) O(2) C(6) -64.3(4) 1_555 1_555 1_555 1_555 yes
O(4) Ag(1) O(3) C(5) 129.4(3) 1_555 1_555 1_555 1_555 yes
O(4) Ag(1) O(3) C(6) 135.2(7) 1_555 1_555 1_555 1_555 yes
O(4) Ag(1) O(3) C(7) 1.7(4) 1_555 1_555 1_555 1_555 yes
O(4) Ag(1) O(3) C(8) -17.9(2) 1_555 1_555 1_555 1_555 yes
O(4) Ag(1) N(1) C(1) -121.7(3) 1_555 1_555 1_555 1_555 yes
O(4) Ag(1) N(1) C(2) -100.0(2) 1_555 1_555 1_555 1_555 yes
O(4) Ag(1) N(1) C(9) 16.4(2) 1_555 1_555 1_555 1_555 yes
O(4) Ag(1) N(1) C(10) -2.7(3) 1_555 1_555 1_555 1_555 yes
O(4) Ag(1) N(1) C(11) 116.2(3) 1_555 1_555 1_555 1_555 yes
O(4) Ag(1) N(1) C(12) 140.6(2) 1_555 1_555 1_555 1_555 yes
O(4) Ag(1) N(2) C(14) -2.5(7) 1_555 1_555 3_665 3_665 yes
O(4) Ag(1) N(2) C(15) -173.0(4) 1_555 1_555 3_665 3_665 yes
O(4) Ag(1) C(9) N(1) -142.2(4) 1_555 1_555 1_555 1_555 yes
O(4) Ag(1) C(9) C(8) 28.4(3) 1_555 1_555 1_555 1_555 yes
O(4) Ag(1) C(9) C(10) -123.8(5) 1_555 1_555 1_555 1_555 yes
O(4) Ag(1) C(15) N(2) 146(1) 1_555 1_555 3_665 3_665 yes
O(4) Ag(1) C(15) C(16) 115(1) 1_555 1_555 3_665 3_665 yes
O(4) O(3) Ag(1) O(7) 87.0(2) 1_555 1_555 1_555 4_554 yes
O(4) O(3) Ag(1) N(1) -10.1(2) 1_555 1_555 1_555 1_555 yes
O(4) O(3) Ag(1) N(2) 165.7(2) 1_555 1_555 1_555 3_665 yes
O(4) O(3) Ag(1) C(9) 9.7(2) 1_555 1_555 1_555 1_555 yes
O(4) O(3) Ag(1) C(15) -179.5(1) 1_555 1_555 1_555 3_665 yes
O(4) O(3) O(2) C(3) 4.7(8) 1_555 1_555 1_555 1_555 yes
O(4) O(3) O(2) C(4) 62(3) 1_555 1_555 1_555 1_555 yes
O(4) O(3) O(2) C(5) -167.0(9) 1_555 1_555 1_555 1_555 yes
O(4) O(3) O(2) C(6) -154.5(7) 1_555 1_555 1_555 1_555 yes
O(4) O(3) C(5) C(4) 22.9(7) 1_555 1_555 1_555 1_555 yes
O(4) O(3) C(5) C(6) -145.7(10) 1_555 1_555 1_555 1_555 yes
O(4) O(3) C(6) C(5) 55(1) 1_555 1_555 1_555 1_555 yes
O(4) O(3) C(6) C(7) -66.2(8) 1_555 1_555 1_555 1_555 yes
O(4) O(3) C(7) C(6) 138.9(5) 1_555 1_555 1_555 1_555 yes
O(4) O(3) C(7) C(8) -31.8(4) 1_555 1_555 1_555 1_555 yes
O(4) O(3) C(8) C(7) 119.9(6) 1_555 1_555 1_555 1_555 yes
O(4) O(3) C(8) C(9) -15.6(3) 1_555 1_555 1_555 1_555 yes
O(4) N(1) Ag(1) O(7) -78.7(1) 1_555 1_555 1_555 4_554 yes
O(4) N(1) Ag(1) N(2) -165.6(2) 1_555 1_555 1_555 3_665 yes
O(4) N(1) Ag(1) C(9) -16.4(2) 1_555 1_555 1_555 1_555 yes
O(4) N(1) Ag(1) C(15) -179.9(1) 1_555 1_555 1_555 3_665 yes
O(4) N(1) O(1) C(1) 145.1(4) 1_555 1_555 1_555 1_555 yes
O(4) N(1) O(1) C(2) 109.4(4) 1_555 1_555 1_555 1_555 yes
O(4) N(1) O(1) C(3) 38(1) 1_555 1_555 1_555 1_555 yes
O(4) N(1) O(1) C(4) -32.0(5) 1_555 1_555 1_555 1_555 yes
O(4) N(1) C(1) C(2) -14.1(7) 1_555 1_555 1_555 1_555 yes
O(4) N(1) C(1) C(10) 59.0(4) 1_555 1_555 1_555 1_555 yes
O(4) N(1) C(1) C(11) 177.4(6) 1_555 1_555 1_555 1_555 yes
O(4) N(1) C(1) C(12) -150.7(4) 1_555 1_555 1_555 1_555 yes
O(4) N(1) C(2) C(1) 168.6(6) 1_555 1_555 1_555 1_555 yes
O(4) N(1) C(2) C(3) -52.6(4) 1_555 1_555 1_555 1_555 yes
O(4) N(1) C(2) C(10) 53.2(3) 1_555 1_555 1_555 1_555 yes
O(4) N(1) C(9) C(8) 17.0(3) 1_555 1_555 1_555 1_555 yes
O(4) N(1) C(9) C(10) -117.8(7) 1_555 1_555 1_555 1_555 yes
O(4) N(1) C(10) C(1) -119.6(4) 1_555 1_555 1_555 1_555 yes
O(4) N(1) C(10) C(2) -87.8(3) 1_555 1_555 1_555 1_555 yes
O(4) N(1) C(10) C(9) 32.7(4) 1_555 1_555 1_555 1_555 yes
O(4) N(1) C(10) C(11) 121.3(4) 1_555 1_555 1_555 1_555 yes
O(4) N(1) C(11) C(1) -177.4(5) 1_555 1_555 1_555 1_555 yes
O(4) N(1) C(11) C(10) -56.9(4) 1_555 1_555 1_555 1_555 yes
O(4) N(1) C(11) C(12) 109.5(4) 1_555 1_555 1_555 1_555 yes
O(4) N(1) C(11) C(13) 138.9(3) 1_555 1_555 1_555 1_555 yes
O(4) N(1) C(11) C(16) 78.7(4) 1_555 1_555 1_555 1_555 yes
O(4) N(1) C(12) N(2) 80.1(5) 1_555 1_555 1_555 1_555 yes
O(4) N(1) C(12) C(1) 149.1(5) 1_555 1_555 1_555 1_555 yes
O(4) N(1) C(12) C(11) -96.6(5) 1_555 1_555 1_555 1_555 yes
O(4) N(1) C(12) C(13) 155.2(4) 1_555 1_555 1_555 1_555 yes
O(4) N(1) C(12) C(14) 126.3(4) 1_555 1_555 1_555 1_555 yes
O(4) N(1) C(12) C(15) 36.1(5) 1_555 1_555 1_555 1_555 yes
O(4) N(1) C(12) C(16) 11.6(5) 1_555 1_555 1_555 1_555 yes
O(4) C(7) O(3) C(5) -103.3(5) 1_555 1_555 1_555 1_555 yes
O(4) C(7) O(3) C(6) -138.9(5) 1_555 1_555 1_555 1_555 yes
O(4) C(7) O(3) C(8) 31.8(4) 1_555 1_555 1_555 1_555 yes
O(4) C(7) C(6) C(5) -28(1) 1_555 1_555 1_555 1_555 yes
O(4) C(7) C(8) C(9) 4.8(4) 1_555 1_555 1_555 1_555 yes
O(4) C(8) O(3) C(5) -40.5(8) 1_555 1_555 1_555 1_555 yes
O(4) C(8) O(3) C(6) -103.2(9) 1_555 1_555 1_555 1_555 yes
O(4) C(8) O(3) C(7) -119.9(6) 1_555 1_555 1_555 1_555 yes
O(4) C(8) C(7) C(6) 57.1(9) 1_555 1_555 1_555 1_555 yes
O(4) C(8) C(9) N(1) -32.6(5) 1_555 1_555 1_555 1_555 yes
O(4) C(8) C(9) C(10) 4.3(6) 1_555 1_555 1_555 1_555 yes
O(4) C(9) Ag(1) O(7) -100.4(4) 1_555 1_555 1_555 4_554 yes
O(4) C(9) Ag(1) N(1) 142.2(4) 1_555 1_555 1_555 1_555 yes
O(4) C(9) Ag(1) N(2) -134.1(4) 1_555 1_555 1_555 3_665 yes
O(4) C(9) Ag(1) C(15) 176.0(3) 1_555 1_555 1_555 3_665 yes
O(4) C(9) N(1) C(1) 76.3(7) 1_555 1_555 1_555 1_555 yes
O(4) C(9) N(1) C(2) 49.2(4) 1_555 1_555 1_555 1_555 yes
O(4) C(9) N(1) C(10) 117.8(7) 1_555 1_555 1_555 1_555 yes
O(4) C(9) N(1) C(11) -141.0(4) 1_555 1_555 1_555 1_555 yes
O(4) C(9) N(1) C(12) -111.5(4) 1_555 1_555 1_555 1_555 yes
O(4) C(9) C(8) C(7) -8.4(7) 1_555 1_555 1_555 1_555 yes
O(4) C(9) C(10) N(1) -67.7(6) 1_555 1_555 1_555 1_555 yes
O(4) C(9) C(10) C(1) -42.4(9) 1_555 1_555 1_555 1_555 yes
O(4) C(9) C(10) C(2) -7.0(6) 1_555 1_555 1_555 1_555 yes
O(4) C(9) C(10) C(11) -106.2(4) 1_555 1_555 1_555 1_555 yes
O(4) C(10) N(1) C(1) 119.6(4) 1_555 1_555 1_555 1_555 yes
O(4) C(10) N(1) C(2) 87.8(3) 1_555 1_555 1_555 1_555 yes
O(4) C(10) N(1) C(9) -32.7(4) 1_555 1_555 1_555 1_555 yes
O(4) C(10) N(1) C(11) -121.3(4) 1_555 1_555 1_555 1_555 yes
O(4) C(10) N(1) C(12) -109.8(5) 1_555 1_555 1_555 1_555 yes
O(4) C(10) C(1) N(1) -68.7(5) 1_555 1_555 1_555 1_555 yes
O(4) C(10) C(1) C(2) 48.8(5) 1_555 1_555 1_555 1_555 yes
O(4) C(10) C(1) C(11) -105.5(3) 1_555 1_555 1_555 1_555 yes
O(4) C(10) C(1) C(12) -92.6(3) 1_555 1_555 1_555 1_555 yes
O(4) C(10) C(2) N(1) -96.8(4) 1_555 1_555 1_555 1_555 yes
O(4) C(10) C(2) C(1) -135.8(5) 1_555 1_555 1_555 1_555 yes
O(4) C(10) C(2) C(3) -1.9(5) 1_555 1_555 1_555 1_555 yes
O(4) C(10) C(9) N(1) 67.7(6) 1_555 1_555 1_555 1_555 yes
O(4) C(10) C(9) C(8) -2.4(4) 1_555 1_555 1_555 1_555 yes
O(4) C(10) C(11) N(1) 67.9(4) 1_555 1_555 1_555 1_555 yes
O(4) C(10) C(11) C(1) 102.9(3) 1_555 1_555 1_555 1_555 yes
O(4) C(10) C(11) C(12) 44.1(9) 1_555 1_555 1_555 1_555 yes
O(4) C(10) C(11) C(13) 94.6(6) 1_555 1_555 1_555 1_555 yes
O(4) C(10) C(11) C(16) 5.4(5) 1_555 1_555 1_555 1_555 yes
O(5) S(1) F(1) O(6) 115.0(3) 1_555 1_555 1_555 1_555 yes
O(5) S(1) F(1) C(17) -134.5(8) 1_555 1_555 1_555 1_555 yes
O(5) S(1) F(2) O(7) -114.8(3) 1_555 1_555 1_555 1_555 yes
O(5) S(1) F(2) C(17) 116.6(6) 1_555 1_555 1_555 1_555 yes
O(5) S(1) F(3) O(6) 121.3(5) 1_555 1_555 1_555 1_555 yes
O(5) S(1) F(3) O(7) -124.3(4) 1_555 1_555 1_555 1_555 yes
O(5) S(1) F(3) C(17) -5.5(8) 1_555 1_555 1_555 1_555 yes
O(5) S(1) O(6) O(7) 136.3(4) 1_555 1_555 1_555 1_555 yes
O(5) S(1) O(6) C(17) -113.2(4) 1_555 1_555 1_555 1_555 yes
O(5) S(1) O(7) O(6) -136.5(4) 1_555 1_555 1_555 1_555 yes
O(5) S(1) O(7) C(17) 113.1(4) 1_555 1_555 1_555 1_555 yes
O(5) S(1) C(17) O(6) 120.7(4) 1_555 1_555 1_555 1_555 yes
O(5) S(1) C(17) O(7) -120.3(4) 1_555 1_555 1_555 1_555 yes
O(5) F(1) S(1) O(6) -115.0(3) 1_555 1_555 1_555 1_555 yes
O(5) F(1) S(1) O(7) 119.5(4) 1_555 1_555 1_555 1_555 yes
O(5) F(1) S(1) C(17) 134.5(8) 1_555 1_555 1_555 1_555 yes
O(5) F(1) F(2) O(7) -40.2(2) 1_555 1_555 1_555 1_555 yes
O(5) F(1) F(2) C(17) -67.2(5) 1_555 1_555 1_555 1_555 yes
O(5) F(1) F(3) O(6) -37.5(2) 1_555 1_555 1_555 1_555 yes
O(5) F(1) F(3) O(7) 7.3(3) 1_555 1_555 1_555 1_555 yes
O(5) F(1) F(3) C(17) 22.7(8) 1_555 1_555 1_555 1_555 yes
O(5) F(1) F(3) C(17) 121.8(6) 1_555 1_555 3_656 3_656 yes
O(5) F(1) O(6) O(7) 60.5(2) 1_555 1_555 1_555 1_555 yes
O(5) F(1) O(6) C(17) 84.0(5) 1_555 1_555 1_555 1_555 yes
O(5) F(1) C(17) O(6) -55.6(3) 1_555 1_555 1_555 1_555 yes
O(5) F(1) C(17) O(7) -10(1) 1_555 1_555 1_555 1_555 yes
O(5) F(2) S(1) O(6) -127.5(6) 1_555 1_555 1_555 1_555 yes
O(5) F(2) S(1) O(7) 114.8(3) 1_555 1_555 1_555 1_555 yes
O(5) F(2) S(1) C(17) -116.6(6) 1_555 1_555 1_555 1_555 yes
O(5) F(2) F(1) O(6) 44.3(2) 1_555 1_555 1_555 1_555 yes
O(5) F(2) F(1) C(17) 67.2(5) 1_555 1_555 1_555 1_555 yes
O(5) F(2) F(3) O(6) 6.2(3) 1_555 1_555 1_555 1_555 yes
O(5) F(2) F(3) O(7) 45.2(2) 1_555 1_555 1_555 1_555 yes
O(5) F(2) F(3) C(17) -22.9(6) 1_555 1_555 1_555 1_555 yes
O(5) F(2) O(7) O(6) -57.8(2) 1_555 1_555 1_555 1_555 yes
O(5) F(2) O(7) C(17) -70.2(4) 1_555 1_555 1_555 1_555 yes
O(5) F(2) C(17) O(6) 37.0(7) 1_555 1_555 1_555 1_555 yes
O(5) F(2) C(17) O(7) 55.8(2) 1_555 1_555 1_555 1_555 yes
O(5) O(6) S(1) O(7) -136.3(4) 1_555 1_555 1_555 1_555 yes
O(5) O(6) S(1) C(17) 113.2(4) 1_555 1_555 1_555 1_555 yes
O(5) O(6) F(1) C(17) -84.0(5) 1_555 1_555 1_555 1_555 yes
O(5) O(6) F(3) O(7) -58.6(2) 1_555 1_555 1_555 1_555 yes
O(5) O(6) F(3) C(17) 12.9(5) 1_555 1_555 1_555 1_555 yes
O(5) O(6) O(7) C(17) 73.3(3) 1_555 1_555 1_555 1_555 yes
O(5) O(6) C(17) O(7) -69.3(2) 1_555 1_555 1_555 1_555 yes
O(5) O(7) Ag(1) N(1) -91.7(5) 1_555 1_555 4_455 4_455 yes
O(5) O(7) S(1) O(6) 136.5(4) 1_555 1_555 1_555 1_555 yes
O(5) O(7) S(1) C(17) -113.1(4) 1_555 1_555 1_555 1_555 yes
O(5) O(7) F(2) C(17) 70.2(4) 1_555 1_555 1_555 1_555 yes
O(5) O(7) F(3) O(6) 58.1(3) 1_555 1_555 1_555 1_555 yes
O(5) O(7) F(3) C(17) -19.1(5) 1_555 1_555 1_555 1_555 yes
O(5) O(7) O(6) C(17) -73.3(3) 1_555 1_555 1_555 1_555 yes
O(5) O(7) C(17) O(6) 68.9(3) 1_555 1_555 1_555 1_555 yes
O(5) C(17) S(1) O(6) -120.7(4) 1_555 1_555 1_555 1_555 yes
O(5) C(17) S(1) O(7) 120.3(4) 1_555 1_555 1_555 1_555 yes
O(5) C(17) F(1) O(6) 55.6(3) 1_555 1_555 1_555 1_555 yes
O(5) C(17) F(2) O(7) -55.8(2) 1_555 1_555 1_555 1_555 yes
O(5) C(17) F(3) O(6) -22.2(9) 1_555 1_555 1_555 1_555 yes
O(5) C(17) F(3) O(7) 33.9(8) 1_555 1_555 1_555 1_555 yes
O(5) C(17) O(6) O(7) 69.3(2) 1_555 1_555 1_555 1_555 yes
O(5) C(17) O(7) O(6) -68.9(3) 1_555 1_555 1_555 1_555 yes
O(6) S(1) F(1) C(17) 110.5(8) 1_555 1_555 1_555 1_555 yes
O(6) S(1) F(2) O(7) 117.7(5) 1_555 1_555 1_555 1_555 yes
O(6) S(1) F(2) C(17) -10.8(9) 1_555 1_555 1_555 1_555 yes
O(6) S(1) F(3) O(7) 114.4(4) 1_555 1_555 1_555 1_555 yes
O(6) S(1) F(3) C(17) -126.8(8) 1_555 1_555 1_555 1_555 yes
O(6) S(1) O(5) O(7) -136.1(5) 1_555 1_555 1_555 1_555 yes
O(6) S(1) O(5) C(17) 112.1(5) 1_555 1_555 1_555 1_555 yes
O(6) S(1) O(7) C(17) -110.5(4) 1_555 1_555 1_555 1_555 yes
O(6) S(1) C(17) O(7) 119.0(4) 1_555 1_555 1_555 1_555 yes
O(6) F(1) S(1) O(7) -125.5(4) 1_555 1_555 1_555 1_555 yes
O(6) F(1) S(1) C(17) -110.5(8) 1_555 1_555 1_555 1_555 yes
O(6) F(1) F(2) O(7) 4.0(3) 1_555 1_555 1_555 1_555 yes
O(6) F(1) F(2) C(17) -23.0(5) 1_555 1_555 1_555 1_555 yes
O(6) F(1) F(3) O(7) 44.9(2) 1_555 1_555 1_555 1_555 yes
O(6) F(1) F(3) C(17) 60.2(8) 1_555 1_555 1_555 1_555 yes
O(6) F(1) F(3) C(17) 70.8(6) 1_555 1_555 3_656 3_656 yes
O(6) F(1) O(5) O(7) -58.5(3) 1_555 1_555 1_555 1_555 yes
O(6) F(1) O(5) C(17) -64.5(6) 1_555 1_555 1_555 1_555 yes
O(6) F(1) C(17) O(7) 44(1) 1_555 1_555 1_555 1_555 yes
O(6) F(3) S(1) O(7) -114.4(4) 1_555 1_555 1_555 1_555 yes
O(6) F(3) S(1) C(17) 126.8(8) 1_555 1_555 1_555 1_555 yes
O(6) F(3) F(1) C(17) -60.2(8) 1_555 1_555 1_555 1_555 yes
O(6) F(3) F(1) C(17) -71(1) 1_555 1_555 3_656 3_656 yes
O(6) F(3) F(2) O(7) -39.0(3) 1_555 1_555 1_555 1_555 yes
O(6) F(3) F(2) C(17) 29.1(6) 1_555 1_555 1_555 1_555 yes
O(6) F(3) O(7) C(17) 77.2(6) 1_555 1_555 1_555 1_555 yes
O(6) F(3) C(17) O(7) -56.2(3) 1_555 1_555 1_555 1_555 yes
O(6) O(5) S(1) O(7) 136.1(5) 1_555 1_555 1_555 1_555 yes
O(6) O(5) S(1) C(17) -112.1(5) 1_555 1_555 1_555 1_555 yes
O(6) O(5) F(1) C(17) 64.5(6) 1_555 1_555 1_555 1_555 yes
O(6) O(5) F(2) O(7) 57.3(3) 1_555 1_555 1_555 1_555 yes
O(6) O(5) F(2) C(17) -23.4(5) 1_555 1_555 1_555 1_555 yes
O(6) O(5) O(7) C(17) -71.3(3) 1_555 1_555 1_555 1_555 yes
O(6) O(5) C(17) O(7) 68.9(3) 1_555 1_555 1_555 1_555 yes
O(6) O(7) Ag(1) N(1) -9.0(3) 1_555 1_555 4_455 4_455 yes
O(6) O(7) S(1) C(17) 110.5(4) 1_555 1_555 1_555 1_555 yes
O(6) O(7) F(2) C(17) 12.3(5) 1_555 1_555 1_555 1_555 yes
O(6) O(7) F(3) C(17) -77.2(6) 1_555 1_555 1_555 1_555 yes
O(6) O(7) O(5) C(17) 71.3(3) 1_555 1_555 1_555 1_555 yes
O(6) C(17) S(1) O(7) -119.0(4) 1_555 1_555 1_555 1_555 yes
O(6) C(17) F(2) O(7) -18.8(8) 1_555 1_555 1_555 1_555 yes
O(6) C(17) F(3) O(7) 56.2(3) 1_555 1_555 1_555 1_555 yes
O(6) C(17) O(5) O(7) -68.9(3) 1_555 1_555 1_555 1_555 yes
O(7) Ag(1) N(1) C(1) -159.6(3) 1_555 4_455 4_455 4_455 yes
O(7) Ag(1) N(1) C(10) 81.5(3) 1_555 4_455 4_455 4_455 yes
O(7) Ag(1) N(1) C(11) -37.5(3) 1_555 4_455 4_455 4_455 yes
O(7) S(1) F(1) C(17) -15.0(9) 1_555 1_555 1_555 1_555 yes
O(7) S(1) F(2) C(17) -128.6(6) 1_555 1_555 1_555 1_555 yes
O(7) S(1) F(3) C(17) 118.8(7) 1_555 1_555 1_555 1_555 yes
O(7) S(1) O(5) C(17) -111.8(4) 1_555 1_555 1_555 1_555 yes
O(7) S(1) O(6) C(17) 110.4(4) 1_555 1_555 1_555 1_555 yes
O(7) F(2) S(1) C(17) 128.6(6) 1_555 1_555 1_555 1_555 yes
O(7) F(2) F(1) C(17) 27.0(5) 1_555 1_555 1_555 1_555 yes
O(7) F(2) F(3) C(17) -68.1(6) 1_555 1_555 1_555 1_555 yes
O(7) F(2) O(5) C(17) 80.7(5) 1_555 1_555 1_555 1_555 yes
O(7) F(3) S(1) C(17) -118.8(7) 1_555 1_555 1_555 1_555 yes
O(7) F(3) F(1) C(17) -15.4(8) 1_555 1_555 1_555 1_555 yes
O(7) F(3) F(1) C(17) -68(1) 1_555 1_555 3_656 3_656 yes
O(7) F(3) F(2) C(17) 68.1(6) 1_555 1_555 1_555 1_555 yes
O(7) F(3) O(6) C(17) -71.5(5) 1_555 1_555 1_555 1_555 yes
O(7) O(5) S(1) C(17) 111.8(4) 1_555 1_555 1_555 1_555 yes
O(7) O(5) F(1) C(17) 6.0(6) 1_555 1_555 1_555 1_555 yes
O(7) O(5) F(2) C(17) -80.7(5) 1_555 1_555 1_555 1_555 yes
O(7) O(5) O(6) C(17) 71.7(3) 1_555 1_555 1_555 1_555 yes
O(7) O(6) S(1) C(17) -110.4(4) 1_555 1_555 1_555 1_555 yes
O(7) O(6) F(1) C(17) -23.6(5) 1_555 1_555 1_555 1_555 yes
O(7) O(6) F(3) C(17) 71.5(5) 1_555 1_555 1_555 1_555 yes
O(7) O(6) O(5) C(17) -71.7(3) 1_555 1_555 1_555 1_555 yes
N(1) Ag(1) O(1) C(1) 6.8(2) 1_555 1_555 1_555 1_555 yes
N(1) Ag(1) O(1) C(2) -19.6(4) 1_555 1_555 1_555 1_555 yes
N(1) Ag(1) O(1) C(3) -149.8(6) 1_555 1_555 1_555 1_555 yes
N(1) Ag(1) O(1) C(4) -170.3(3) 1_555 1_555 1_555 1_555 yes
N(1) Ag(1) O(2) C(3) 26.4(5) 1_555 1_555 1_555 1_555 yes
N(1) Ag(1) O(2) C(4) 58.4(9) 1_555 1_555 1_555 1_555 yes
N(1) Ag(1) O(2) C(5) -155.6(9) 1_555 1_555 1_555 1_555 yes
N(1) Ag(1) O(2) C(6) -136.6(4) 1_555 1_555 1_555 1_555 yes
N(1) Ag(1) O(3) C(5) 119.3(3) 1_555 1_555 1_555 1_555 yes
N(1) Ag(1) O(3) C(6) 125.1(6) 1_555 1_555 1_555 1_555 yes
N(1) Ag(1) O(3) C(7) -8.4(5) 1_555 1_555 1_555 1_555 yes
N(1) Ag(1) O(3) C(8) -28.0(3) 1_555 1_555 1_555 1_555 yes
N(1) Ag(1) O(4) C(7) 171.7(2) 1_555 1_555 1_555 1_555 yes
N(1) Ag(1) O(4) C(8) -155.1(4) 1_555 1_555 1_555 1_555 yes
N(1) Ag(1) O(4) C(9) -29.8(3) 1_555 1_555 1_555 1_555 yes
N(1) Ag(1) O(4) C(10) 1.6(2) 1_555 1_555 1_555 1_555 yes
N(1) Ag(1) N(2) C(14) 132.7(4) 1_555 1_555 3_665 3_665 yes
N(1) Ag(1) N(2) C(15) -37.8(4) 1_555 1_555 3_665 3_665 yes
N(1) Ag(1) C(9) C(8) 170.6(3) 1_555 1_555 1_555 1_555 yes
N(1) Ag(1) C(9) C(10) 18.4(3) 1_555 1_555 1_555 1_555 yes
N(1) Ag(1) C(15) N(2) 147.8(3) 1_555 1_555 3_665 3_665 yes
N(1) Ag(1) C(15) C(16) 117(1) 1_555 1_555 3_665 3_665 yes
N(1) O(1) Ag(1) N(2) -122.3(1) 1_555 1_555 1_555 3_665 yes
N(1) O(1) Ag(1) C(9) 39.5(2) 1_555 1_555 1_555 1_555 yes
N(1) O(1) Ag(1) C(15) -109.7(1) 1_555 1_555 1_555 3_665 yes
N(1) O(1) O(2) C(3) 152.8(6) 1_555 1_555 1_555 1_555 yes
N(1) O(1) O(2) C(4) -168.7(6) 1_555 1_555 1_555 1_555 yes
N(1) O(1) O(2) C(5) -38(3) 1_555 1_555 1_555 1_555 yes
N(1) O(1) O(2) C(6) 0(1) 1_555 1_555 1_555 1_555 yes
N(1) O(1) C(1) C(2) -124.2(7) 1_555 1_555 1_555 1_555 yes
N(1) O(1) C(1) C(10) -34.4(3) 1_555 1_555 1_555 1_555 yes
N(1) O(1) C(1) C(11) 27.5(3) 1_555 1_555 1_555 1_555 yes
N(1) O(1) C(1) C(12) 55.0(3) 1_555 1_555 1_555 1_555 yes
N(1) O(1) C(2) C(1) 28.8(4) 1_555 1_555 1_555 1_555 yes
N(1) O(1) C(2) C(3) -154.5(5) 1_555 1_555 1_555 1_555 yes
N(1) O(1) C(2) C(10) -24.3(2) 1_555 1_555 1_555 1_555 yes
N(1) O(1) C(3) C(2) 59.2(10) 1_555 1_555 1_555 1_555 yes
N(1) O(1) C(3) C(4) -106(1) 1_555 1_555 1_555 1_555 yes
N(1) O(1) C(4) C(3) 136.3(8) 1_555 1_555 1_555 1_555 yes
N(1) O(1) C(4) C(5) 10.6(8) 1_555 1_555 1_555 1_555 yes
N(1) O(4) Ag(1) N(2) 141.4(4) 1_555 1_555 1_555 3_665 yes
N(1) O(4) Ag(1) C(9) 29.8(3) 1_555 1_555 1_555 1_555 yes
N(1) O(4) Ag(1) C(15) 1(1) 1_555 1_555 1_555 3_665 yes
N(1) O(4) O(3) C(5) -54.4(4) 1_555 1_555 1_555 1_555 yes
N(1) O(4) O(3) C(6) -85.2(8) 1_555 1_555 1_555 1_555 yes
N(1) O(4) O(3) C(7) -171.3(4) 1_555 1_555 1_555 1_555 yes
N(1) O(4) O(3) C(8) 151.0(4) 1_555 1_555 1_555 1_555 yes
N(1) O(4) C(7) C(6) -9.7(7) 1_555 1_555 1_555 1_555 yes
N(1) O(4) C(7) C(8) 135.2(6) 1_555 1_555 1_555 1_555 yes
N(1) O(4) C(8) C(7) -119.3(9) 1_555 1_555 1_555 1_555 yes
N(1) O(4) C(8) C(9) 66.3(9) 1_555 1_555 1_555 1_555 yes
N(1) O(4) C(9) C(8) -152.6(4) 1_555 1_555 1_555 1_555 yes
N(1) O(4) C(9) C(10) 30.4(3) 1_555 1_555 1_555 1_555 yes
N(1) O(4) C(10) C(1) 32.2(3) 1_555 1_555 1_555 1_555 yes
N(1) O(4) C(10) C(2) 53.3(3) 1_555 1_555 1_555 1_555 yes
N(1) O(4) C(10) C(9) -121.2(6) 1_555 1_555 1_555 1_555 yes
N(1) O(4) C(10) C(11) -33.6(3) 1_555 1_555 1_555 1_555 yes
N(1) C(1) O(1) C(2) 124.2(7) 1_555 1_555 1_555 1_555 yes
N(1) C(1) O(1) C(3) 130.0(9) 1_555 1_555 1_555 1_555 yes
N(1) C(1) O(1) C(4) 14(2) 1_555 1_555 1_555 1_555 yes
N(1) C(1) C(2) C(3) -67(1) 1_555 1_555 1_555 1_555 yes
N(1) C(1) C(2) C(10) 33.4(3) 1_555 1_555 1_555 1_555 yes
N(1) C(1) C(10) C(2) -117.6(6) 1_555 1_555 1_555 1_555 yes
N(1) C(1) C(10) C(9) -43.7(8) 1_555 1_555 1_555 1_555 yes
N(1) C(1) C(10) C(11) 36.7(4) 1_555 1_555 1_555 1_555 yes
N(1) C(1) C(11) C(10) -35.3(4) 1_555 1_555 1_555 1_555 yes
N(1) C(1) C(11) C(12) 117.2(5) 1_555 1_555 1_555 1_555 yes
N(1) C(1) C(11) C(13) 140.0(4) 1_555 1_555 1_555 1_555 yes
N(1) C(1) C(11) C(16) 91.1(5) 1_555 1_555 1_555 1_555 yes
N(1) C(1) C(12) N(2) 138.8(4) 1_555 1_555 1_555 1_555 yes
N(1) C(1) C(12) C(11) -39.7(4) 1_555 1_555 1_555 1_555 yes
N(1) C(1) C(12) C(13) -174.7(4) 1_555 1_555 1_555 1_555 yes
N(1) C(1) C(12) C(14) 164.2(4) 1_555 1_555 1_555 1_555 yes
N(1) C(1) C(12) C(15) 100.5(5) 1_555 1_555 1_555 1_555 yes
N(1) C(1) C(12) C(16) 57.5(5) 1_555 1_555 1_555 1_555 yes
N(1) C(2) O(1) C(1) -28.8(4) 1_555 1_555 1_555 1_555 yes
N(1) C(2) O(1) C(3) 154.5(5) 1_555 1_555 1_555 1_555 yes
N(1) C(2) O(1) C(4) 140.1(6) 1_555 1_555 1_555 1_555 yes
N(1) C(2) C(1) C(10) -33.4(3) 1_555 1_555 1_555 1_555 yes
N(1) C(2) C(1) C(11) 13.2(6) 1_555 1_555 1_555 1_555 yes
N(1) C(2) C(1) C(12) 63.3(6) 1_555 1_555 1_555 1_555 yes
N(1) C(2) C(3) C(4) -9(1) 1_555 1_555 1_555 1_555 yes
N(1) C(2) C(10) C(1) 38.9(4) 1_555 1_555 1_555 1_555 yes
N(1) C(2) C(10) C(9) -92.8(6) 1_555 1_555 1_555 1_555 yes
N(1) C(2) C(10) C(11) 16.8(3) 1_555 1_555 1_555 1_555 yes
N(1) C(9) Ag(1) N(2) 83.7(4) 1_555 1_555 1_555 3_665 yes
N(1) C(9) Ag(1) C(15) 33.8(4) 1_555 1_555 1_555 3_665 yes
N(1) C(9) O(4) C(7) 159.5(6) 1_555 1_555 1_555 1_555 yes
N(1) C(9) O(4) C(8) 152.6(4) 1_555 1_555 1_555 1_555 yes
N(1) C(9) O(4) C(10) -30.4(3) 1_555 1_555 1_555 1_555 yes
N(1) C(9) C(8) C(7) -41.0(9) 1_555 1_555 1_555 1_555 yes
N(1) C(9) C(10) C(1) 25.3(4) 1_555 1_555 1_555 1_555 yes
N(1) C(9) C(10) C(2) 60.7(4) 1_555 1_555 1_555 1_555 yes
N(1) C(9) C(10) C(11) -38.5(3) 1_555 1_555 1_555 1_555 yes
N(1) C(10) O(4) C(7) -87(1) 1_555 1_555 1_555 1_555 yes
N(1) C(10) O(4) C(8) 126.8(8) 1_555 1_555 1_555 1_555 yes
N(1) C(10) O(4) C(9) 121.2(6) 1_555 1_555 1_555 1_555 yes
N(1) C(10) C(1) C(2) 117.6(6) 1_555 1_555 1_555 1_555 yes
N(1) C(10) C(1) C(11) -36.7(4) 1_555 1_555 1_555 1_555 yes
N(1) C(10) C(1) C(12) -23.8(4) 1_555 1_555 1_555 1_555 yes
N(1) C(10) C(2) C(1) -38.9(4) 1_555 1_555 1_555 1_555 yes
N(1) C(10) C(2) C(3) 94.9(5) 1_555 1_555 1_555 1_555 yes
N(1) C(10) C(9) C(8) -70.2(8) 1_555 1_555 1_555 1_555 yes
N(1) C(10) C(11) C(1) 34.9(4) 1_555 1_555 1_555 1_555 yes
N(1) C(10) C(11) C(12) -23.8(8) 1_555 1_555 1_555 1_555 yes
N(1) C(10) C(11) C(13) 26.7(6) 1_555 1_555 1_555 1_555 yes
N(1) C(10) C(11) C(16) -62.5(5) 1_555 1_555 1_555 1_555 yes
N(1) C(11) C(1) C(2) -20.8(9) 1_555 1_555 1_555 1_555 yes
N(1) C(11) C(1) C(10) 35.3(4) 1_555 1_555 1_555 1_555 yes
N(1) C(11) C(1) C(12) -117.2(5) 1_555 1_555 1_555 1_555 yes
N(1) C(11) C(10) C(1) -34.9(4) 1_555 1_555 1_555 1_555 yes
N(1) C(11) C(10) C(2) -23.0(4) 1_555 1_555 1_555 1_555 yes
N(1) C(11) C(10) C(9) 105.5(6) 1_555 1_555 1_555 1_555 yes
N(1) C(11) C(12) N(2) -107(10) 1_555 1_555 1_555 1_555 yes
N(1) C(11) C(12) C(1) 34.3(3) 1_555 1_555 1_555 1_555 yes
N(1) C(11) C(12) C(13) 92.3(6) 1_555 1_555 1_555 1_555 yes
N(1) C(11) C(12) C(14) 92.0(9) 1_555 1_555 1_555 1_555 yes
N(1) C(11) C(12) C(15) -91.1(8) 1_555 1_555 1_555 1_555 yes
N(1) C(11) C(12) C(16) -89.1(6) 1_555 1_555 1_555 1_555 yes
N(1) C(11) C(13) N(2) -100.2(4) 1_555 1_555 1_555 1_555 yes
N(1) C(11) C(13) C(12) -99.3(6) 1_555 1_555 1_555 1_555 yes
N(1) C(11) C(13) C(14) -98.8(9) 1_555 1_555 1_555 1_555 yes
N(1) C(11) C(13) C(15) -100.8(4) 1_555 1_555 1_555 1_555 yes
N(1) C(11) C(13) C(16) -100.1(4) 1_555 1_555 1_555 1_555 yes
N(1) C(11) C(16) N(2) 103.5(4) 1_555 1_555 1_555 1_555 yes
N(1) C(11) C(16) C(12) 102.7(6) 1_555 1_555 1_555 1_555 yes
N(1) C(11) C(16) C(13) 103.4(4) 1_555 1_555 1_555 1_555 yes
N(1) C(11) C(16) C(14) 103.1(4) 1_555 1_555 1_555 1_555 yes
N(1) C(11) C(16) C(15) 106.3(8) 1_555 1_555 1_555 1_555 yes
N(1) C(12) N(2) C(13) 94.7(6) 1_555 1_555 1_555 1_555 yes
N(1) C(12) N(2) C(14) 93.6(5) 1_555 1_555 1_555 1_555 yes
N(1) C(12) N(2) C(15) -87.3(5) 1_555 1_555 1_555 1_555 yes
N(1) C(12) N(2) C(16) -85.9(5) 1_555 1_555 1_555 1_555 yes
N(1) C(12) C(1) C(2) -86.0(7) 1_555 1_555 1_555 1_555 yes
N(1) C(12) C(1) C(10) 16.3(3) 1_555 1_555 1_555 1_555 yes
N(1) C(12) C(1) C(11) 39.7(4) 1_555 1_555 1_555 1_555 yes
N(1) C(12) C(11) C(1) -34.3(3) 1_555 1_555 1_555 1_555 yes
N(1) C(12) C(11) C(10) 15.0(5) 1_555 1_555 1_555 1_555 yes
N(1) C(12) C(11) C(13) -92.3(6) 1_555 1_555 1_555 1_555 yes
N(1) C(12) C(11) C(16) 89.1(6) 1_555 1_555 1_555 1_555 yes
N(1) C(12) C(13) N(2) -142.2(3) 1_555 1_555 1_555 1_555 yes
N(1) C(12) C(13) C(11) 38.5(4) 1_555 1_555 1_555 1_555 yes
N(1) C(12) C(13) C(14) -141.2(5) 1_555 1_555 1_555 1_555 yes
N(1) C(12) C(13) C(15) -143.2(4) 1_555 1_555 1_555 1_555 yes
N(1) C(12) C(13) C(16) -142.8(6) 1_555 1_555 1_555 1_555 yes
N(1) C(12) C(14) N(2) -124.4(4) 1_555 1_555 1_555 1_555 yes
N(1) C(12) C(14) C(13) 57.5(7) 1_555 1_555 1_555 1_555 yes
N(1) C(12) C(14) C(15) -124.9(4) 1_555 1_555 1_555 1_555 yes
N(1) C(12) C(14) C(16) -124.0(5) 1_555 1_555 1_555 1_555 yes
N(1) C(12) C(15) N(2) 128.2(4) 1_555 1_555 1_555 1_555 yes
N(1) C(12) C(15) C(13) 129.9(5) 1_555 1_555 1_555 1_555 yes
N(1) C(12) C(15) C(14) 128.7(4) 1_555 1_555 1_555 1_555 yes
N(1) C(12) C(15) C(16) -49.5(6) 1_555 1_555 1_555 1_555 yes
N(1) C(12) C(16) N(2) 143.9(2) 1_555 1_555 1_555 1_555 yes
N(1) C(12) C(16) C(11) -36.8(3) 1_555 1_555 1_555 1_555 yes
N(1) C(12) C(16) C(13) 144.5(6) 1_555 1_555 1_555 1_555 yes
N(1) C(12) C(16) C(14) 143.7(3) 1_555 1_555 1_555 1_555 yes
N(1) C(12) C(16) C(15) 145.2(4) 1_555 1_555 1_555 1_555 yes
N(2) Ag(1) N(1) C(1) -72.7(4) 1_555 3_665 3_665 3_665 yes
N(2) Ag(1) N(1) C(10) 168.3(3) 1_555 3_665 3_665 3_665 yes
N(2) Ag(1) N(1) C(11) 49.4(4) 1_555 3_665 3_665 3_665 yes
N(2) C(12) N(1) C(1) -69.1(6) 1_555 1_555 1_555 1_555 yes
N(2) C(12) N(1) C(2) -43.6(6) 1_555 1_555 1_555 1_555 yes
N(2) C(12) N(1) C(9) 116.1(5) 1_555 1_555 1_555 1_555 yes
N(2) C(12) N(1) C(10) 156.5(5) 1_555 1_555 1_555 1_555 yes
N(2) C(12) N(1) C(11) 176.7(7) 1_555 1_555 1_555 1_555 yes
N(2) C(12) C(1) C(2) 52.8(8) 1_555 1_555 1_555 1_555 yes
N(2) C(12) C(1) C(10) 155.1(3) 1_555 1_555 1_555 1_555 yes
N(2) C(12) C(1) C(11) 178.5(5) 1_555 1_555 1_555 1_555 yes
N(2) C(12) C(11) C(1) -141(10) 1_555 1_555 1_555 1_555 yes
N(2) C(12) C(11) C(10) -92(10) 1_555 1_555 1_555 1_555 yes
N(2) C(12) C(11) C(13) 160(11) 1_555 1_555 1_555 1_555 yes
N(2) C(12) C(11) C(16) -18(10) 1_555 1_555 1_555 1_555 yes
N(2) C(12) C(13) C(11) -179.3(4) 1_555 1_555 1_555 1_555 yes
N(2) C(12) C(13) C(14) 1.0(4) 1_555 1_555 1_555 1_555 yes
N(2) C(12) C(13) C(15) -0.9(2) 1_555 1_555 1_555 1_555 yes
N(2) C(12) C(13) C(16) -0.6(5) 1_555 1_555 1_555 1_555 yes
N(2) C(12) C(14) C(13) -178.1(7) 1_555 1_555 1_555 1_555 yes
N(2) C(12) C(14) C(15) -0.5(3) 1_555 1_555 1_555 1_555 yes
N(2) C(12) C(14) C(16) 0.4(4) 1_555 1_555 1_555 1_555 yes
N(2) C(12) C(15) C(13) 1.7(4) 1_555 1_555 1_555 1_555 yes
N(2) C(12) C(15) C(14) 0.5(3) 1_555 1_555 1_555 1_555 yes
N(2) C(12) C(15) C(16) -177.6(6) 1_555 1_555 1_555 1_555 yes
N(2) C(12) C(16) C(11) 179.3(4) 1_555 1_555 1_555 1_555 yes
N(2) C(12) C(16) C(13) 0.6(5) 1_555 1_555 1_555 1_555 yes
N(2) C(12) C(16) C(14) -0.2(2) 1_555 1_555 1_555 1_555 yes
N(2) C(12) C(16) C(15) 1.3(4) 1_555 1_555 1_555 1_555 yes
N(2) C(13) C(11) C(1) -123.9(3) 1_555 1_555 1_555 1_555 yes
N(2) C(13) C(11) C(10) -116.7(5) 1_555 1_555 1_555 1_555 yes
N(2) C(13) C(11) C(12) -0.9(5) 1_555 1_555 1_555 1_555 yes
N(2) C(13) C(11) C(16) -0.1(3) 1_555 1_555 1_555 1_555 yes
N(2) C(13) C(12) C(1) -139.4(2) 1_555 1_555 1_555 1_555 yes
N(2) C(13) C(12) C(11) 179.3(4) 1_555 1_555 1_555 1_555 yes
N(2) C(13) C(12) C(14) -1.0(4) 1_555 1_555 1_555 1_555 yes
N(2) C(13) C(12) C(15) 0.9(2) 1_555 1_555 1_555 1_555 yes
N(2) C(13) C(12) C(16) 0.6(5) 1_555 1_555 1_555 1_555 yes
N(2) C(13) C(14) C(12) 2.2(9) 1_555 1_555 1_555 1_555 yes
N(2) C(13) C(14) C(15) 0.1(4) 1_555 1_555 1_555 1_555 yes
N(2) C(13) C(14) C(16) 1.4(6) 1_555 1_555 1_555 1_555 yes
N(2) C(13) C(15) C(12) -178.1(5) 1_555 1_555 1_555 1_555 yes
N(2) C(13) C(15) C(14) -0.1(4) 1_555 1_555 1_555 1_555 yes
N(2) C(13) C(15) C(16) -177.7(5) 1_555 1_555 1_555 1_555 yes
N(2) C(13) C(16) C(11) 179.9(3) 1_555 1_555 1_555 1_555 yes
N(2) C(13) C(16) C(12) -179.3(5) 1_555 1_555 1_555 1_555 yes
N(2) C(13) C(16) C(14) -0.7(3) 1_555 1_555 1_555 1_555 yes
N(2) C(13) C(16) C(15) 1.3(3) 1_555 1_555 1_555 1_555 yes
N(2) C(14) C(12) C(1) -136.0(3) 1_555 1_555 1_555 1_555 yes
N(2) C(14) C(12) C(11) 178.7(8) 1_555 1_555 1_555 1_555 yes
N(2) C(14) C(12) C(13) 178.1(7) 1_555 1_555 1_555 1_555 yes
N(2) C(14) C(12) C(15) 0.5(3) 1_555 1_555 1_555 1_555 yes
N(2) C(14) C(12) C(16) -0.4(4) 1_555 1_555 1_555 1_555 yes
N(2) C(14) C(13) C(11) -2(1) 1_555 1_555 1_555 1_555 yes
N(2) C(14) C(13) C(12) -2.2(9) 1_555 1_555 1_555 1_555 yes
N(2) C(14) C(13) C(15) -0.1(4) 1_555 1_555 1_555 1_555 yes
N(2) C(14) C(13) C(16) -1.4(6) 1_555 1_555 1_555 1_555 yes
N(2) C(14) C(15) C(12) -179.0(5) 1_555 1_555 1_555 1_555 yes
N(2) C(14) C(15) C(13) 179.8(7) 1_555 1_555 1_555 1_555 yes
N(2) C(14) C(15) C(16) -178.1(6) 1_555 1_555 1_555 1_555 yes
N(2) C(14) C(16) C(11) 179.3(3) 1_555 1_555 1_555 1_555 yes
N(2) C(14) C(16) C(12) 179.5(5) 1_555 1_555 1_555 1_555 yes
N(2) C(14) C(16) C(13) 178.7(5) 1_555 1_555 1_555 1_555 yes
N(2) C(14) C(16) C(15) 1.1(4) 1_555 1_555 1_555 1_555 yes
N(2) C(15) C(12) C(1) 84.3(5) 1_555 1_555 1_555 1_555 yes
N(2) C(15) C(12) C(11) -178.9(7) 1_555 1_555 1_555 1_555 yes
N(2) C(15) C(12) C(13) -1.7(4) 1_555 1_555 1_555 1_555 yes
N(2) C(15) C(12) C(14) -0.5(3) 1_555 1_555 1_555 1_555 yes
N(2) C(15) C(12) C(16) 177.6(6) 1_555 1_555 1_555 1_555 yes
N(2) C(15) C(13) C(11) 178.9(4) 1_555 1_555 1_555 1_555 yes
N(2) C(15) C(13) C(12) 178.1(5) 1_555 1_555 1_555 1_555 yes
N(2) C(15) C(13) C(14) 0.1(4) 1_555 1_555 1_555 1_555 yes
N(2) C(15) C(13) C(16) 177.7(5) 1_555 1_555 1_555 1_555 yes
N(2) C(15) C(14) C(12) 179.0(5) 1_555 1_555 1_555 1_555 yes
N(2) C(15) C(14) C(13) -179.8(7) 1_555 1_555 1_555 1_555 yes
N(2) C(15) C(14) C(16) 178.1(6) 1_555 1_555 1_555 1_555 yes
N(2) C(15) C(16) C(11) -4(1) 1_555 1_555 1_555 1_555 yes
N(2) C(15) C(16) C(12) -2.8(8) 1_555 1_555 1_555 1_555 yes
N(2) C(15) C(16) C(13) -2.4(5) 1_555 1_555 1_555 1_555 yes
N(2) C(15) C(16) C(14) -1.2(4) 1_555 1_555 1_555 1_555 yes
N(2) C(16) C(11) C(1) 65.3(4) 1_555 1_555 1_555 1_555 yes
N(2) C(16) C(11) C(10) 137.1(4) 1_555 1_555 1_555 1_555 yes
N(2) C(16) C(11) C(12) 0.8(5) 1_555 1_555 1_555 1_555 yes
N(2) C(16) C(11) C(13) 0.1(3) 1_555 1_555 1_555 1_555 yes
N(2) C(16) C(12) C(1) 117.4(4) 1_555 1_555 1_555 1_555 yes
N(2) C(16) C(12) C(11) -179.3(4) 1_555 1_555 1_555 1_555 yes
N(2) C(16) C(12) C(13) -0.6(5) 1_555 1_555 1_555 1_555 yes
N(2) C(16) C(12) C(14) 0.2(2) 1_555 1_555 1_555 1_555 yes
N(2) C(16) C(12) C(15) -1.3(4) 1_555 1_555 1_555 1_555 yes
N(2) C(16) C(13) C(11) -179.9(3) 1_555 1_555 1_555 1_555 yes
N(2) C(16) C(13) C(12) 179.3(5) 1_555 1_555 1_555 1_555 yes
N(2) C(16) C(13) C(14) 0.7(3) 1_555 1_555 1_555 1_555 yes
N(2) C(16) C(13) C(15) -1.3(3) 1_555 1_555 1_555 1_555 yes
N(2) C(16) C(14) C(12) -179.5(5) 1_555 1_555 1_555 1_555 yes
N(2) C(16) C(14) C(13) -178.7(5) 1_555 1_555 1_555 1_555 yes
N(2) C(16) C(14) C(15) -1.1(4) 1_555 1_555 1_555 1_555 yes
N(2) C(16) C(15) C(12) 2.8(8) 1_555 1_555 1_555 1_555 yes
N(2) C(16) C(15) C(13) 2.4(5) 1_555 1_555 1_555 1_555 yes
N(2) C(16) C(15) C(14) 1.2(4) 1_555 1_555 1_555 1_555 yes
C(1) O(1) Ag(1) C(9) 46.3(2) 1_555 1_555 1_555 1_555 yes
C(1) O(1) Ag(1) C(15) -102.9(2) 1_555 1_555 1_555 3_665 yes
C(1) O(1) O(2) C(3) 142.5(7) 1_555 1_555 1_555 1_555 yes
C(1) O(1) O(2) C(4) -179.0(6) 1_555 1_555 1_555 1_555 yes
C(1) O(1) O(2) C(5) -48(3) 1_555 1_555 1_555 1_555 yes
C(1) O(1) O(2) C(6) -9(1) 1_555 1_555 1_555 1_555 yes
C(1) O(1) N(1) C(2) 35.7(5) 1_555 1_555 1_555 1_555 yes
C(1) O(1) N(1) C(9) 136.1(4) 1_555 1_555 1_555 1_555 yes
C(1) O(1) N(1) C(10) 99.7(5) 1_555 1_555 1_555 1_555 yes
C(1) O(1) N(1) C(11) -74.9(6) 1_555 1_555 1_555 1_555 yes
C(1) O(1) N(1) C(12) -85.6(4) 1_555 1_555 1_555 1_555 yes
C(1) O(1) C(2) C(3) 176.7(6) 1_555 1_555 1_555 1_555 yes
C(1) O(1) C(2) C(10) -53.2(4) 1_555 1_555 1_555 1_555 yes
C(1) O(1) C(3) C(2) -3.7(6) 1_555 1_555 1_555 1_555 yes
C(1) O(1) C(3) C(4) -169.5(6) 1_555 1_555 1_555 1_555 yes
C(1) O(1) C(4) C(3) 123(2) 1_555 1_555 1_555 1_555 yes
C(1) O(1) C(4) C(5) -1(3) 1_555 1_555 1_555 1_555 yes
C(1) N(1) Ag(1) C(9) -138.1(4) 1_555 1_555 1_555 1_555 yes
C(1) N(1) Ag(1) C(15) 58.4(3) 1_555 1_555 1_555 3_665 yes
C(1) N(1) O(1) C(2) -35.7(5) 1_555 1_555 1_555 1_555 yes
C(1) N(1) O(1) C(3) -106(1) 1_555 1_555 1_555 1_555 yes
C(1) N(1) O(1) C(4) -177.1(6) 1_555 1_555 1_555 1_555 yes
C(1) N(1) O(4) C(7) 70.2(6) 1_555 1_555 1_555 1_555 yes
C(1) N(1) O(4) C(8) 151.9(9) 1_555 1_555 1_555 1_555 yes
C(1) N(1) O(4) C(9) -128.5(5) 1_555 1_555 1_555 1_555 yes
C(1) N(1) O(4) C(10) -90.8(5) 1_555 1_555 1_555 1_555 yes
C(1) N(1) C(2) C(3) 138.9(8) 1_555 1_555 1_555 1_555 yes
C(1) N(1) C(2) C(10) -115.4(6) 1_555 1_555 1_555 1_555 yes
C(1) N(1) C(9) C(8) 93.3(6) 1_555 1_555 1_555 1_555 yes
C(1) N(1) C(9) C(10) -41.5(8) 1_555 1_555 1_555 1_555 yes
C(1) N(1) C(10) C(2) 31.8(4) 1_555 1_555 1_555 1_555 yes
C(1) N(1) C(10) C(9) 152.4(5) 1_555 1_555 1_555 1_555 yes
C(1) N(1) C(10) C(11) -119.1(6) 1_555 1_555 1_555 1_555 yes
C(1) N(1) C(11) C(10) 120.5(6) 1_555 1_555 1_555 1_555 yes
C(1) N(1) C(11) C(12) -73.0(6) 1_555 1_555 1_555 1_555 yes
C(1) N(1) C(11) C(13) -43.6(5) 1_555 1_555 1_555 1_555 yes
C(1) N(1) C(11) C(16) -103.9(4) 1_555 1_555 1_555 1_555 yes
C(1) N(1) C(12) C(11) 114.3(6) 1_555 1_555 1_555 1_555 yes
C(1) N(1) C(12) C(13) 6.0(5) 1_555 1_555 1_555 1_555 yes
C(1) N(1) C(12) C(14) -22.8(5) 1_555 1_555 1_555 1_555 yes
C(1) N(1) C(12) C(15) -113.0(4) 1_555 1_555 1_555 1_555 yes
C(1) N(1) C(12) C(16) -137.6(4) 1_555 1_555 1_555 1_555 yes
C(1) C(2) O(1) C(3) -176.7(6) 1_555 1_555 1_555 1_555 yes
C(1) C(2) O(1) C(4) 168.9(5) 1_555 1_555 1_555 1_555 yes
C(1) C(2) N(1) C(9) 146.8(6) 1_555 1_555 1_555 1_555 yes
C(1) C(2) N(1) C(10) 115.4(6) 1_555 1_555 1_555 1_555 yes
C(1) C(2) N(1) C(11) -17.5(8) 1_555 1_555 1_555 1_555 yes
C(1) C(2) N(1) C(12) -51.6(6) 1_555 1_555 1_555 1_555 yes
C(1) C(2) C(3) C(4) 27(1) 1_555 1_555 1_555 1_555 yes
C(1) C(2) C(10) C(9) -131.7(6) 1_555 1_555 1_555 1_555 yes
C(1) C(2) C(10) C(11) -22.1(4) 1_555 1_555 1_555 1_555 yes
C(1) C(10) O(4) C(7) -55(1) 1_555 1_555 1_555 1_555 yes
C(1) C(10) O(4) C(8) 159.0(7) 1_555 1_555 1_555 1_555 yes
C(1) C(10) O(4) C(9) 153.4(6) 1_555 1_555 1_555 1_555 yes
C(1) C(10) N(1) C(2) -31.8(4) 1_555 1_555 1_555 1_555 yes
C(1) C(10) N(1) C(9) -152.4(5) 1_555 1_555 1_555 1_555 yes
C(1) C(10) N(1) C(11) 119.1(6) 1_555 1_555 1_555 1_555 yes
C(1) C(10) N(1) C(12) 130.5(7) 1_555 1_555 1_555 1_555 yes
C(1) C(10) C(2) C(3) 133.8(6) 1_555 1_555 1_555 1_555 yes
C(1) C(10) C(9) C(8) -44(1) 1_555 1_555 1_555 1_555 yes
C(1) C(10) C(11) C(12) -58.7(8) 1_555 1_555 1_555 1_555 yes
C(1) C(10) C(11) C(13) -8.3(5) 1_555 1_555 1_555 1_555 yes
C(1) C(10) C(11) C(16) -97.4(4) 1_555 1_555 1_555 1_555 yes
C(1) C(11) N(1) C(2) 9.9(4) 1_555 1_555 1_555 1_555 yes
C(1) C(11) N(1) C(9) -155.3(5) 1_555 1_555 1_555 1_555 yes
C(1) C(11) N(1) C(10) -120.5(6) 1_555 1_555 1_555 1_555 yes
C(1) C(11) N(1) C(12) 73.0(6) 1_555 1_555 1_555 1_555 yes
C(1) C(11) C(10) C(2) 11.9(2) 1_555 1_555 1_555 1_555 yes
C(1) C(11) C(10) C(9) 140.4(5) 1_555 1_555 1_555 1_555 yes
C(1) C(11) C(12) C(13) 58.0(5) 1_555 1_555 1_555 1_555 yes
C(1) C(11) C(12) C(14) 57.6(9) 1_555 1_555 1_555 1_555 yes
C(1) C(11) C(12) C(15) -125.4(7) 1_555 1_555 1_555 1_555 yes
C(1) C(11) C(12) C(16) -123.4(4) 1_555 1_555 1_555 1_555 yes
C(1) C(11) C(13) C(12) -123.0(6) 1_555 1_555 1_555 1_555 yes
C(1) C(11) C(13) C(14) -122.6(8) 1_555 1_555 1_555 1_555 yes
C(1) C(11) C(13) C(15) -124.5(2) 1_555 1_555 1_555 1_555 yes
C(1) C(11) C(13) C(16) -123.8(3) 1_555 1_555 1_555 1_555 yes
C(1) C(11) C(16) C(12) 64.5(5) 1_555 1_555 1_555 1_555 yes
C(1) C(11) C(16) C(13) 65.2(3) 1_555 1_555 1_555 1_555 yes
C(1) C(11) C(16) C(14) 64.9(3) 1_555 1_555 1_555 1_555 yes
C(1) C(11) C(16) C(15) 68.1(9) 1_555 1_555 1_555 1_555 yes
C(1) C(12) N(1) C(2) 25.5(3) 1_555 1_555 1_555 1_555 yes
C(1) C(12) N(1) C(9) -174.9(5) 1_555 1_555 1_555 1_555 yes
C(1) C(12) N(1) C(10) -134.4(7) 1_555 1_555 1_555 1_555 yes
C(1) C(12) N(1) C(11) -114.3(6) 1_555 1_555 1_555 1_555 yes
C(1) C(12) N(2) C(13) 58.5(4) 1_555 1_555 1_555 1_555 yes
C(1) C(12) N(2) C(14) 57.4(4) 1_555 1_555 1_555 1_555 yes
C(1) C(12) N(2) C(15) -123.5(4) 1_555 1_555 1_555 1_555 yes
C(1) C(12) N(2) C(16) -122.1(4) 1_555 1_555 1_555 1_555 yes
C(1) C(12) C(11) C(10) 49.3(7) 1_555 1_555 1_555 1_555 yes
C(1) C(12) C(11) C(13) -58.0(5) 1_555 1_555 1_555 1_555 yes
C(1) C(12) C(11) C(16) 123.4(4) 1_555 1_555 1_555 1_555 yes
C(1) C(12) C(13) C(11) 41.4(4) 1_555 1_555 1_555 1_555 yes
C(1) C(12) C(13) C(14) -138.3(5) 1_555 1_555 1_555 1_555 yes
C(1) C(12) C(13) C(15) -140.3(2) 1_555 1_555 1_555 1_555 yes
C(1) C(12) C(13) C(16) -139.9(5) 1_555 1_555 1_555 1_555 yes
C(1) C(12) C(14) C(13) 45.8(6) 1_555 1_555 1_555 1_555 yes
C(1) C(12) C(14) C(15) -136.5(3) 1_555 1_555 1_555 1_555 yes
C(1) C(12) C(14) C(16) -135.6(4) 1_555 1_555 1_555 1_555 yes
C(1) C(12) C(15) C(13) 86.0(5) 1_555 1_555 1_555 1_555 yes
C(1) C(12) C(15) C(14) 84.8(4) 1_555 1_555 1_555 1_555 yes
C(1) C(12) C(15) C(16) -93.3(6) 1_555 1_555 1_555 1_555 yes
C(1) C(12) C(16) C(11) -63.3(5) 1_555 1_555 1_555 1_555 yes
C(1) C(12) C(16) C(13) 118.0(6) 1_555 1_555 1_555 1_555 yes
C(1) C(12) C(16) C(14) 117.2(4) 1_555 1_555 1_555 1_555 yes
C(1) C(12) C(16) C(15) 118.7(5) 1_555 1_555 1_555 1_555 yes
C(2) O(1) Ag(1) C(9) 19.9(4) 1_555 1_555 1_555 1_555 yes
C(2) O(1) Ag(1) C(15) -129.3(4) 1_555 1_555 1_555 3_665 yes
C(2) O(1) O(2) C(3) 83.0(7) 1_555 1_555 1_555 1_555 yes
C(2) O(1) O(2) C(4) 121.5(8) 1_555 1_555 1_555 1_555 yes
C(2) O(1) O(2) C(5) -108(3) 1_555 1_555 1_555 1_555 yes
C(2) O(1) O(2) C(6) -69(1) 1_555 1_555 1_555 1_555 yes
C(2) O(1) N(1) C(9) 100.4(4) 1_555 1_555 1_555 1_555 yes
C(2) O(1) N(1) C(10) 63.9(5) 1_555 1_555 1_555 1_555 yes
C(2) O(1) N(1) C(11) -110.6(6) 1_555 1_555 1_555 1_555 yes
C(2) O(1) N(1) C(12) -121.3(4) 1_555 1_555 1_555 1_555 yes
C(2) O(1) C(1) C(10) 89.9(6) 1_555 1_555 1_555 1_555 yes
C(2) O(1) C(1) C(11) 151.8(7) 1_555 1_555 1_555 1_555 yes
C(2) O(1) C(1) C(12) 179.2(6) 1_555 1_555 1_555 1_555 yes
C(2) O(1) C(3) C(4) -165.8(7) 1_555 1_555 1_555 1_555 yes
C(2) O(1) C(4) C(3) 23(1) 1_555 1_555 1_555 1_555 yes
C(2) O(1) C(4) C(5) -102.2(8) 1_555 1_555 1_555 1_555 yes
C(2) N(1) Ag(1) C(9) -116.4(3) 1_555 1_555 1_555 1_555 yes
C(2) N(1) Ag(1) C(15) 80.1(2) 1_555 1_555 1_555 3_665 yes
C(2) N(1) O(1) C(3) -70(1) 1_555 1_555 1_555 1_555 yes
C(2) N(1) O(1) C(4) -141.4(6) 1_555 1_555 1_555 1_555 yes
C(2) N(1) O(4) C(7) 62.5(5) 1_555 1_555 1_555 1_555 yes
C(2) N(1) O(4) C(8) 144.2(9) 1_555 1_555 1_555 1_555 yes
C(2) N(1) O(4) C(9) -136.2(4) 1_555 1_555 1_555 1_555 yes
C(2) N(1) O(4) C(10) -98.4(4) 1_555 1_555 1_555 1_555 yes
C(2) N(1) C(1) C(10) 73.1(6) 1_555 1_555 1_555 1_555 yes
C(2) N(1) C(1) C(11) -168.4(5) 1_555 1_555 1_555 1_555 yes
C(2) N(1) C(1) C(12) -136.6(5) 1_555 1_555 1_555 1_555 yes
C(2) N(1) C(9) C(8) 66.1(5) 1_555 1_555 1_555 1_555 yes
C(2) N(1) C(9) C(10) -68.6(6) 1_555 1_555 1_555 1_555 yes
C(2) N(1) C(10) C(9) 120.5(5) 1_555 1_555 1_555 1_555 yes
C(2) N(1) C(10) C(11) -150.9(5) 1_555 1_555 1_555 1_555 yes
C(2) N(1) C(11) C(10) 130.5(7) 1_555 1_555 1_555 1_555 yes
C(2) N(1) C(11) C(12) -63.1(7) 1_555 1_555 1_555 1_555 yes
C(2) N(1) C(11) C(13) -33.7(7) 1_555 1_555 1_555 1_555 yes
C(2) N(1) C(11) C(16) -93.9(6) 1_555 1_555 1_555 1_555 yes
C(2) N(1) C(12) C(11) 139.7(6) 1_555 1_555 1_555 1_555 yes
C(2) N(1) C(12) C(13) 31.5(5) 1_555 1_555 1_555 1_555 yes
C(2) N(1) C(12) C(14) 2.6(6) 1_555 1_555 1_555 1_555 yes
C(2) N(1) C(12) C(15) -87.6(4) 1_555 1_555 1_555 1_555 yes
C(2) N(1) C(12) C(16) -112.1(4) 1_555 1_555 1_555 1_555 yes
C(2) C(1) O(1) C(3) 5.8(10) 1_555 1_555 1_555 1_555 yes
C(2) C(1) O(1) C(4) -109(2) 1_555 1_555 1_555 1_555 yes
C(2) C(1) N(1) C(9) -50.0(8) 1_555 1_555 1_555 1_555 yes
C(2) C(1) N(1) C(10) -73.1(6) 1_555 1_555 1_555 1_555 yes
C(2) C(1) N(1) C(11) 168.4(5) 1_555 1_555 1_555 1_555 yes
C(2) C(1) N(1) C(12) 136.6(5) 1_555 1_555 1_555 1_555 yes
C(2) C(1) C(10) C(9) 73.8(8) 1_555 1_555 1_555 1_555 yes
C(2) C(1) C(10) C(11) 154.3(5) 1_555 1_555 1_555 1_555 yes
C(2) C(1) C(11) C(10) -56.1(9) 1_555 1_555 1_555 1_555 yes
C(2) C(1) C(11) C(12) 96.4(10) 1_555 1_555 1_555 1_555 yes
C(2) C(1) C(11) C(13) 119.2(9) 1_555 1_555 1_555 1_555 yes
C(2) C(1) C(11) C(16) 70.2(10) 1_555 1_555 1_555 1_555 yes
C(2) C(1) C(12) C(11) -125.7(8) 1_555 1_555 1_555 1_555 yes
C(2) C(1) C(12) C(13) 99.2(7) 1_555 1_555 1_555 1_555 yes
C(2) C(1) C(12) C(14) 78.2(7) 1_555 1_555 1_555 1_555 yes
C(2) C(1) C(12) C(15) 14.5(9) 1_555 1_555 1_555 1_555 yes
C(2) C(1) C(12) C(16) -28.5(9) 1_555 1_555 1_555 1_555 yes
C(2) C(3) O(1) C(4) 165.8(7) 1_555 1_555 1_555 1_555 yes
C(2) C(3) O(2) C(4) -146.6(9) 1_555 1_555 1_555 1_555 yes
C(2) C(3) O(2) C(5) 164(3) 1_555 1_555 1_555 1_555 yes
C(2) C(3) O(2) C(6) 47(1) 1_555 1_555 1_555 1_555 yes
C(2) C(3) C(4) C(5) 61(1) 1_555 1_555 1_555 1_555 yes
C(2) C(10) O(4) C(7) -34(1) 1_555 1_555 1_555 1_555 yes
C(2) C(10) O(4) C(8) -179.9(7) 1_555 1_555 1_555 1_555 yes
C(2) C(10) O(4) C(9) 174.4(5) 1_555 1_555 1_555 1_555 yes
C(2) C(10) N(1) C(9) -120.5(5) 1_555 1_555 1_555 1_555 yes
C(2) C(10) N(1) C(11) 150.9(5) 1_555 1_555 1_555 1_555 yes
C(2) C(10) N(1) C(12) 162.4(6) 1_555 1_555 1_555 1_555 yes
C(2) C(10) C(1) C(11) -154.3(5) 1_555 1_555 1_555 1_555 yes
C(2) C(10) C(1) C(12) -141.4(5) 1_555 1_555 1_555 1_555 yes
C(2) C(10) C(9) C(8) -9.5(9) 1_555 1_555 1_555 1_555 yes
C(2) C(10) C(11) C(12) -46.8(8) 1_555 1_555 1_555 1_555 yes
C(2) C(10) C(11) C(13) 3.7(6) 1_555 1_555 1_555 1_555 yes
C(2) C(10) C(11) C(16) -85.5(4) 1_555 1_555 1_555 1_555 yes
C(3) O(1) Ag(1) C(9) -110.3(5) 1_555 1_555 1_555 1_555 yes
C(3) O(1) Ag(1) C(15) 100.5(5) 1_555 1_555 1_555 3_665 yes
C(3) O(1) O(2) C(4) 38.5(8) 1_555 1_555 1_555 1_555 yes
C(3) O(1) O(2) C(5) 168(3) 1_555 1_555 1_555 1_555 yes
C(3) O(1) O(2) C(6) -152(1) 1_555 1_555 1_555 1_555 yes
C(3) O(1) N(1) C(9) 29(1) 1_555 1_555 1_555 1_555 yes
C(3) O(1) N(1) C(10) -6(1) 1_555 1_555 1_555 1_555 yes
C(3) O(1) N(1) C(11) 178(1) 1_555 1_555 1_555 1_555 yes
C(3) O(1) N(1) C(12) 168(1) 1_555 1_555 1_555 1_555 yes
C(3) O(1) C(1) C(10) 95.7(9) 1_555 1_555 1_555 1_555 yes
C(3) O(1) C(1) C(11) 157.6(8) 1_555 1_555 1_555 1_555 yes
C(3) O(1) C(1) C(12) -175.0(8) 1_555 1_555 1_555 1_555 yes
C(3) O(1) C(2) C(10) 130.2(5) 1_555 1_555 1_555 1_555 yes
C(3) O(1) C(4) C(5) -125.7(10) 1_555 1_555 1_555 1_555 yes
C(3) O(2) Ag(1) C(9) 85.9(4) 1_555 1_555 1_555 1_555 yes
C(3) O(2) Ag(1) C(15) -77.8(4) 1_555 1_555 1_555 3_665 yes
C(3) O(2) O(1) C(4) -38.5(8) 1_555 1_555 1_555 1_555 yes
C(3) O(2) O(3) C(5) 171(1) 1_555 1_555 1_555 1_555 yes
C(3) O(2) O(3) C(6) 159(1) 1_555 1_555 1_555 1_555 yes
C(3) O(2) O(3) C(7) 58.6(9) 1_555 1_555 1_555 1_555 yes
C(3) O(2) O(3) C(8) 15.9(10) 1_555 1_555 1_555 1_555 yes
C(3) O(2) C(4) C(5) -164(1) 1_555 1_555 1_555 1_555 yes
C(3) O(2) C(5) C(4) 37(2) 1_555 1_555 1_555 1_555 yes
C(3) O(2) C(5) C(6) -145(3) 1_555 1_555 1_555 1_555 yes
C(3) O(2) C(6) C(5) 149(2) 1_555 1_555 1_555 1_555 yes
C(3) O(2) C(6) C(7) -21(1) 1_555 1_555 1_555 1_555 yes
C(3) C(2) O(1) C(4) -14.4(6) 1_555 1_555 1_555 1_555 yes
C(3) C(2) N(1) C(9) -74.3(5) 1_555 1_555 1_555 1_555 yes
C(3) C(2) N(1) C(10) -105.7(5) 1_555 1_555 1_555 1_555 yes
C(3) C(2) N(1) C(11) 121.4(6) 1_555 1_555 1_555 1_555 yes
C(3) C(2) N(1) C(12) 87.3(5) 1_555 1_555 1_555 1_555 yes
C(3) C(2) C(1) C(10) -101.1(8) 1_555 1_555 1_555 1_555 yes
C(3) C(2) C(1) C(11) -54(1) 1_555 1_555 1_555 1_555 yes
C(3) C(2) C(1) C(12) -4(1) 1_555 1_555 1_555 1_555 yes
C(3) C(2) C(10) C(9) 2.2(7) 1_555 1_555 1_555 1_555 yes
C(3) C(2) C(10) C(11) 111.7(4) 1_555 1_555 1_555 1_555 yes
C(3) C(4) O(2) C(5) 164(1) 1_555 1_555 1_555 1_555 yes
C(3) C(4) O(2) C(6) 167(2) 1_555 1_555 1_555 1_555 yes
C(3) C(4) C(5) C(6) -24(2) 1_555 1_555 1_555 1_555 yes
C(4) O(1) Ag(1) C(9) -130.7(3) 1_555 1_555 1_555 1_555 yes
C(4) O(1) Ag(1) C(15) 80.1(3) 1_555 1_555 1_555 3_665 yes
C(4) O(1) O(2) C(5) 130(4) 1_555 1_555 1_555 1_555 yes
C(4) O(1) O(2) C(6) 169(1) 1_555 1_555 1_555 1_555 yes
C(4) O(1) N(1) C(9) -41.0(6) 1_555 1_555 1_555 1_555 yes
C(4) O(1) N(1) C(10) -77.4(6) 1_555 1_555 1_555 1_555 yes
C(4) O(1) N(1) C(11) 108.0(7) 1_555 1_555 1_555 1_555 yes
C(4) O(1) N(1) C(12) 97.4(5) 1_555 1_555 1_555 1_555 yes
C(4) O(1) C(1) C(10) -19(2) 1_555 1_555 1_555 1_555 yes
C(4) O(1) C(1) C(11) 42(2) 1_555 1_555 1_555 1_555 yes
C(4) O(1) C(1) C(12) 69(2) 1_555 1_555 1_555 1_555 yes
C(4) O(1) C(2) C(10) 115.8(6) 1_555 1_555 1_555 1_555 yes
C(4) O(2) Ag(1) C(9) 118.0(8) 1_555 1_555 1_555 1_555 yes
C(4) O(2) Ag(1) C(15) -45.7(8) 1_555 1_555 1_555 3_665 yes
C(4) O(2) O(3) C(5) -130(3) 1_555 1_555 1_555 1_555 yes
C(4) O(2) O(3) C(6) -142(3) 1_555 1_555 1_555 1_555 yes
C(4) O(2) O(3) C(7) 116(3) 1_555 1_555 1_555 1_555 yes
C(4) O(2) O(3) C(8) 74(3) 1_555 1_555 1_555 1_555 yes
C(4) O(2) C(5) C(6) 177(1) 1_555 1_555 1_555 1_555 yes
C(4) O(2) C(6) C(5) -5(2) 1_555 1_555 1_555 1_555 yes
C(4) O(2) C(6) C(7) -176(2) 1_555 1_555 1_555 1_555 yes
C(4) C(3) O(2) C(5) -49(3) 1_555 1_555 1_555 1_555 yes
C(4) C(3) O(2) C(6) -165(1) 1_555 1_555 1_555 1_555 yes
C(4) C(3) C(2) C(10) -43(1) 1_555 1_555 1_555 1_555 yes
C(4) C(5) O(2) C(6) -177(1) 1_555 1_555 1_555 1_555 yes
C(4) C(5) O(3) C(6) 168(1) 1_555 1_555 1_555 1_555 yes
C(4) C(5) O(3) C(7) 91.7(7) 1_555 1_555 1_555 1_555 yes
C(4) C(5) O(3) C(8) 45.1(9) 1_555 1_555 1_555 1_555 yes
C(4) C(5) C(6) C(7) 13(2) 1_555 1_555 1_555 1_555 yes
C(5) O(2) Ag(1) C(9) -96.1(10) 1_555 1_555 1_555 1_555 yes
C(5) O(2) Ag(1) C(15) 100.2(10) 1_555 1_555 1_555 3_665 yes
C(5) O(2) O(3) C(6) -12.4(9) 1_555 1_555 1_555 1_555 yes
C(5) O(2) O(3) C(7) -113.1(9) 1_555 1_555 1_555 1_555 yes
C(5) O(2) O(3) C(8) -155.7(8) 1_555 1_555 1_555 1_555 yes
C(5) O(2) C(6) C(7) -171(1) 1_555 1_555 1_555 1_555 yes
C(5) O(3) Ag(1) C(9) 139.1(3) 1_555 1_555 1_555 1_555 yes
C(5) O(3) Ag(1) C(15) -50.1(3) 1_555 1_555 1_555 3_665 yes
C(5) O(3) O(2) C(6) 12.4(9) 1_555 1_555 1_555 1_555 yes
C(5) O(3) O(4) C(7) 116.9(5) 1_555 1_555 1_555 1_555 yes
C(5) O(3) O(4) C(8) 154.7(5) 1_555 1_555 1_555 1_555 yes
C(5) O(3) O(4) C(9) -129.1(9) 1_555 1_555 1_555 1_555 yes
C(5) O(3) O(4) C(10) -44.2(6) 1_555 1_555 1_555 1_555 yes
C(5) O(3) C(6) C(7) -121.3(9) 1_555 1_555 1_555 1_555 yes
C(5) O(3) C(7) C(6) 35.6(5) 1_555 1_555 1_555 1_555 yes
C(5) O(3) C(7) C(8) -135.0(5) 1_555 1_555 1_555 1_555 yes
C(5) O(3) C(8) C(7) 79.4(8) 1_555 1_555 1_555 1_555 yes
C(5) O(3) C(8) C(9) -56.1(8) 1_555 1_555 1_555 1_555 yes
C(5) C(4) O(2) C(6) 3(1) 1_555 1_555 1_555 1_555 yes
C(5) C(6) O(3) C(7) 121.3(9) 1_555 1_555 1_555 1_555 yes
C(5) C(6) O(3) C(8) 110(1) 1_555 1_555 1_555 1_555 yes
C(5) C(6) C(7) C(8) -61(1) 1_555 1_555 1_555 1_555 yes
C(6) O(2) Ag(1) C(9) -77.1(5) 1_555 1_555 1_555 1_555 yes
C(6) O(2) Ag(1) C(15) 119.2(4) 1_555 1_555 1_555 3_665 yes
C(6) O(2) O(3) C(7) -100.7(8) 1_555 1_555 1_555 1_555 yes
C(6) O(2) O(3) C(8) -143.3(7) 1_555 1_555 1_555 1_555 yes
C(6) O(3) Ag(1) C(9) 144.9(6) 1_555 1_555 1_555 1_555 yes
C(6) O(3) Ag(1) C(15) -44.3(7) 1_555 1_555 1_555 3_665 yes
C(6) O(3) O(4) C(7) 86.1(9) 1_555 1_555 1_555 1_555 yes
C(6) O(3) O(4) C(8) 123.8(9) 1_555 1_555 1_555 1_555 yes
C(6) O(3) O(4) C(9) -159(1) 1_555 1_555 1_555 1_555 yes
C(6) O(3) O(4) C(10) -75.1(10) 1_555 1_555 1_555 1_555 yes
C(6) O(3) C(7) C(8) -170.7(6) 1_555 1_555 1_555 1_555 yes
C(6) O(3) C(8) C(7) 16.7(10) 1_555 1_555 1_555 1_555 yes
C(6) O(3) C(8) C(9) -118.8(9) 1_555 1_555 1_555 1_555 yes
C(6) C(5) O(3) C(7) -76(1) 1_555 1_555 1_555 1_555 yes
C(6) C(5) O(3) C(8) -123(1) 1_555 1_555 1_555 1_555 yes
C(6) C(7) O(3) C(8) 170.7(6) 1_555 1_555 1_555 1_555 yes
C(6) C(7) O(4) C(8) -144.9(7) 1_555 1_555 1_555 1_555 yes
C(6) C(7) O(4) C(9) -155.5(8) 1_555 1_555 1_555 1_555 yes
C(6) C(7) O(4) C(10) 61(1) 1_555 1_555 1_555 1_555 yes
C(6) C(7) C(8) C(9) 61(1) 1_555 1_555 1_555 1_555 yes
C(7) O(3) Ag(1) C(9) 11.4(4) 1_555 1_555 1_555 1_555 yes
C(7) O(3) Ag(1) C(15) -177.8(4) 1_555 1_555 1_555 3_665 yes
C(7) O(3) O(4) C(8) 37.7(5) 1_555 1_555 1_555 1_555 yes
C(7) O(3) O(4) C(9) 114.0(9) 1_555 1_555 1_555 1_555 yes
C(7) O(3) O(4) C(10) -161.2(6) 1_555 1_555 1_555 1_555 yes
C(7) O(3) C(8) C(9) -135.5(7) 1_555 1_555 1_555 1_555 yes
C(7) O(4) Ag(1) C(9) -158.5(4) 1_555 1_555 1_555 1_555 yes
C(7) O(4) Ag(1) C(15) 173(1) 1_555 1_555 1_555 3_665 yes
C(7) O(4) O(3) C(8) -37.7(5) 1_555 1_555 1_555 1_555 yes
C(7) O(4) N(1) C(9) -161.3(6) 1_555 1_555 1_555 1_555 yes
C(7) O(4) N(1) C(10) 161.0(6) 1_555 1_555 1_555 1_555 yes
C(7) O(4) N(1) C(11) -112.8(5) 1_555 1_555 1_555 1_555 yes
C(7) O(4) N(1) C(12) -70.9(6) 1_555 1_555 1_555 1_555 yes
C(7) O(4) C(8) C(9) -174.4(5) 1_555 1_555 1_555 1_555 yes
C(7) O(4) C(9) C(8) 7.0(6) 1_555 1_555 1_555 1_555 yes
C(7) O(4) C(9) C(10) -170.1(6) 1_555 1_555 1_555 1_555 yes
C(7) O(4) C(10) C(9) 151(1) 1_555 1_555 1_555 1_555 yes
C(7) O(4) C(10) C(11) -121(1) 1_555 1_555 1_555 1_555 yes
C(7) C(6) O(3) C(8) -10.8(6) 1_555 1_555 1_555 1_555 yes
C(7) C(8) O(4) C(9) 174.4(5) 1_555 1_555 1_555 1_555 yes
C(7) C(8) O(4) C(10) 170.6(6) 1_555 1_555 1_555 1_555 yes
C(7) C(8) C(9) C(10) -4(1) 1_555 1_555 1_555 1_555 yes
C(8) O(3) Ag(1) C(9) -8.2(2) 1_555 1_555 1_555 1_555 yes
C(8) O(3) Ag(1) C(15) 162.6(2) 1_555 1_555 1_555 3_665 yes
C(8) O(3) O(4) C(9) 76.3(9) 1_555 1_555 1_555 1_555 yes
C(8) O(3) O(4) C(10) 161.1(6) 1_555 1_555 1_555 1_555 yes
C(8) O(4) Ag(1) C(9) -125.4(6) 1_555 1_555 1_555 1_555 yes
C(8) O(4) Ag(1) C(15) -153(1) 1_555 1_555 1_555 3_665 yes
C(8) O(4) N(1) C(9) -79.6(9) 1_555 1_555 1_555 1_555 yes
C(8) O(4) N(1) C(10) -117.3(10) 1_555 1_555 1_555 1_555 yes
C(8) O(4) N(1) C(11) -31(1) 1_555 1_555 1_555 1_555 yes
C(8) O(4) N(1) C(12) 10.8(10) 1_555 1_555 1_555 1_555 yes
C(8) O(4) C(9) C(10) -177.1(4) 1_555 1_555 1_555 1_555 yes
C(8) O(4) C(10) C(9) 5.6(8) 1_555 1_555 1_555 1_555 yes
C(8) O(4) C(10) C(11) 93.1(8) 1_555 1_555 1_555 1_555 yes
C(8) C(7) O(4) C(9) -10.6(9) 1_555 1_555 1_555 1_555 yes
C(8) C(7) O(4) C(10) -153(1) 1_555 1_555 1_555 1_555 yes
C(8) C(9) Ag(1) C(15) -155.7(3) 1_555 1_555 1_555 3_665 yes
C(8) C(9) O(4) C(10) 177.1(4) 1_555 1_555 1_555 1_555 yes
C(8) C(9) N(1) C(10) 134.7(7) 1_555 1_555 1_555 1_555 yes
C(8) C(9) N(1) C(11) -124.0(4) 1_555 1_555 1_555 1_555 yes
C(8) C(9) N(1) C(12) -94.6(4) 1_555 1_555 1_555 1_555 yes
C(8) C(9) C(10) C(11) -108.7(6) 1_555 1_555 1_555 1_555 yes
C(9) Ag(1) O(4) C(10) 31.4(3) 1_555 1_555 1_555 1_555 yes
C(9) Ag(1) N(1) C(10) -19.2(3) 1_555 1_555 1_555 1_555 yes
C(9) Ag(1) N(1) C(11) 99.8(4) 1_555 1_555 1_555 1_555 yes
C(9) Ag(1) N(1) C(12) 124.1(3) 1_555 1_555 1_555 1_555 yes
C(9) Ag(1) N(2) C(14) 67.4(6) 1_555 1_555 3_665 3_665 yes
C(9) Ag(1) N(2) C(15) -103.2(5) 1_555 1_555 3_665 3_665 yes
C(9) Ag(1) C(15) C(16) 91(1) 1_555 1_555 3_665 3_665 yes
C(9) O(4) Ag(1) C(15) -28(1) 1_555 1_555 1_555 3_665 yes
C(9) O(4) N(1) C(10) -37.8(5) 1_555 1_555 1_555 1_555 yes
C(9) O(4) N(1) C(11) 48.5(5) 1_555 1_555 1_555 1_555 yes
C(9) O(4) N(1) C(12) 90.4(4) 1_555 1_555 1_555 1_555 yes
C(9) O(4) C(10) C(11) 87.5(5) 1_555 1_555 1_555 1_555 yes
C(9) N(1) Ag(1) C(15) -163.4(2) 1_555 1_555 1_555 3_665 yes
C(9) N(1) O(4) C(10) 37.8(5) 1_555 1_555 1_555 1_555 yes
C(9) N(1) C(1) C(10) 23.1(4) 1_555 1_555 1_555 1_555 yes
C(9) N(1) C(1) C(11) 141.6(7) 1_555 1_555 1_555 1_555 yes
C(9) N(1) C(1) C(12) 173.4(6) 1_555 1_555 1_555 1_555 yes
C(9) N(1) C(2) C(10) 31.4(3) 1_555 1_555 1_555 1_555 yes
C(9) N(1) C(10) C(11) 88.5(6) 1_555 1_555 1_555 1_555 yes
C(9) N(1) C(11) C(10) -34.7(3) 1_555 1_555 1_555 1_555 yes
C(9) N(1) C(11) C(12) 131.7(4) 1_555 1_555 1_555 1_555 yes
C(9) N(1) C(11) C(13) 161.1(3) 1_555 1_555 1_555 1_555 yes
C(9) N(1) C(11) C(16) 100.9(3) 1_555 1_555 1_555 1_555 yes
C(9) N(1) C(12) C(11) -60.6(5) 1_555 1_555 1_555 1_555 yes
C(9) N(1) C(12) C(13) -168.8(4) 1_555 1_555 1_555 1_555 yes
C(9) N(1) C(12) C(14) 162.3(4) 1_555 1_555 1_555 1_555 yes
C(9) N(1) C(12) C(15) 72.1(5) 1_555 1_555 1_555 1_555 yes
C(9) N(1) C(12) C(16) 47.6(5) 1_555 1_555 1_555 1_555 yes
C(9) C(8) O(4) C(10) -3.7(6) 1_555 1_555 1_555 1_555 yes
C(9) C(10) N(1) C(11) -88.5(6) 1_555 1_555 1_555 1_555 yes
C(9) C(10) N(1) C(12) -77.1(7) 1_555 1_555 1_555 1_555 yes
C(9) C(10) C(1) C(11) -80.5(7) 1_555 1_555 1_555 1_555 yes
C(9) C(10) C(1) C(12) -67.6(7) 1_555 1_555 1_555 1_555 yes
C(9) C(10) C(11) C(12) 81.6(9) 1_555 1_555 1_555 1_555 yes
C(9) C(10) C(11) C(13) 132.1(6) 1_555 1_555 1_555 1_555 yes
C(9) C(10) C(11) C(16) 42.9(6) 1_555 1_555 1_555 1_555 yes
C(10) O(4) Ag(1) C(15) 3(1) 1_555 1_555 1_555 3_665 yes
C(10) O(4) N(1) C(11) 86.2(5) 1_555 1_555 1_555 1_555 yes
C(10) O(4) N(1) C(12) 128.1(5) 1_555 1_555 1_555 1_555 yes
C(10) N(1) Ag(1) C(15) 177.4(3) 1_555 1_555 1_555 3_665 yes
C(10) N(1) C(1) C(11) 118.4(5) 1_555 1_555 1_555 1_555 yes
C(10) N(1) C(1) C(12) 150.3(5) 1_555 1_555 1_555 1_555 yes
C(10) N(1) C(11) C(12) 166.4(5) 1_555 1_555 1_555 1_555 yes
C(10) N(1) C(11) C(13) -164.2(4) 1_555 1_555 1_555 1_555 yes
C(10) N(1) C(11) C(16) 135.6(4) 1_555 1_555 1_555 1_555 yes
C(10) N(1) C(12) C(11) -20.2(7) 1_555 1_555 1_555 1_555 yes
C(10) N(1) C(12) C(13) -128.4(6) 1_555 1_555 1_555 1_555 yes
C(10) N(1) C(12) C(14) -157.2(6) 1_555 1_555 1_555 1_555 yes
C(10) N(1) C(12) C(15) 112.5(6) 1_555 1_555 1_555 1_555 yes
C(10) N(1) C(12) C(16) 88.0(7) 1_555 1_555 1_555 1_555 yes
C(10) C(1) N(1) C(11) -118.4(5) 1_555 1_555 1_555 1_555 yes
C(10) C(1) N(1) C(12) -150.3(5) 1_555 1_555 1_555 1_555 yes
C(10) C(1) C(11) C(12) 152.5(4) 1_555 1_555 1_555 1_555 yes
C(10) C(1) C(11) C(13) 175.3(3) 1_555 1_555 1_555 1_555 yes
C(10) C(1) C(11) C(16) 126.4(3) 1_555 1_555 1_555 1_555 yes
C(10) C(1) C(12) C(11) -23.4(4) 1_555 1_555 1_555 1_555 yes
C(10) C(1) C(12) C(13) -158.5(4) 1_555 1_555 1_555 1_555 yes
C(10) C(1) C(12) C(14) -179.5(3) 1_555 1_555 1_555 1_555 yes
C(10) C(1) C(12) C(15) 116.8(4) 1_555 1_555 1_555 1_555 yes
C(10) C(1) C(12) C(16) 73.8(5) 1_555 1_555 1_555 1_555 yes
C(10) C(2) N(1) C(11) -132.8(7) 1_555 1_555 1_555 1_555 yes
C(10) C(2) N(1) C(12) -167.0(5) 1_555 1_555 1_555 1_555 yes
C(10) C(2) C(1) C(11) 46.6(8) 1_555 1_555 1_555 1_555 yes
C(10) C(2) C(1) C(12) 96.7(7) 1_555 1_555 1_555 1_555 yes
C(10) C(9) Ag(1) C(15) 52.2(5) 1_555 1_555 1_555 3_665 yes
C(10) C(9) N(1) C(11) 101.2(6) 1_555 1_555 1_555 1_555 yes
C(10) C(9) N(1) C(12) 130.7(6) 1_555 1_555 1_555 1_555 yes
C(10) C(11) N(1) C(12) -166.4(5) 1_555 1_555 1_555 1_555 yes
C(10) C(11) C(1) C(12) -152.5(4) 1_555 1_555 1_555 1_555 yes
C(10) C(11) C(12) C(13) 107.2(8) 1_555 1_555 1_555 1_555 yes
C(10) C(11) C(12) C(14) 106.9(10) 1_555 1_555 1_555 1_555 yes
C(10) C(11) C(12) C(15) -76(1) 1_555 1_555 1_555 1_555 yes
C(10) C(11) C(12) C(16) -74.1(9) 1_555 1_555 1_555 1_555 yes
C(10) C(11) C(13) C(12) -115.8(7) 1_555 1_555 1_555 1_555 yes
C(10) C(11) C(13) C(14) -115.3(9) 1_555 1_555 1_555 1_555 yes
C(10) C(11) C(13) C(15) -117.3(5) 1_555 1_555 1_555 1_555 yes
C(10) C(11) C(13) C(16) -116.6(5) 1_555 1_555 1_555 1_555 yes
C(10) C(11) C(16) C(12) 136.3(6) 1_555 1_555 1_555 1_555 yes
C(10) C(11) C(16) C(13) 137.0(4) 1_555 1_555 1_555 1_555 yes
C(10) C(11) C(16) C(14) 136.7(4) 1_555 1_555 1_555 1_555 yes
C(10) C(11) C(16) C(15) 139.9(8) 1_555 1_555 1_555 1_555 yes
C(11) N(1) Ag(1) C(15) -63.7(3) 1_555 1_555 1_555 3_665 yes
C(11) N(1) C(1) C(12) 31.9(3) 1_555 1_555 1_555 1_555 yes
C(11) N(1) C(12) C(13) -108.2(6) 1_555 1_555 1_555 1_555 yes
C(11) N(1) C(12) C(14) -137.1(7) 1_555 1_555 1_555 1_555 yes
C(11) N(1) C(12) C(15) 132.7(6) 1_555 1_555 1_555 1_555 yes
C(11) N(1) C(12) C(16) 108.2(6) 1_555 1_555 1_555 1_555 yes
C(11) C(1) N(1) C(12) -31.9(3) 1_555 1_555 1_555 1_555 yes
C(11) C(1) C(12) C(13) -135.1(5) 1_555 1_555 1_555 1_555 yes
C(11) C(1) C(12) C(14) -156.1(5) 1_555 1_555 1_555 1_555 yes
C(11) C(1) C(12) C(15) 140.2(6) 1_555 1_555 1_555 1_555 yes
C(11) C(1) C(12) C(16) 97.2(6) 1_555 1_555 1_555 1_555 yes
C(11) C(10) N(1) C(12) 11.5(4) 1_555 1_555 1_555 1_555 yes
C(11) C(10) C(1) C(12) 12.9(2) 1_555 1_555 1_555 1_555 yes
C(11) C(12) N(2) C(13) -160(10) 1_555 1_555 1_555 1_555 yes
C(11) C(12) N(2) C(14) -161(10) 1_555 1_555 1_555 1_555 yes
C(11) C(12) N(2) C(15) 17(10) 1_555 1_555 1_555 1_555 yes
C(11) C(12) N(2) C(16) 18(10) 1_555 1_555 1_555 1_555 yes
C(11) C(12) C(13) C(14) -179.7(5) 1_555 1_555 1_555 1_555 yes
C(11) C(12) C(13) C(15) 178.3(5) 1_555 1_555 1_555 1_555 yes
C(11) C(12) C(13) C(16) 178.7(8) 1_555 1_555 1_555 1_555 yes
C(11) C(12) C(14) C(13) 0.5(9) 1_555 1_555 1_555 1_555 yes
C(11) C(12) C(14) C(15) 178.2(9) 1_555 1_555 1_555 1_555 yes
C(11) C(12) C(14) C(16) 179.1(10) 1_555 1_555 1_555 1_555 yes
C(11) C(12) C(15) C(13) -177.2(9) 1_555 1_555 1_555 1_555 yes
C(11) C(12) C(15) C(14) -178.4(8) 1_555 1_555 1_555 1_555 yes
C(11) C(12) C(15) C(16) 3.5(8) 1_555 1_555 1_555 1_555 yes
C(11) C(12) C(16) C(13) -178.7(8) 1_555 1_555 1_555 1_555 yes
C(11) C(12) C(16) C(14) -179.5(5) 1_555 1_555 1_555 1_555 yes
C(11) C(12) C(16) C(15) -178.0(5) 1_555 1_555 1_555 1_555 yes
C(11) C(13) N(2) C(12) 0.4(2) 1_555 1_555 1_555 1_555 yes
C(11) C(13) N(2) C(14) 178.5(7) 1_555 1_555 1_555 1_555 yes
C(11) C(13) N(2) C(15) -1.3(4) 1_555 1_555 1_555 1_555 yes
C(11) C(13) N(2) C(16) 0.1(3) 1_555 1_555 1_555 1_555 yes
C(11) C(13) C(12) C(14) 179.7(5) 1_555 1_555 1_555 1_555 yes
C(11) C(13) C(12) C(15) -178.3(5) 1_555 1_555 1_555 1_555 yes
C(11) C(13) C(12) C(16) -178.7(8) 1_555 1_555 1_555 1_555 yes
C(11) C(13) C(14) C(12) -0.3(5) 1_555 1_555 1_555 1_555 yes
C(11) C(13) C(14) C(15) -2.4(9) 1_555 1_555 1_555 1_555 yes
C(11) C(13) C(14) C(16) -1.1(7) 1_555 1_555 1_555 1_555 yes
C(11) C(13) C(15) C(12) 0.8(3) 1_555 1_555 1_555 1_555 yes
C(11) C(13) C(15) C(14) 178.8(5) 1_555 1_555 1_555 1_555 yes
C(11) C(13) C(15) C(16) 1.2(3) 1_555 1_555 1_555 1_555 yes
C(11) C(13) C(16) C(12) 0.7(4) 1_555 1_555 1_555 1_555 yes
C(11) C(13) C(16) C(14) 179.3(4) 1_555 1_555 1_555 1_555 yes
C(11) C(13) C(16) C(15) -178.6(4) 1_555 1_555 1_555 1_555 yes
C(11) C(16) N(2) C(12) -0.4(2) 1_555 1_555 1_555 1_555 yes
C(11) C(16) N(2) C(13) -0.1(3) 1_555 1_555 1_555 1_555 yes
C(11) C(16) N(2) C(14) -0.9(4) 1_555 1_555 1_555 1_555 yes
C(11) C(16) N(2) C(15) 177.2(6) 1_555 1_555 1_555 1_555 yes
C(11) C(16) C(12) C(13) 178.7(8) 1_555 1_555 1_555 1_555 yes
C(11) C(16) C(12) C(14) 179.5(5) 1_555 1_555 1_555 1_555 yes
C(11) C(16) C(12) C(15) 178.0(5) 1_555 1_555 1_555 1_555 yes
C(11) C(16) C(13) C(12) -0.7(4) 1_555 1_555 1_555 1_555 yes
C(11) C(16) C(13) C(14) -179.3(4) 1_555 1_555 1_555 1_555 yes
C(11) C(16) C(13) C(15) 178.6(4) 1_555 1_555 1_555 1_555 yes
C(11) C(16) C(14) C(12) -0.2(3) 1_555 1_555 1_555 1_555 yes
C(11) C(16) C(14) C(13) 0.6(4) 1_555 1_555 1_555 1_555 yes
C(11) C(16) C(14) C(15) 178.2(4) 1_555 1_555 1_555 1_555 yes
C(11) C(16) C(15) C(12) -2.2(5) 1_555 1_555 1_555 1_555 yes
C(11) C(16) C(15) C(13) -2.6(7) 1_555 1_555 1_555 1_555 yes
C(11) C(16) C(15) C(14) -3.8(8) 1_555 1_555 1_555 1_555 yes
C(12) N(1) Ag(1) C(15) -39.3(2) 1_555 1_555 1_555 3_665 yes
C(12) N(1) C(11) C(13) 29.4(3) 1_555 1_555 1_555 1_555 yes
C(12) N(1) C(11) C(16) -30.8(3) 1_555 1_555 1_555 1_555 yes
C(12) N(2) C(13) C(14) -178.1(7) 1_555 1_555 1_555 1_555 yes
C(12) N(2) C(13) C(15) 1.7(4) 1_555 1_555 1_555 1_555 yes
C(12) N(2) C(13) C(16) 0.3(3) 1_555 1_555 1_555 1_555 yes
C(12) N(2) C(14) C(13) 1.1(4) 1_555 1_555 1_555 1_555 yes
C(12) N(2) C(14) C(15) 0.9(5) 1_555 1_555 1_555 1_555 yes
C(12) N(2) C(14) C(16) -0.2(2) 1_555 1_555 1_555 1_555 yes
C(12) N(2) C(15) C(13) -1.0(2) 1_555 1_555 1_555 1_555 yes
C(12) N(2) C(15) C(14) -0.9(5) 1_555 1_555 1_555 1_555 yes
C(12) N(2) C(15) C(16) 1.4(4) 1_555 1_555 1_555 1_555 yes
C(12) N(2) C(16) C(13) -0.4(3) 1_555 1_555 1_555 1_555 yes
C(12) N(2) C(16) C(14) 0.4(4) 1_555 1_555 1_555 1_555 yes
C(12) N(2) C(16) C(15) -177.6(7) 1_555 1_555 1_555 1_555 yes
C(12) C(1) C(11) C(13) 22.8(3) 1_555 1_555 1_555 1_555 yes
C(12) C(1) C(11) C(16) -26.1(3) 1_555 1_555 1_555 1_555 yes
C(12) C(11) C(13) C(14) 0.5(8) 1_555 1_555 1_555 1_555 yes
C(12) C(11) C(13) C(15) -1.5(5) 1_555 1_555 1_555 1_555 yes
C(12) C(11) C(13) C(16) -0.8(5) 1_555 1_555 1_555 1_555 yes
C(12) C(11) C(16) C(13) 0.8(4) 1_555 1_555 1_555 1_555 yes
C(12) C(11) C(16) C(14) 0.4(5) 1_555 1_555 1_555 1_555 yes
C(12) C(11) C(16) C(15) 3.6(8) 1_555 1_555 1_555 1_555 yes
C(12) C(13) N(2) C(14) 178.1(7) 1_555 1_555 1_555 1_555 yes
C(12) C(13) N(2) C(15) -1.7(4) 1_555 1_555 1_555 1_555 yes
C(12) C(13) N(2) C(16) -0.3(3) 1_555 1_555 1_555 1_555 yes
C(12) C(13) C(11) C(16) 0.8(5) 1_555 1_555 1_555 1_555 yes
C(12) C(13) C(14) C(15) -2.1(6) 1_555 1_555 1_555 1_555 yes
C(12) C(13) C(14) C(16) -0.8(4) 1_555 1_555 1_555 1_555 yes
C(12) C(13) C(15) C(14) 177.9(5) 1_555 1_555 1_555 1_555 yes
C(12) C(13) C(15) C(16) 0.4(4) 1_555 1_555 1_555 1_555 yes
C(12) C(13) C(16) C(14) 178.6(7) 1_555 1_555 1_555 1_555 yes
C(12) C(13) C(16) C(15) -179.4(6) 1_555 1_555 1_555 1_555 yes
C(12) C(14) N(2) C(13) -1.1(4) 1_555 1_555 1_555 1_555 yes
C(12) C(14) N(2) C(15) -0.9(5) 1_555 1_555 1_555 1_555 yes
C(12) C(14) N(2) C(16) 0.2(2) 1_555 1_555 1_555 1_555 yes
C(12) C(14) C(13) C(15) 2.1(6) 1_555 1_555 1_555 1_555 yes
C(12) C(14) C(13) C(16) 0.8(4) 1_555 1_555 1_555 1_555 yes
C(12) C(14) C(15) C(13) -1.2(3) 1_555 1_555 1_555 1_555 yes
C(12) C(14) C(15) C(16) 0.9(3) 1_555 1_555 1_555 1_555 yes
C(12) C(14) C(16) C(13) -0.8(4) 1_555 1_555 1_555 1_555 yes
C(12) C(14) C(16) C(15) -178.4(5) 1_555 1_555 1_555 1_555 yes
C(12) C(15) N(2) C(13) 1.0(2) 1_555 1_555 1_555 1_555 yes
C(12) C(15) N(2) C(14) 0.9(5) 1_555 1_555 1_555 1_555 yes
C(12) C(15) N(2) C(16) -1.4(4) 1_555 1_555 1_555 1_555 yes
C(12) C(15) C(13) C(14) -177.9(5) 1_555 1_555 1_555 1_555 yes
C(12) C(15) C(13) C(16) -0.4(4) 1_555 1_555 1_555 1_555 yes
C(12) C(15) C(14) C(13) 1.2(3) 1_555 1_555 1_555 1_555 yes
C(12) C(15) C(14) C(16) -0.9(3) 1_555 1_555 1_555 1_555 yes
C(12) C(15) C(16) C(13) 0.4(4) 1_555 1_555 1_555 1_555 yes
C(12) C(15) C(16) C(14) 1.6(5) 1_555 1_555 1_555 1_555 yes
C(12) C(16) N(2) C(13) 0.4(3) 1_555 1_555 1_555 1_555 yes
C(12) C(16) N(2) C(14) -0.4(4) 1_555 1_555 1_555 1_555 yes
C(12) C(16) N(2) C(15) 177.6(7) 1_555 1_555 1_555 1_555 yes
C(12) C(16) C(11) C(13) -0.8(4) 1_555 1_555 1_555 1_555 yes
C(12) C(16) C(13) C(14) -178.6(7) 1_555 1_555 1_555 1_555 yes
C(12) C(16) C(13) C(15) 179.4(6) 1_555 1_555 1_555 1_555 yes
C(12) C(16) C(14) C(13) 0.8(4) 1_555 1_555 1_555 1_555 yes
C(12) C(16) C(14) C(15) 178.4(5) 1_555 1_555 1_555 1_555 yes
C(12) C(16) C(15) C(13) -0.4(4) 1_555 1_555 1_555 1_555 yes
C(12) C(16) C(15) C(14) -1.6(5) 1_555 1_555 1_555 1_555 yes
C(13) N(2) C(12) C(14) 1.1(4) 1_555 1_555 1_555 1_555 yes
C(13) N(2) C(12) C(15) -178.0(5) 1_555 1_555 1_555 1_555 yes
C(13) N(2) C(12) C(16) -179.4(5) 1_555 1_555 1_555 1_555 yes
C(13) N(2) C(14) C(15) -0.3(8) 1_555 1_555 1_555 1_555 yes
C(13) N(2) C(14) C(16) -1.4(6) 1_555 1_555 1_555 1_555 yes
C(13) N(2) C(15) C(14) 0.1(4) 1_555 1_555 1_555 1_555 yes
C(13) N(2) C(15) C(16) 2.4(5) 1_555 1_555 1_555 1_555 yes
C(13) N(2) C(16) C(14) 0.8(3) 1_555 1_555 1_555 1_555 yes
C(13) N(2) C(16) C(15) -177.2(6) 1_555 1_555 1_555 1_555 yes
C(13) C(11) C(12) C(14) -0.3(6) 1_555 1_555 1_555 1_555 yes
C(13) C(11) C(12) C(15) 176(1) 1_555 1_555 1_555 1_555 yes
C(13) C(11) C(12) C(16) 178.6(8) 1_555 1_555 1_555 1_555 yes
C(13) C(11) C(16) C(14) -0.3(2) 1_555 1_555 1_555 1_555 yes
C(13) C(11) C(16) C(15) 2.9(8) 1_555 1_555 1_555 1_555 yes
C(13) C(12) N(2) C(14) -1.1(4) 1_555 1_555 1_555 1_555 yes
C(13) C(12) N(2) C(15) 178.0(5) 1_555 1_555 1_555 1_555 yes
C(13) C(12) N(2) C(16) 179.4(5) 1_555 1_555 1_555 1_555 yes
C(13) C(12) C(11) C(16) -178.6(8) 1_555 1_555 1_555 1_555 yes
C(13) C(12) C(14) C(15) 177.6(6) 1_555 1_555 1_555 1_555 yes
C(13) C(12) C(14) C(16) 178.6(7) 1_555 1_555 1_555 1_555 yes
C(13) C(12) C(15) C(14) -1.2(3) 1_555 1_555 1_555 1_555 yes
C(13) C(12) C(15) C(16) -179.3(6) 1_555 1_555 1_555 1_555 yes
C(13) C(12) C(16) C(14) -0.8(4) 1_555 1_555 1_555 1_555 yes
C(13) C(12) C(16) C(15) 0.7(7) 1_555 1_555 1_555 1_555 yes
C(13) C(14) N(2) C(15) 0.3(8) 1_555 1_555 1_555 1_555 yes
C(13) C(14) N(2) C(16) 1.4(6) 1_555 1_555 1_555 1_555 yes
C(13) C(14) C(12) C(15) -177.6(6) 1_555 1_555 1_555 1_555 yes
C(13) C(14) C(12) C(16) -178.6(7) 1_555 1_555 1_555 1_555 yes
C(13) C(14) C(15) C(16) 2.1(5) 1_555 1_555 1_555 1_555 yes
C(13) C(14) C(16) C(15) -177.6(5) 1_555 1_555 1_555 1_555 yes
C(13) C(15) N(2) C(14) -0.1(4) 1_555 1_555 1_555 1_555 yes
C(13) C(15) N(2) C(16) -2.4(5) 1_555 1_555 1_555 1_555 yes
C(13) C(15) C(12) C(14) 1.2(3) 1_555 1_555 1_555 1_555 yes
C(13) C(15) C(12) C(16) 179.3(6) 1_555 1_555 1_555 1_555 yes
C(13) C(15) C(14) C(16) -2.1(5) 1_555 1_555 1_555 1_555 yes
C(13) C(15) C(16) C(14) 1.2(3) 1_555 1_555 1_555 1_555 yes
C(13) C(16) N(2) C(14) -0.8(3) 1_555 1_555 1_555 1_555 yes
C(13) C(16) N(2) C(15) 177.2(6) 1_555 1_555 1_555 1_555 yes
C(13) C(16) C(12) C(14) 0.8(4) 1_555 1_555 1_555 1_555 yes
C(13) C(16) C(12) C(15) -0.7(7) 1_555 1_555 1_555 1_555 yes
C(13) C(16) C(14) C(15) 177.6(5) 1_555 1_555 1_555 1_555 yes
C(13) C(16) C(15) C(14) -1.2(3) 1_555 1_555 1_555 1_555 yes
C(14) N(2) C(12) C(15) -179.1(5) 1_555 1_555 1_555 1_555 yes
C(14) N(2) C(12) C(16) 179.5(5) 1_555 1_555 1_555 1_555 yes
C(14) N(2) C(13) C(15) 179.8(7) 1_555 1_555 1_555 1_555 yes
C(14) N(2) C(13) C(16) 178.4(7) 1_555 1_555 1_555 1_555 yes
C(14) N(2) C(15) C(16) 2.2(7) 1_555 1_555 1_555 1_555 yes
C(14) N(2) C(16) C(15) -178.0(7) 1_555 1_555 1_555 1_555 yes
C(14) C(12) N(2) C(15) 179.1(5) 1_555 1_555 1_555 1_555 yes
C(14) C(12) N(2) C(16) -179.5(5) 1_555 1_555 1_555 1_555 yes
C(14) C(12) C(11) C(16) -178(1) 1_555 1_555 1_555 1_555 yes
C(14) C(12) C(13) C(15) -2.0(5) 1_555 1_555 1_555 1_555 yes
C(14) C(12) C(13) C(16) -1.6(7) 1_555 1_555 1_555 1_555 yes
C(14) C(12) C(15) C(16) -178.1(6) 1_555 1_555 1_555 1_555 yes
C(14) C(12) C(16) C(15) 1.5(5) 1_555 1_555 1_555 1_555 yes
C(14) C(13) N(2) C(15) -179.8(7) 1_555 1_555 1_555 1_555 yes
C(14) C(13) N(2) C(16) -178.4(7) 1_555 1_555 1_555 1_555 yes
C(14) C(13) C(11) C(16) 1.3(8) 1_555 1_555 1_555 1_555 yes
C(14) C(13) C(12) C(15) 2.0(5) 1_555 1_555 1_555 1_555 yes
C(14) C(13) C(12) C(16) 1.6(7) 1_555 1_555 1_555 1_555 yes
C(14) C(13) C(15) C(16) -177.6(5) 1_555 1_555 1_555 1_555 yes
C(14) C(13) C(16) C(15) 2.0(4) 1_555 1_555 1_555 1_555 yes
C(14) C(15) N(2) C(16) -2.2(7) 1_555 1_555 1_555 1_555 yes
C(14) C(15) C(12) C(16) 178.1(6) 1_555 1_555 1_555 1_555 yes
C(14) C(15) C(13) C(16) 177.6(5) 1_555 1_555 1_555 1_555 yes
C(14) C(16) N(2) C(15) 178.0(7) 1_555 1_555 1_555 1_555 yes
C(14) C(16) C(12) C(15) -1.5(5) 1_555 1_555 1_555 1_555 yes
C(14) C(16) C(13) C(15) -2.0(4) 1_555 1_555 1_555 1_555 yes
C(15) Ag(1) N(2) C(16) -9.1(3) 1_555 3_665 1_555 1_555 yes
C(15) N(2) C(12) C(16) -1.4(4) 1_555 1_555 1_555 1_555 yes
C(15) N(2) C(13) C(16) -1.4(3) 1_555 1_555 1_555 1_555 yes
C(15) N(2) C(14) C(16) -1.1(4) 1_555 1_555 1_555 1_555 yes
C(15) C(12) N(2) C(16) 1.4(4) 1_555 1_555 1_555 1_555 yes
C(15) C(12) C(11) C(16) -2.0(5) 1_555 1_555 1_555 1_555 yes
C(15) C(12) C(13) C(16) 0.4(4) 1_555 1_555 1_555 1_555 yes
C(15) C(12) C(14) C(16) 0.9(3) 1_555 1_555 1_555 1_555 yes
C(15) C(13) N(2) C(16) 1.4(3) 1_555 1_555 1_555 1_555 yes
C(15) C(13) C(11) C(16) -0.7(2) 1_555 1_555 1_555 1_555 yes
C(15) C(13) C(12) C(16) -0.4(4) 1_555 1_555 1_555 1_555 yes
C(15) C(13) C(14) C(16) 1.2(3) 1_555 1_555 1_555 1_555 yes
C(15) C(14) N(2) C(16) 1.1(4) 1_555 1_555 1_555 1_555 yes
C(15) C(14) C(12) C(16) -0.9(3) 1_555 1_555 1_555 1_555 yes
C(15) C(14) C(13) C(16) -1.2(3) 1_555 1_555 1_555 1_555 yes
